data_1572634
loop_
_publ_author_name
'Stawski, Wojciech'
'Anderson, Harry L.'

_publ_section_title
;
 Polymorphism and flexibility of six-porphyrin nanorings in the solid
 state.
;
_journal_issue 41
_journal_name_full 'Chemical science'
_journal_page_first 16938
_journal_page_last 16946
_journal_paper_doi 10.1039/d4sc05255b
_journal_volume 15
_journal_year 2024
_chemical_formula_moiety 'C384 H348 N30 Zn6'
_chemical_formula_sum 'C384 H348 N30 Zn6'
_chemical_formula_weight 5775.12
_space_group_crystal_system trigonal
_space_group_IT_number 164
_space_group_name_Hall '-P 3 2"'
_space_group_name_H-M_alt 'P -3 m 1'
_atom_sites_solution_hydrogens mixed
_audit_creation_date 2024-05-20
_audit_creation_method
;
Olex2 1.5
(compiled 2024.02.16 svn.r378c4104 for OlexSys, GUI svn.r6928)
;
_audit_update_record
;
2024-07-31 deposited with the CCDC.	2024-09-18 downloaded from the CCDC.
;
_cell_angle_alpha 90
_cell_angle_beta 90
_cell_angle_gamma 120
_cell_formula_units_Z 8
_cell_length_a 49.74500(17)
_cell_length_b 49.74500(17)
_cell_length_c 55.2247(4)
_cell_measurement_reflns_used 223097
_cell_measurement_temperature 100.00(10)
_cell_measurement_theta_max 50.5390
_cell_measurement_theta_min 1.7760
_cell_volume 118348.5(10)
_computing_cell_refinement 'CrysAlisPro 1.171.43.90 (Rigaku OD, 2023)'
_computing_data_collection 'CrysAlisPro system (CCD 42.61a 64-bit (release 01-07-2022))'
_computing_data_reduction 'CrysAlisPro 1.171.43.90 (Rigaku OD, 2023)'
_computing_molecular_graphics 'Olex2 1.5 (Dolomanov et al., 2009)'
_computing_publication_material 'Olex2 1.5 (Dolomanov et al., 2009)'
_computing_structure_refinement 'SHELXL 2018/3 (Sheldrick, 2015)'
_computing_structure_solution 'SHELXT 2018/2 (Sheldrick, 2018)'
_diffrn_ambient_environment N~2~
_diffrn_ambient_temperature 100.00(10)
_diffrn_detector 'Hybrid Pixel Array Detector'
_diffrn_detector_area_resol_mean 10.0000
_diffrn_detector_type 'HyPix-Arc 150'
_diffrn_measured_fraction_theta_full 1.000
_diffrn_measured_fraction_theta_max 1.000
_diffrn_measurement_details
;
List of Runs (angles in degrees, time in seconds):

  # Type    Start    End  Width  t~exp~   \w     \q     \k     \f   Frames
#--------------------------------------------------------------------------
  1  \w     -1.00  25.40   0.15   20.00    --   55.71 -15.00  66.00  176
  2  \w     37.00  84.40   0.15   20.00    --   55.71-118.00 -23.00  316
  3  \w     68.00 110.00   0.15   20.00    --   66.37 147.00-116.00  280
  4  \w     42.00  97.20   0.15   20.00    --   66.37-160.00-175.00  368
  5  \w     -1.00  24.20   0.15   20.00    --   55.71 -15.00 120.00  168
  6  \w     12.00  58.20   0.15   20.00    --   55.71 -77.00  90.00  308
  7  \w     -1.00  26.00   0.15   20.00    --   55.71 -15.00  30.00  180
  8  \w     54.00  98.40   0.15   20.00    --   55.71  61.00 -60.00  296
  9  \w      1.00  26.20   0.15   20.00    --   55.71 -15.00 -30.00  168
 10  \w      9.00  36.00   0.15   20.00    --   66.37 -30.00 -90.00  180
 11  \w     32.00  75.20   0.15   20.00    --   66.37 -95.00 -30.00  288
 12  \w     58.00  95.20   0.15   20.00    --   66.37  77.00   0.00  248
 13  \w     18.00  45.00   0.15   20.00    --   66.37-118.00 -23.00  180
 14  \w     74.00  99.20   0.15   20.00    --   66.37-118.00 -23.00  168
 15  \w     81.00 111.00   0.15   20.00    --   66.37  77.00 -90.00  200
 16  \w     30.00  56.10   0.15   20.00    --   66.37  15.00-124.00  174
 17  \w     15.00  41.25   0.15   20.00    --   30.00  90.00  63.85  175
 18  \w      0.00  25.20   0.15   20.00    --   55.71 -15.00  90.00  168
 19  \w      2.00  28.10   0.15   20.00    --   55.71 -30.00-180.00  174
 20  \w      2.00  28.10   0.15   20.00    --   55.71 -30.00 -60.00  174
 21  \w     62.00 111.20   0.15   20.00    --   55.71  45.00  60.00  328
 22  \w     -1.00  25.10   0.15   20.00    --   55.71 -30.00 -30.00  174
 23  \w     54.00  94.20   0.15   20.00    --   55.71-125.00   0.00  268
 24  \w     58.00  89.20   0.15   20.00    --   55.71  77.00 150.00  208
 25  \w     19.00  93.10   0.15   20.00    --   55.71-125.00-150.00  494
 26  \w     27.00  68.10   0.15   20.00    --   55.71 -95.00  30.00  274
 27  \w     24.00  70.20   0.15   20.00    --   55.71 -95.00-120.00  308
 28  \w     -1.00  24.20   0.15   20.00    --   55.71 -15.00 -90.00  168
 29  \w     -1.00  24.20   0.15   20.00    --   55.71 -30.00-120.00  168
 30  \w     61.00  95.20   0.15   20.00    --   55.71  77.00-120.00  228
 31  \w     -1.00  24.20   0.15   20.00    --   55.71 -15.00  65.00  168
 32  \w      0.00  27.00   0.15   20.00    --   55.71 -15.00 150.00  180
 33  \w     20.00  51.20   0.15   20.00    --   66.37-125.00 -90.00  208
 34  \w     27.00  53.10   0.15   20.00    --   66.37-125.00-120.00  174
 35  \w     79.00 105.10   0.15   20.00    --   66.37-125.00  60.00  174
 36  \w     72.00 120.00   0.15   20.00    --   66.37  45.00  60.00  320
 37  \w     21.00  48.00   0.15   20.00    --   66.37 -45.00-150.00  180
 38  \w     26.00  52.10   0.15   20.00    --   66.37-125.00  60.00  174
 39  \w     90.00 121.20   0.15   20.00    --   66.37  45.00 -90.00  208
 40  \w     19.00  52.00   0.15   20.00    --   66.37 -45.00 120.00  220
 41  \w      9.00  35.10   0.15   20.00    --   66.37 -30.00 -60.00  174
 42  \w     80.00 105.20   0.15   20.00    --   66.37-125.00-120.00  168
 43  \w     64.00 105.10   0.15   20.00    --   66.37-125.00 -90.00  274
 44  \w     25.00 105.10   0.15   20.00    --   66.37-125.00 120.00  534
 45  \w     36.00  62.10   0.15   20.00    --   66.37 -77.00  30.00  174
 46  \w     29.00  71.00   0.15   20.00    --   66.37 -77.00-180.00  280
 47  \w     68.00 105.20   0.15   20.00    --   66.37-125.00-180.00  248
 48  \w     67.00 105.10   0.15   20.00    --   66.37-125.00 -30.00  254
 49  \w     68.00 123.20   0.15   20.00    --   66.37  15.00-124.00  368
 50  \w      1.00  27.10   0.15   20.00    --   55.71 -15.00  65.00  174
;
_diffrn_measurement_device 'four-circle diffractometer'
_diffrn_measurement_device_type 'XtaLAB Synergy R, DW system, HyPix-Arc 150'
_diffrn_measurement_method '\w scans'
_diffrn_orient_matrix_type 'CrysAlisPro convention (1999,Acta A55,543-557)'
_diffrn_orient_matrix_UB_11 -0.0325260000
_diffrn_orient_matrix_UB_12 -0.0046742000
_diffrn_orient_matrix_UB_13 -0.0050123000
_diffrn_orient_matrix_UB_21 0.0129255000
_diffrn_orient_matrix_UB_22 0.0351557000
_diffrn_orient_matrix_UB_23 0.0027752000
_diffrn_orient_matrix_UB_31 0.0072503000
_diffrn_orient_matrix_UB_32 0.0044123000
_diffrn_orient_matrix_UB_33 -0.0273288000
_diffrn_radiation_monochromator mirror
_diffrn_radiation_probe x-ray
_diffrn_radiation_type 'Cu K\a'
_diffrn_radiation_wavelength 1.54184
_diffrn_reflns_av_R_equivalents 0.0896
_diffrn_reflns_av_unetI/netI 0.0230
_diffrn_reflns_Laue_measured_fraction_full 1.000
_diffrn_reflns_Laue_measured_fraction_max 1.000
_diffrn_reflns_limit_h_max 49
_diffrn_reflns_limit_h_min -49
_diffrn_reflns_limit_k_max 49
_diffrn_reflns_limit_k_min -49
_diffrn_reflns_limit_l_max 50
_diffrn_reflns_limit_l_min -55
_diffrn_reflns_number 1089116
_diffrn_reflns_point_group_measured_fraction_full 1.000
_diffrn_reflns_point_group_measured_fraction_max 1.000
_diffrn_reflns_theta_full 50.435
_diffrn_reflns_theta_max 50.435
_diffrn_reflns_theta_min 1.776
_diffrn_source 'Rotating-anode X-ray tube'
_diffrn_source_type 'Rigaku (Cu) X-ray Source'
_exptl_absorpt_coefficient_mu 0.525
_exptl_absorpt_correction_T_max 1.00000
_exptl_absorpt_correction_T_min 0.59803
_exptl_absorpt_correction_type multi-scan
_exptl_absorpt_process_details
;
CrysAlisPro 1.171.43.90 (Rigaku Oxford Diffraction, 2023)
Empirical absorption correction using spherical harmonics,
implemented in SCALE3 ABSPACK scaling algorithm.
;
_exptl_crystal_colour 'dark brown'
_exptl_crystal_colour_modifier dark
_exptl_crystal_colour_primary brown
_exptl_crystal_density_diffrn 0.648
_exptl_crystal_description irregular
_exptl_crystal_F_000 24336
_exptl_crystal_preparation 'As described in the main text.'
_exptl_crystal_recrystallization_method 'Vapor diffusion of methanol into solution in o-DCB at rt.'
_exptl_crystal_size_max 0.28
_exptl_crystal_size_mid 0.13
_exptl_crystal_size_min 0.12
_refine_diff_density_max 1.315
_refine_diff_density_min -0.695
_refine_diff_density_rms 0.120
_refine_ls_extinction_method none
_refine_ls_goodness_of_fit_ref 1.028
_refine_ls_hydrogen_treatment mixed
_refine_ls_matrix_type full
_refine_ls_number_parameters 2680
_refine_ls_number_reflns 43210
_refine_ls_number_restraints 10741
_refine_ls_restrained_S_all 1.132
_refine_ls_R_factor_all 0.1759
_refine_ls_R_factor_gt 0.1474
_refine_ls_shift/su_max 0.003
_refine_ls_shift/su_mean 0.000
_refine_ls_structure_factor_coef Fsqd
_refine_ls_weighting_details 'w=1/[\s^2^(Fo^2^)+(0.3459P)^2^+236.4300P] where P=(Fo^2^+2Fc^2^)/3'
_refine_ls_weighting_scheme calc
_refine_ls_wR_factor_gt 0.4219
_refine_ls_wR_factor_ref 0.4794
_reflns_Friedel_coverage 0.000
_reflns_number_gt 28194
_reflns_number_total 43210
_reflns_threshold_expression 'I > 2\s(I)'
_cod_data_source_file d4sc05255b2.cif
_cod_data_source_block P6-III
_cod_depositor_comments 'Adding full bibliography for 1572633--1572636.cif.'
_cod_original_cell_volume 118348.4(12)
_cod_database_code 1572634
_shelx_shelxl_version_number 2018/3
_chemical_oxdiff_formula 'C384 H348 N30 Zn6 Cl10'
_chemical_oxdiff_usercomment 'hexagonal polymorph'
_shelx_space_group_comment
;
The symmetry employed for this shelxl refinement is uniquely defined
by the following loop, which should always be used as a source of
symmetry information in preference to the above space-group names.
They are only intended as comments.
;
_shelx_estimated_absorpt_t_max 0.940
_shelx_estimated_absorpt_t_min 0.867
_olex2_refinement_description
;
1. Fixed Uiso
 At 1.2 times of:
  All C(H) groups
 At 1.5 times of:
  All C(H,H) groups, All C(H,H,H) groups
2. Restrained distances
 N330-C390_$1 = N330-C390
 1.35 with sigma of 0.005
 C391_$1-C390_$1 = C391-C390
 1.39 with sigma of 0.005
 C392-C391_$1 = C392-C391
 1.37 with sigma of 0.005
 C360_$2-N320
 1.4 with sigma of 0.001
 N320-C360 = N320-C360_$2
 1.35 with sigma of 0.01
 C361-C360 = C361_$2-C360_$2
 1.39 with sigma of 0.01
 C362-C361 = C362-C361_$2
 1.37 with sigma of 0.01
 N320-C361 = C361_$2-N320
 2.39 with sigma of 0.02
 C360-C360_$2
 2.36 with sigma of 0.02
 C361-C361_$2
 2.29 with sigma of 0.02
 C362-C360 = C360_$2-C362
 2.7 with sigma of 0.02
 C300-N300 = N300-C304
 1.35 with sigma of 0.01
 C300-C301 = C303-C304
 1.39 with sigma of 0.01
 C302-C303 = C302-C301
 1.37 with sigma of 0.01
 N300-C303 = N300-C301
 2.39 with sigma of 0.02
 C300-C304
 2.36 with sigma of 0.02
 C303-C301
 2.29 with sigma of 0.02
 C300-C302 = C302-C304
 2.7 with sigma of 0.02
 C410-N340 = N340-C414
 1.35 with sigma of 0.01
 C410-C411 = C413-C414
 1.39 with sigma of 0.01
 C412-C413 = C412-C411
 1.37 with sigma of 0.01
 N340-C413 = N340-C411
 2.39 with sigma of 0.02
 C410-C414
 2.36 with sigma of 0.02
 C413-C411
 2.29 with sigma of 0.02
 C410-C412 = C412-C414
 2.7 with sigma of 0.02
 C330-N310 = N310-C334
 1.35 with sigma of 0.01
 C330-C331 = C333-C334
 1.39 with sigma of 0.01
 C332-C333 = C332-C331
 1.37 with sigma of 0.01
 N310-C333 = N310-C331
 2.39 with sigma of 0.02
 C330-C334
 2.36 with sigma of 0.02
 C333-C331
 2.29 with sigma of 0.02
 C330-C332 = C332-C334
 2.7 with sigma of 0.02
 C3_2-H3B_2 = C3_2-H3A_2
 0.98 with sigma of 0.0001
 H3A_2-H3B_2
 1.6 with sigma of 0.0001
 H3A_2-C2_2
 2.05 with sigma of 0.0001
 H3B_2-C2_2
 2.05 with sigma of 0.0001
 C3_3-H3B_3 = C3_3-H3A_3
 0.98 with sigma of 0.0001
 H3A_3-H3B_3
 1.6 with sigma of 0.0001
 H3A_3-C2_3
 2.05 with sigma of 0.0001
 H3B_3-C2_3
 2.05 with sigma of 0.0001
 H3B_18-H3A_18
 1.6 with sigma of 0.0001
 C3_18-H3B_18 = C3_18-H3A_18
 0.98 with sigma of 0.0001
 H3B_18-C2_18
 2.05 with sigma of 0.0001
 H3A_18-C2_18
 2.05 with sigma of 0.0001
 C3_5-H3B_5 = C3_5-H3A_5
 0.98 with sigma of 0.0001
 H3B_5-H3A_5
 1.6 with sigma of 0.0001
 H3B_5-C2_5
 2.05 with sigma of 0.0001
 H3A_5-C2_5
 2.05 with sigma of 0.0001
 H4B_6-H4A_6
 1.6 with sigma of 0.0001
 C4_6-H4A_6 = C4_6-H4B_6
 0.98 with sigma of 0.0001
 H4B_6-C2_6
 2.095 with sigma of 0.0001
 H4A_6-C2_6
 2.095 with sigma of 0.0001
 C421-C420 = C425-C420 = C425-C424 = C424-C423 = C423-C422 = C422-C421
 1.9 with sigma of 0.02
 C605-C605_$3
 1.36 with sigma of 0.01
 N330-C391 = C391_$1-N330
 2.39 with sigma of 0.01
 C390-C390_$1
 2.36 with sigma of 0.01
 C391-C391_$1
 2.29 with sigma of 0.01
 C392-C390 = C390_$1-C392
 2.7 with sigma of 0.01
 C425-C424 = C425-C420 = C421-C420 = C422-C421 = C423-C422 = C424-C423
 1.39 with sigma of 0.005
 C2_1-C3_1 \\sim C2_1-C4_1 \\sim C2_1-C5_1 \\sim C2_1-C1_1
 C2_2-C3_2 \\sim C2_2-C4_2 \\sim C2_2-C2_2 \\sim C1_2-?
 C2_3-C3_3 \\sim C2_3-C4_3 \\sim C2_3-C2_3 \\sim C1_3-?
 C2_4-C3_4 \\sim C2_4-C4_4 \\sim C2_4-C5_4 \\sim C2_4-C1_4
 C2_5-C3_5 \\sim C2_5-C4_5 \\sim C2_5-C2_5 \\sim C1_5-?
 C2_6-C3_6 \\sim C2_6-C4_6 \\sim C2_6-C2_6 \\sim C1_6-?
 C2_7-C3_7 \\sim C2_7-C4_7 \\sim C2_7-C5_7 \\sim C2_7-C1_7
 C2_8-C3_8 \\sim C2_8-C4_8 \\sim C2_8-C5_8 \\sim C2_8-C1_8
 C2_9-C3_9 \\sim C2_9-C4_9 \\sim C2_9-C5_9 \\sim C2_9-C1_9
 C2_10-C3_10 \\sim C2_10-C4_10 \\sim C2_10-C5_10 \\sim C2_10-C1_10
 C2_11-C3_11 \\sim C2_11-C4_11 \\sim C2_11-C5_11 \\sim C2_11-C1_11
 C2_12-C3_12 \\sim C2_12-C4_12 \\sim C2_12-C5_12 \\sim C2_12-C1_12
 C2_13-C3_13 \\sim C2_13-C4_13 \\sim C2_13-C5_13 \\sim C2_13-C1_13
 C2_14-C3_14 \\sim C2_14-C4_14 \\sim C2_14-C5_14 \\sim C2_14-C1_14
 C2_15-C3_15 \\sim C2_15-C4_15 \\sim C2_15-C5_15 \\sim C2_15-C1_15
 C2_16-C3_16 \\sim C2_16-C4_16 \\sim C2_16-C5_16 \\sim C2_16-C1_16
 C2_17-C3_17 \\sim C2_17-C4_17 \\sim C2_17-C5_17 \\sim C2_17-C1_17
 C2_18-C3_18 \\sim C2_18-C4_18 \\sim C2_18-C2_18 \\sim C1_18-?
 C2_19-C3_19 \\sim C2_19-C4_19 \\sim C2_19-C5_19 \\sim C2_19-C1_19
 C2_20-C3_20 \\sim C2_20-C4_20 \\sim C2_20-C5_20 \\sim C2_20-C1_20
 with sigma of 0.02
 C3_1-C4_1 \\sim C3_1-C5_1 \\sim C4_1-C5_1
 C3_2-C4_2 \\sim C3_2-C4_2
 C3_3-C4_3 \\sim C3_3-C4_3
 C3_4-C4_4 \\sim C3_4-C5_4 \\sim C4_4-C5_4
 C3_5-C4_5 \\sim C3_5-C4_5
 C3_6-C4_6 \\sim C3_6-C4_6
 C3_7-C4_7 \\sim C3_7-C5_7 \\sim C4_7-C5_7
 C3_8-C4_8 \\sim C3_8-C5_8 \\sim C4_8-C5_8
 C3_9-C4_9 \\sim C3_9-C5_9 \\sim C4_9-C5_9
 C3_10-C4_10 \\sim C3_10-C5_10 \\sim C4_10-C5_10
 C3_11-C4_11 \\sim C3_11-C5_11 \\sim C4_11-C5_11
 C3_12-C4_12 \\sim C3_12-C5_12 \\sim C4_12-C5_12
 C3_13-C4_13 \\sim C3_13-C5_13 \\sim C4_13-C5_13
 C3_14-C4_14 \\sim C3_14-C5_14 \\sim C4_14-C5_14
 C3_15-C4_15 \\sim C3_15-C5_15 \\sim C4_15-C5_15
 C3_16-C4_16 \\sim C3_16-C5_16 \\sim C4_16-C5_16
 C3_17-C4_17 \\sim C3_17-C5_17 \\sim C4_17-C5_17
 C3_18-C4_18 \\sim C3_18-C4_18
 C3_19-C4_19 \\sim C3_19-C5_19 \\sim C4_19-C5_19
 C3_20-C4_20 \\sim C3_20-C5_20 \\sim C4_20-C5_20
 with sigma of 0.04
 C1_1-C3_1 \\sim C1_1-C4_1 \\sim C1_1-C5_1
 C1_2-C3_2 \\sim C1_2-C4_2 \\sim C1_2-?
 C1_3-C3_3 \\sim C1_3-C4_3 \\sim C1_3-?
 C1_4-C3_4 \\sim C1_4-C4_4 \\sim C1_4-C5_4
 C1_5-C3_5 \\sim C1_5-C4_5 \\sim C1_5-?
 C1_6-C3_6 \\sim C1_6-C4_6 \\sim C1_6-?
 C1_7-C3_7 \\sim C1_7-C4_7 \\sim C1_7-C5_7
 C1_8-C3_8 \\sim C1_8-C4_8 \\sim C1_8-C5_8
 C1_9-C3_9 \\sim C1_9-C4_9 \\sim C1_9-C5_9
 C1_10-C3_10 \\sim C1_10-C4_10 \\sim C1_10-C5_10
 C1_11-C3_11 \\sim C1_11-C4_11 \\sim C1_11-C5_11
 C1_12-C3_12 \\sim C1_12-C4_12 \\sim C1_12-C5_12
 C1_13-C3_13 \\sim C1_13-C4_13 \\sim C1_13-C5_13
 C1_14-C3_14 \\sim C1_14-C4_14 \\sim C1_14-C5_14
 C1_15-C3_15 \\sim C1_15-C4_15 \\sim C1_15-C5_15
 C1_16-C3_16 \\sim C1_16-C4_16 \\sim C1_16-C5_16
 C1_17-C3_17 \\sim C1_17-C4_17 \\sim C1_17-C5_17
 C1_18-C3_18 \\sim C1_18-C4_18 \\sim C1_18-?
 C1_19-C3_19 \\sim C1_19-C4_19 \\sim C1_19-C5_19
 C1_20-C3_20 \\sim C1_20-C4_20 \\sim C1_20-C5_20
 with sigma of 0.04
 C223-C220 \\sim C223-C1_2 \\sim C222-C1_2 \\sim C222-C1_3 \\sim C221-C1_3
\\sim C221-C220
 with sigma of 0.02
 C220-C1_2 \\sim C223-C222 \\sim C1_2-C1_3 \\sim C222-C221 \\sim C1_3-C220
\\sim C221-C223
 with sigma of 0.04
 C233-C230 \\sim C233-C1_16 \\sim C232-C1_16 \\sim C232-C1_18 \\sim C231-C1_18
\\sim C231-C230
 with sigma of 0.02
 C242-C1_6 \\sim C243-C1_6 \\sim C243-C240 \\sim C241-C240 \\sim C241-C1_5
\\sim C242-C1_5
 with sigma of 0.02
 C211-C210 \\sim C210-C213 \\sim C213-C1_1 \\sim C1_1-C212 \\sim C212-C1_15
\\sim C1_15-C211
 with sigma of 0.001
 C240-C1_6 \\sim C243-C242 \\sim C1_6-C1_5 \\sim C242-C241 \\sim C1_5-C240
\\sim C241-C243
 with sigma of 0.04
 C230-C1_16 \\sim C233-C232 \\sim C1_16-C1_18 \\sim C232-C231 \\sim C1_18-C230
\\sim C231-C233
 with sigma of 0.04
 C272-C1_20 \\sim C273-C1_20 \\sim C273-C270 \\sim C271-C270 \\sim C271-C1_10
\\sim C272-C1_10
 with sigma of 0.02
 C270-C1_10 \\sim C271-C272 \\sim C1_10-C1_20 \\sim C272-C273 \\sim C1_20-C270
\\sim C273-C271
 with sigma of 0.04
 C261-C1_11 \\sim C261-C260 \\sim C263-C260 \\sim C263-C1_17 \\sim C262-C1_17
\\sim C262-C1_11
 with sigma of 0.02
 C260-C1_17 \\sim C263-C262 \\sim C1_17-C1_11 \\sim C262-C261 \\sim C1_11-C260
\\sim C261-C263
 with sigma of 0.04
 C282-C1_8 \\sim C283-C1_8 \\sim C283-C280 \\sim C281-C280 \\sim C281-C1_4
\\sim C282-C1_4
 with sigma of 0.02
 C280-C1_8 \\sim C283-C282 \\sim C1_8-C1_4 \\sim C282-C281 \\sim C1_4-C280
\\sim C281-C283
 with sigma of 0.04
 C292-C1_9 \\sim C291-C1_9 \\sim C291-C290 \\sim C293-C290 \\sim C293-C1_19
\\sim C292-C1_19
 with sigma of 0.02
 C290-C1_19 \\sim C293-C292 \\sim C1_19-C1_9 \\sim C292-C291 \\sim C1_9-C290
\\sim C291-C293
 with sigma of 0.04
 C253-C250 \\sim C251-C250 \\sim C251-C1_13 \\sim C252-C1_13 \\sim C252-C1_12
\\sim C253-C1_12
 with sigma of 0.02
 C250-C1_13 \\sim C251-C252 \\sim C1_13-C1_12 \\sim C252-C253 \\sim C1_12-C250
\\sim C253-C251
 with sigma of 0.04
 C425-C424 \\sim C424-C423 \\sim C423-C422 \\sim C422-C421 \\sim C421-C420
\\sim C425-C420
 with sigma of 0.02
 C423-C421 \\sim C422-C420 \\sim C421-C425 \\sim C420-C424 \\sim C425-C423
\\sim C424-C422
 with sigma of 0.04
 C375-C374 \\sim C375-C370 \\sim C371-C370 \\sim C372-C371 \\sim C373-C372
\\sim C374-C373
 with sigma of 0.02
3. Restrained planarity
 C392, C390, C391, N330, C390_$1, C391_$1
 with sigma of 0.001
 C360, N320, C361, C362
 with sigma of 0.1
 C362, C361, C360, N320, C361_$2, C360_$2
 with sigma of 0.001
 C223, C220, C221, C1_3, C222, C1_2
 with sigma of 0.01
 N300, C302, C300, C304, C303, C301
 with sigma of 0.01
 C250, C251, C252, C253, C1_13, C1_12
 with sigma of 0.01
 C230, C231, C233, C232, C1_16, C1_18
 with sigma of 0.01
 C332, C333, C334, N310, C330, C331
 with sigma of 0.01
 C242, C1_6, C243, C240, C241, C1_5
 with sigma of 0.01
 N340, C412, C414, C410, C413, C411
 with sigma of 0.01
 C210, C213, C1_1, C1_15, C212, C211
 with sigma of 0.001
 C270, C273, C271, C272, C1_10, C1_20
 with sigma of 0.01
 C260, C261, C1_11, C262, C1_17, C263
 with sigma of 0.01
 C1_8, C283, C280, C281, C1_4, C282
 with sigma of 0.01
 C290, C291, C1_9, C292, C1_19, C293
 with sigma of 0.01
 C421, C422, C423, C424, C425, C420
 with sigma of 0.1
 C423, C420, C421, C424, C425, C422
 with sigma of 0.01
 C310, C311, C312, C313, C314, C315
 with sigma of 0.005
 C370, C375, C374, C373, C372, C371
 with sigma of 0.01
4. Uiso/Uaniso restraints and constraints
C88 \\sim C80 \\sim C403 \\sim C404 \\sim C405 \\sim C400 \\sim C401 \\sim C402
\\sim C25 \\sim C46 \\sim C320 \\sim C350 \\sim C430 \\sim C370 \\sim C375
\\sim C374 \\sim C373 \\sim C372 \\sim C371 \\sim C45 \\sim C26 \\sim C381
\\sim C51 \\sim C87 \\sim C24 \\sim C310 \\sim C311 \\sim C312 \\sim C313 \\sim
C314 \\sim C315 \\sim C82 \\sim C48 \\sim C392 \\sim C390 \\sim C391 \\sim C15
\\sim C55 \\sim C60 \\sim C12 \\sim C52 \\sim C602 \\sim C11 \\sim C16 \\sim
C83 \\sim C423 \\sim C56 \\sim C223 \\sim C77 \\sim C72 \\sim C53 \\sim C50
\\sim C86 \\sim C81 \\sim C362 \\sim C361 \\sim C360 \\sim C23 \\sim C1 \\sim
C10 \\sim C66 \\sim C49 \\sim C73 \\sim C59 \\sim C47 \\sim C54 \\sim C302
\\sim C67 \\sim C91 \\sim C29 \\sim C412 \\sim C76 \\sim C607 \\sim C78 \\sim
C65 \\sim C44 \\sim C220 \\sim C261 \\sim C102 \\sim C420 \\sim C603 \\sim C606
\\sim C260 \\sim C283 \\sim C30 \\sim C280 \\sim C615 \\sim C222 \\sim C21
\\sim C332 \\sim C36 \\sim C75 \\sim C19 \\sim C61 \\sim C200 \\sim C13 \\sim
C230 \\sim C43 \\sim C221 \\sim C62 \\sim C242 \\sim C89 \\sim C614 \\sim C90
\\sim C18 \\sim C14 \\sim C35 \\sim C20 \\sim C293 \\sim C240 \\sim C241 \\sim
C84 \\sim C270 \\sim C231 \\sim C203 \\sim C68 \\sim C85 \\sim C31 \\sim C611
\\sim C601 \\sim C17 \\sim C233 \\sim C243 \\sim C58 \\sim C71 \\sim C273 \\sim
C41 \\sim C250 \\sim C251 \\sim C252 \\sim C253 \\sim C57 \\sim C28 \\sim C281
\\sim C70 \\sim C232 \\sim C210 \\sim C74 \\sim C22 \\sim C34 \\sim C600 \\sim
C201 \\sim C79 \\sim C613 \\sim C263 \\sim C39 \\sim C610 \\sim C612 \\sim C64
\\sim C63 \\sim C604 \\sim C608 \\sim C33 \\sim C40 \\sim C42 \\sim C271 \\sim
C609 \\sim C213 \\sim C69 \\sim C290 \\sim C211 \\sim C291 \\sim C202 \\sim
C300 \\sim C38 \\sim C32 \\sim C262 \\sim C605 \\sim C37 \\sim C282 \\sim C421
\\sim C272 \\sim C330 \\sim C304 \\sim C212 \\sim C292 \\sim C414 \\sim C410
\\sim C424 \\sim C303 \\sim C301 \\sim C331 \\sim C334 \\sim C425 \\sim C413
\\sim C344 \\sim C343 \\sim C342 \\sim C341 \\sim C340 \\sim C345 \\sim C333
\\sim C422 \\sim C411 \\sim N330 \\sim N320 \\sim N340 \\sim N300 \\sim N16
\\sim N310 \\sim N3 \\sim N2 \\sim N1 \\sim N9 \\sim N14 \\sim N4 \\sim N8
\\sim N15 \\sim N10 \\sim N13 \\sim N11 \\sim N5 \\sim N6 \\sim N12 \\sim N7:
within 2A with sigma of 0.01 and sigma for terminal atoms of 0.02 within 2A
5. Rigid body (RIGU) restrains
 All non-hydrogen atoms
 with sigma for 1-2 distances of 0.004 and sigma for 1-3 distances of 0.004
6. Same fragment restrains
{C1_4, C2_4, C3_4, C4_4, C5_4}
{C1_7, C2_7, C3_7, C4_7, C5_7}
{C1_8, C2_8, C3_8, C4_8, C5_8}
{C1_9, C2_9, C3_9, C4_9, C5_9}
{C1_10, C2_10, C3_10, C4_10, C5_10}
{C1_11, C2_11, C3_11, C4_11, C5_11}
{C1_12, C2_12, C3_12, C4_12, C5_12}
{C1_13, C2_13, C3_13, C4_13, C5_13}
{C1_14, C2_14, C3_14, C4_14, C5_14}
{C1_15, C2_15, C3_15, C4_15, C5_15}
{C1_16, C2_16, C3_16, C4_16, C5_16}
{C1_17, C2_17, C3_17, C4_17, C5_17}
{C1_19, C2_19, C3_19, C4_19, C5_19}
{C1_20, C2_20, C3_20, C4_20, C5_20}
as
{C1_1, C2_1, C3_1, C4_1, C5_1} sigma for 1-2: 0.02 1-3: 0.04
7. Others
 Fixed Sof: C403(0.5) C404(0.5) H404(0.5) C405(0.5) H405(0.5) C400(0.5)
 C401(0.5) H401(0.5) C402(0.5) H402(0.5) C370(0.5) C375(0.5) H375(0.5)
 C374(0.5) H374(0.5) C373(0.5) C372(0.5) H372(0.5) C371(0.5) H371(0.5) H3A(0.5)
 H3B(0.5) H3A(0.5) H4B(0.5) C2(0.5) C3(0.5) H3A(0.5) H3B(0.5) H3C(0.5) C4(0.5)
 H4A(0.5) H4B(0.5) H4C(0.5) C5(0.5) H5A(0.5) H5B(0.5) H5C(0.5) C2(0.5) C3(0.5)
 H3A(0.5) H3B(0.5) H3C(0.5) C4(0.5) H4A(0.5) H4B(0.5) H4C(0.5) C5(0.5) H5A(0.5)
 H5B(0.5) H5C(0.5) C2(0.5) C3(0.5) H3A(0.5) H3B(0.5) H3C(0.5) C4(0.5) H4A(0.5)
 H4B(0.5) H4C(0.5) C5(0.5) H5A(0.5) H5B(0.5) H5C(0.5) H3A(0.5)
8.a Me refined with riding coordinates:
 C3(H3A,H3B,H3C), C4(H4A,H4B,H4C), C5(H5A,H5B,H5C), C4(H4A,H4B,H4C), C4(H4A,
 H4B,H4C), C3(H3A,H3B,H3C), C4(H4A,H4B,H4C), C5(H5A,H5B,H5C), C4(H4A,H4B,H4C),
 C3(H3A,H3B,H3C), C3(H3A,H3B,H3C), C4(H4A,H4B,H4C), C5(H5A,H5B,H5C), C3(H3A,H3B,
 H3C), C4(H4A,H4B,H4C), C5(H5A,H5B,H5C), C3(H3A,H3B,H3C), C4(H4A,H4B,H4C),
 C5(H5A,H5B,H5C), C3(H3A,H3B,H3C), C4(H4A,H4B,H4C), C5(H5A,H5B,H5C), C3(H3A,H3B,
 H3C), C4(H4A,H4B,H4C), C5(H5A,H5B,H5C), C3(H3A,H3B,H3C), C4(H4A,H4B,H4C),
 C5(H5A,H5B,H5C), C3(H3A,H3B,H3C), C4(H4A,H4B,H4C), C5(H5A,H5B,H5C), C3(H3A,H3B,
 H3C), C4(H4A,H4B,H4C), C5(H5A,H5B,H5C), C3(H3A,H3B,H3C), C4(H4A,H4B,H4C),
 C5(H5A,H5B,H5C), C3(H3A,H3B,H3C), C4(H4A,H4B,H4C), C5(H5A,H5B,H5C), C3(H3A,H3B,
 H3C), C4(H4A,H4B,H4C), C5(H5A,H5B,H5C), C4(H4A,H4B,H4C), C3(H3A,H3B,H3C),
 C4(H4A,H4B,H4C), C5(H5A,H5B,H5C), C3(H3A,H3B,H3C), C4(H4A,H4B,H4C), C5(H5A,H5B,
 H5C)
8.b Aromatic/amide H refined with riding coordinates:
 C404(H404), C405(H405), C401(H401), C402(H402), C375(H375), C374(H374),
 C372(H372), C371(H371), C311(H311), C312(H312), C314(H314), C315(H315),
 C48(H48), C390(H390), C391(H391), C12(H12), C52(H52), C223(H223), C53(H53),
 C361(H361), C360(H360), C23(H23), C1(H1), C47(H47), C261(H261), C102(H102),
 C283(H283), C222(H222), C75(H75), C13(H13), C43(H43), C221(H221), C242(H242),
 C89(H89), C90(H90), C18(H18), C293(H293), C241(H241), C84(H84), C231(H231),
 C203(H203), C68(H68), C85(H85), C17(H17), C233(H233), C243(H243), C58(H58),
 C273(H273), C251(H251), C252(H252), C253(H253), C57(H57), C28(H28), C281(H281),
  C232(H232), C74(H74), C22(H22), C201(H201), C79(H79), C263(H263), C64(H64),
 C63(H63), C33(H33), C42(H42), C271(H271), C213(H213), C69(H69), C211(H211),
 C291(H291), C202(H202), C300(H300), C38(H38), C32(H32), C262(H262), C37(H37),
 C282(H282), C421(H421), C272(H272), C330(H330), C304(H304), C212(H212),
 C292(H292), C414(H414), C410(H410), C424(H424), C303(H303), C301(H301),
 C331(H331), C334(H334), C425(H425), C413(H413), C344(H344), C342(H342),
 C341(H341), C345(H345), C333(H333), C422(H422), C411(H411)
8.c Fitted hexagon refined as free rotating group:
 C403(C404,C405,C400,C401,C402), C370(C375,C374,C373,C372,C371), C310(C311,
 C312,C313,C314,C315), C344(C343,C342,C341,C340,C345)
;
_smtbx_masks_void_probe_radius 1.2
_smtbx_masks_void_truncation_radius 1.2

loop_
_space_group_symop_operation_xyz
'x, y, z'
'-y, x-y, z'
'-x+y, -x, z'
'x-y, -y, -z'
'-x, -x+y, -z'
'y, x, -z'
'-x, -y, -z'
'y, -x+y, -z'
'x-y, x, -z'
'-x+y, y, z'
'x, x-y, z'
'-y, -x, z'

loop_
_atom_site_label
_atom_site_type_symbol
_atom_site_fract_x
_atom_site_fract_y
_atom_site_fract_z
_atom_site_U_iso_or_equiv
_atom_site_adp_type
_atom_site_occupancy
_atom_site_site_symmetry_order
_atom_site_calc_flag
_atom_site_refinement_flags_posn
_atom_site_refinement_flags_adp
_atom_site_refinement_flags_occupancy
_atom_site_disorder_assembly
_atom_site_disorder_group
Zn1 Zn 0.57569(2) 0.66535(2) 0.49018(2) 0.0690(4) Uani 1 1 d . . . . .
Zn4 Zn 0.52542(2) 0.47458(2) 0.24966(3) 0.0654(4) Uani 1 2 d S T P . .
Zn5 Zn 0.57510(2) 0.66496(2) 0.00326(2) 0.0679(3) Uani 1 1 d . . . . .
Zn3 Zn 0.80844(2) 0.61688(3) 0.25553(3) 0.0664(4) Uani 1 2 d S T P . .
Zn2 Zn 0.75822(2) 0.75675(2) 0.25212(3) 0.0851(4) Uani 1 1 d . . . . .
N330 N 0.54998(7) 0.45002(7) 0.25194(14) 0.105(3) Uani 1 2 d DS TU P . .
N320 N 0.78377(8) 0.56753(16) 0.25634(15) 0.128(4) Uani 1 2 d DS TU P . .
N340 N 0.53208(14) 0.66397(15) 0.00360(13) 0.094(2) Uani 1 1 d D U . . .
N300 N 0.53297(12) 0.66480(13) 0.48962(13) 0.0905(19) Uani 1 1 d D U . . .
N16 N 0.56222(13) 0.62562(14) 0.02432(13) 0.0698(14) Uani 1 1 d . U . . .
N310 N 0.80096(15) 0.79848(14) 0.25313(15) 0.107(2) Uani 1 1 d D U . . .
N3 N 0.60017(13) 0.70248(14) 0.46771(15) 0.0785(16) Uani 1 1 d . U . . .
N2 N 0.56801(13) 0.63694(13) 0.46105(13) 0.0717(15) Uani 1 1 d . U . . .
N1 N 0.56427(12) 0.62871(13) 0.51328(12) 0.0653(14) Uani 1 1 d . U . . .
N9 N 0.78426(13) 0.62619(12) 0.28143(12) 0.0651(14) Uani 1 1 d . U . . .
N14 N 0.59986(13) 0.70417(13) -0.01730(13) 0.0728(15) Uani 1 1 d . U . . .
N4 N 0.59480(13) 0.69412(13) 0.52003(14) 0.0739(15) Uani 1 1 d . U . . .
N8 N 0.77001(14) 0.73035(13) 0.27411(15) 0.0796(16) Uani 1 1 d . U . . .
N15 N 0.56895(13) 0.63921(13) -0.02760(12) 0.0688(14) Uani 1 1 d . U . . .
N10 N 0.78413(13) 0.62558(12) 0.22915(12) 0.0678(14) Uani 1 1 d . U . . .
N13 N 0.59276(14) 0.69104(14) 0.03399(13) 0.0725(15) Uani 1 1 d . U . . .
N11 N 0.54854(14) 0.50847(14) 0.27488(13) 0.0769(16) Uani 1 1 d . U . . .
N5 N 0.74087(15) 0.76610(14) 0.28222(17) 0.0961(18) Uani 1 1 d . U . . .
N6 N 0.73306(16) 0.77025(16) 0.23052(18) 0.1004(19) Uani 1 1 d . U . . .
N12 N 0.55071(14) 0.50630(14) 0.22358(13) 0.0762(15) Uani 1 1 d . U . . .
C88 C 0.54600(16) 0.59565(17) 0.01525(17) 0.0722(16) Uani 1 1 d . U . . .
C80 C 0.68287(10) 0.3657(2) 0.2547(2) 0.061(2) Uani 1 2 d S TU P . .
C403 C 0.6337(2) 0.3684(2) 0.25426(15) 0.063(2) Uani 0.5 1 d G U P A -1
C404 C 0.61672(19) 0.36672(17) 0.23378(13) 0.066(3) Uani 0.5 1 d G U P A -1
H404 H 0.615914 0.354384 0.220364 0.080 Uiso 0.5 1 calc R U P A -1
C405 C 0.60090(17) 0.38315(19) 0.23292(13) 0.070(3) Uani 0.5 1 d G U P A -1
H405 H 0.589291 0.382043 0.218916 0.083 Uiso 0.5 1 calc R U P A -1
C400 C 0.6021(2) 0.4012(2) 0.25254(16) 0.071(2) Uani 0.5 1 d G U P A -1
C401 C 0.6191(2) 0.40284(19) 0.27302(14) 0.071(3) Uani 0.5 1 d G U P A -1
H401 H 0.619872 0.415179 0.286434 0.086 Uiso 0.5 1 calc R U P A -1
C402 C 0.63488(18) 0.3864(2) 0.27388(13) 0.068(3) Uani 0.5 1 d G U P A -1
H402 H 0.646495 0.387520 0.287883 0.081 Uiso 0.5 1 calc R U P A -1
C25 C 0.54148(15) 0.58726(16) 0.48208(16) 0.0690(16) Uani 1 1 d . U . . .
C46 C 0.78524(17) 0.71520(16) 0.26642(18) 0.0809(18) Uani 1 1 d . U . . .
C320 C 0.36142(18) 0.66696(18) 0.4872(2) 0.111(3) Uani 1 1 d . U . . .
N7 N 0.76566(15) 0.73746(14) 0.22193(15) 0.0876(17) Uani 1 1 d . U . . .
C350 C 0.97168(17) 0.97217(18) 0.25612(19) 0.098(3) Uani 1 1 d . U . . .
C430 C 0.36131(18) 0.66710(18) 0.0075(2) 0.109(3) Uani 1 1 d . U . . .
C370 C 0.7319(2) 0.46610(10) 0.25539(16) 0.068(2) Uani 0.5 1 d DG U P B -1
C375 C 0.7147(2) 0.44966(15) 0.27544(13) 0.069(3) Uani 0.5 1 d DG U P B -1
H375 H 0.713613 0.460481 0.289262 0.082 Uiso 0.5 1 calc R U P B -1
C374 C 0.69887(18) 0.41740(15) 0.27528(13) 0.065(3) Uani 0.5 1 d DG U P B -1
H374 H 0.687049 0.406170 0.288987 0.078 Uiso 0.5 1 calc R U P B -1
C373 C 0.7004(2) 0.40157(10) 0.25506(15) 0.065(2) Uani 0.5 1 d DG U P B -1
C372 C 0.71769(19) 0.41800(15) 0.23500(13) 0.066(3) Uani 0.5 1 d DG U P B -1
H372 H 0.718728 0.407185 0.221184 0.079 Uiso 0.5 1 calc R U P B -1
C371 C 0.73347(17) 0.45027(15) 0.23517(13) 0.064(3) Uani 0.5 1 d DG U P B -1
H371 H 0.745291 0.461497 0.221458 0.077 Uiso 0.5 1 calc R U P B -1
C45 C 0.79190(17) 0.71297(15) 0.24122(18) 0.0776(17) Uani 1 1 d . U . . .
C26 C 0.54743(15) 0.59780(16) 0.50665(16) 0.0672(15) Uani 1 1 d . U . . .
C381 C 0.65053(10) 0.34947(10) 0.2544(2) 0.065(2) Uani 1 2 d S TU P A .
C51 C 0.79096(17) 0.63226(15) 0.30550(15) 0.0680(16) Uani 1 1 d . U . . .
C87 C 0.54083(16) 0.58759(17) -0.00877(17) 0.0727(17) Uani 1 1 d . U . . .
C24 C 0.55247(15) 0.60491(17) 0.46175(16) 0.0705(16) Uani 1 1 d . U . . .
C310 C 0.44680(13) 0.66521(19) 0.48807(15) 0.118(2) Uani 1 1 d G U . . .
C311 C 0.43316(16) 0.6649(2) 0.46602(13) 0.148(3) Uani 1 1 d G U . . .
H311 H 0.442632 0.664055 0.451308 0.177 Uiso 1 1 calc R U . . .
C312 C 0.40566(16) 0.6657(2) 0.46549(13) 0.151(3) Uani 1 1 d G U . . .
H312 H 0.396343 0.665503 0.450415 0.181 Uiso 1 1 calc R U . . .
C313 C 0.39181(12) 0.66693(18) 0.48701(16) 0.121(3) Uani 1 1 d G U . . .
C314 C 0.40545(16) 0.6673(2) 0.50906(13) 0.154(3) Uani 1 1 d G U . . .
H314 H 0.395975 0.668083 0.523763 0.185 Uiso 1 1 calc R U . . .
C315 C 0.43294(16) 0.6664(2) 0.50959(12) 0.152(3) Uani 1 1 d G U . . .
H315 H 0.442264 0.666635 0.524657 0.182 Uiso 1 1 calc R U . . .
C82 C 0.59107(18) 0.68110(18) -0.05801(16) 0.0771(17) Uani 1 1 d . U . . .
C48 C 0.78562(18) 0.71307(17) 0.30688(19) 0.087(2) Uani 1 1 d . U . . .
H48 H 0.788460 0.708880 0.323170 0.105 Uiso 1 1 calc R U . . .
C392 C 0.58441(8) 0.41559(8) 0.25283(10) 0.095(3) Uani 1 2 d DS TU P . .
C390 C 0.58145(9) 0.46565(10) 0.25215(10) 0.159(3) Uani 1 1 d D U . . .
H390 H 0.593013 0.487691 0.252011 0.191 Uiso 1 1 calc R U . . .
C391 C 0.59633(11) 0.44773(10) 0.25257(6) 0.157(3) Uani 1 1 d D U . . .
H391 H 0.618354 0.459654 0.252697 0.189 Uiso 1 1 calc R U . . .
C15 C 0.61686(18) 0.74378(18) 0.4979(2) 0.0848(18) Uani 1 1 d . U . . .
C55 C 0.74174(17) 0.61924(16) 0.25529(16) 0.0725(17) Uani 1 1 d . U . . .
C60 C 0.81829(12) 0.6366(2) 0.1942(2) 0.073(2) Uani 1 2 d S TU P . .
C12 C 0.60532(19) 0.71373(19) 0.55855(19) 0.091(2) Uani 1 1 d . U . . .
H12 H 0.606441 0.714583 0.575733 0.109 Uiso 1 1 calc R U . . .
C52 C 0.76560(18) 0.63257(16) 0.31758(16) 0.0755(18) Uani 1 1 d . U . . .
H52 H 0.764632 0.636897 0.334213 0.091 Uiso 1 1 calc R U . . .
C602 C 0.51950(16) 0.55460(17) 0.47874(16) 0.0723(18) Uani 1 1 d . U . . .
C11 C 0.59145(17) 0.68609(18) 0.54370(18) 0.0766(17) Uani 1 1 d . U . . .
C16 C 0.61294(18) 0.73352(18) 0.47430(19) 0.0821(18) Uani 1 1 d . U . . .
C83 C 0.57631(17) 0.64968(18) -0.05107(16) 0.0733(17) Uani 1 1 d . U . . .
C423 C 0.39105(18) 0.66662(18) 0.00734(19) 0.123(3) Uani 1 1 d D U . . .
C56 C 0.75635(17) 0.62327(15) 0.23270(15) 0.0703(16) Uani 1 1 d . U . . .
C223 C 0.81413(12) 0.6283(2) 0.36112(17) 0.073(2) Uani 1 2 d DS TU P . .
H223 H 0.803256 0.606513 0.358285 0.087 Uiso 1 2 calc R U P . .
C77 C 0.61434(18) 0.74286(18) 0.01567(17) 0.0797(18) Uani 1 1 d . U . . .
C72 C 0.57371(17) 0.64905(19) 0.06456(16) 0.0768(17) Uani 1 1 d . U . . .
C53 C 0.74370(18) 0.62562(16) 0.30100(15) 0.0744(18) Uani 1 1 d . U . . .
H53 H 0.723647 0.622978 0.303627 0.089 Uiso 1 1 calc R U . . .
C50 C 0.81874(11) 0.6375(2) 0.3165(2) 0.072(2) Uani 1 2 d S TU P . .
C86 C 0.55321(16) 0.60748(17) -0.02943(16) 0.0735(17) Uani 1 1 d . U . . .
C81 C 0.60142(17) 0.70610(18) -0.04212(17) 0.0758(17) Uani 1 1 d . U . . .
C362 C 0.74968(9) 0.49935(18) 0.25513(10) 0.087(3) Uani 1 2 d DS TU P . .
C361 C 0.73745(16) 0.51847(15) 0.25547(6) 0.181(3) Uani 1 1 d D U . . .
H361 H 0.715404 0.507882 0.255283 0.217 Uiso 1 1 calc R U . . .
C360 C 0.75132(8) 0.55077(15) 0.25604(11) 0.187(4) Uani 1 1 d D U . . .
H360 H 0.739347 0.560824 0.256218 0.224 Uiso 1 1 calc R U . . .
C23 C 0.54776(18) 0.59310(19) 0.43678(16) 0.082(2) Uani 1 1 d . U . . .
H23 H 0.537274 0.571923 0.431987 0.098 Uiso 1 1 calc R U . . .
C1 C 0.6153(2) 0.73863(19) -0.04942(19) 0.089(2) Uani 1 1 d . U . . .
H1 H 0.619457 0.746566 -0.065467 0.107 Uiso 1 1 calc R U . . .
C10 C 0.57663(17) 0.65584(18) 0.55264(17) 0.0787(17) Uani 1 1 d . U . . .
C66 C 0.59167(18) 0.54386(18) 0.24945(16) 0.0792(18) Uani 1 1 d . U . . .
C49 C 0.77066(18) 0.72979(16) 0.29834(19) 0.0808(18) Uani 1 1 d . U . . .
C73 C 0.58801(18) 0.68080(19) 0.05715(17) 0.0756(17) Uani 1 1 d . U . . .
C59 C 0.79097(17) 0.63279(16) 0.20557(16) 0.0714(17) Uani 1 1 d . U . . .
C47 C 0.79476(18) 0.70465(17) 0.28635(18) 0.0833(19) Uani 1 1 d . U . . .
H47 H 0.805691 0.693546 0.285688 0.100 Uiso 1 1 calc R U . . .
C54 C 0.75614(17) 0.62293(15) 0.27860(16) 0.0705(16) Uani 1 1 d . U . . .
C302 C 0.47519(17) 0.66499(19) 0.48784(17) 0.115(2) Uani 1 1 d D U . . .
C67 C 0.57903(17) 0.53192(18) 0.22682(16) 0.0748(17) Uani 1 1 d . U . . .
C91 C 0.56202(17) 0.62402(18) 0.04845(17) 0.0723(17) Uani 1 1 d . U . . .
C29 C 0.56346(17) 0.62839(17) 0.53762(17) 0.0732(17) Uani 1 1 d . U . . .
C412 C 0.47540(18) 0.6657(2) 0.00592(18) 0.117(2) Uani 1 1 d D U . . .
C76 C 0.60597(18) 0.72294(18) 0.03558(17) 0.0762(17) Uani 1 1 d . U . . .
C607 C 0.83718(17) 0.69983(15) 0.23664(15) 0.0724(19) Uani 1 1 d . U . . .
C78 C 0.61196(18) 0.73435(18) -0.00919(17) 0.0774(17) Uani 1 1 d . U . . .
C65 C 0.57701(19) 0.53447(19) 0.27189(17) 0.0817(19) Uani 1 1 d . U . . .
C44 C 0.78199(17) 0.72193(17) 0.22085(19) 0.0833(18) Uani 1 1 d . U . . .
C220 C 0.82413(10) 0.6483(2) 0.34181(19) 0.073(2) Uani 1 2 d DS TU P . .
C261 C 0.58761(15) 0.62869(14) 0.10035(15) 0.0823(19) Uani 1 1 d D U . . .
H261 H 0.599299 0.623380 0.089781 0.099 Uiso 1 1 calc R U . . .
C102 C 0.53728(17) 0.57835(19) 0.52758(16) 0.0768(18) Uani 1 1 d . U . . .
H102 H 0.526098 0.556300 0.527887 0.092 Uiso 1 1 calc R U . . .
C420 C 0.44741(19) 0.66514(19) 0.00581(18) 0.120(2) Uani 1 1 d D U . . .
C603 C 0.49789(17) 0.52877(17) 0.47748(15) 0.0715(19) Uani 1 1 d . U . . .
C606 C 0.81435(19) 0.70357(16) 0.23799(17) 0.0818(19) Uani 1 1 d . U . . .
C260 C 0.57157(15) 0.64234(15) 0.09080(16) 0.0843(18) Uani 1 1 d D U . . .
C283 C 0.74779(16) 0.71285(18) 0.35124(18) 0.095(2) Uani 1 1 d D U . . .
H283 H 0.735505 0.695008 0.341597 0.114 Uiso 1 1 calc R U . . .
C30 C 0.75951(19) 0.74432(18) 0.3140(2) 0.0910(19) Uani 1 1 d . U . . .
C280 C 0.76255(16) 0.74180(16) 0.34061(18) 0.0908(19) Uani 1 1 d D U . . .
C615 C 0.49640(17) 0.53051(18) -0.01586(15) 0.076(2) Uani 1 1 d . U . . .
C222 C 0.83560(10) 0.6712(2) 0.3885(2) 0.074(2) Uani 1 2 d DS TU P . .
H222 H 0.839479 0.678959 0.404599 0.089 Uiso 1 2 calc R U P . .
C21 C 0.57239(18) 0.64459(18) 0.43692(18) 0.0819(19) Uani 1 1 d . U . . .
C332 C 0.85908(18) 0.85641(17) 0.25486(18) 0.116(3) Uani 1 1 d D U . . .
C36 C 0.7211(2) 0.7878(2) 0.2382(2) 0.110(2) Uani 1 1 d . U . . .
C75 C 0.6100(2) 0.7325(2) 0.05992(17) 0.086(2) Uani 1 1 d . U . . .
H75 H 0.618716 0.753249 0.065497 0.103 Uiso 1 1 calc R U . . .
C19 C 0.59943(18) 0.70249(18) 0.4427(2) 0.0850(19) Uani 1 1 d . U . . .
C61 C 0.51424(13) 0.48576(13) 0.3105(2) 0.080(2) Uani 1 2 d S TU P . .
C200 C 0.57409(18) 0.6516(2) 0.57928(18) 0.0856(18) Uani 1 1 d . U . . .
C13 C 0.6163(2) 0.7379(2) 0.54331(18) 0.091(2) Uani 1 1 d . U . . .
H13 H 0.626541 0.759195 0.547820 0.110 Uiso 1 1 calc R U . . .
C230 C 0.82466(11) 0.6493(2) 0.1691(2) 0.080(2) Uani 1 2 d DS TU P . .
C43 C 0.7879(2) 0.71741(19) 0.19656(19) 0.093(2) Uani 1 1 d . U . . .
H43 H 0.798916 0.707474 0.191328 0.112 Uiso 1 1 calc R U . . .
C221 C 0.83988(10) 0.6798(2) 0.3461(2) 0.078(2) Uani 1 2 d DS TU P . .
H221 H 0.846807 0.693614 0.332682 0.093 Uiso 1 2 calc R U P . .
C62 C 0.54114(19) 0.50903(19) 0.29910(17) 0.086(2) Uani 1 1 d . U . . .
C242 C 0.49852(12) 0.50148(12) 0.3836(2) 0.084(2) Uani 1 2 d DS TU P . .
H242 H 0.494946 0.505054 0.399908 0.101 Uiso 1 2 calc R U P . .
C89 C 0.53620(18) 0.57532(19) 0.03542(17) 0.0799(19) Uani 1 1 d . U . . .
H89 H 0.524883 0.553300 0.034557 0.096 Uiso 1 1 calc R U . . .
C614 C 0.51836(17) 0.55610(19) -0.01363(16) 0.0772(19) Uani 1 1 d . U . . .
C90 C 0.54498(17) 0.59129(18) 0.05508(17) 0.0778(19) Uani 1 1 d . U . . .
H90 H 0.541065 0.583188 0.071080 0.093 Uiso 1 1 calc R U . . .
C18 C 0.61265(19) 0.73323(18) 0.4336(2) 0.090(2) Uani 1 1 d . U . . .
H18 H 0.615357 0.739482 0.417085 0.108 Uiso 1 1 calc R U . . .
C14 C 0.60976(18) 0.72603(18) 0.51878(18) 0.0835(18) Uani 1 1 d . U . . .
C35 C 0.7192(2) 0.7949(2) 0.2613(2) 0.106(2) Uani 1 1 d . U . . .
C20 C 0.58730(19) 0.67531(19) 0.42774(19) 0.0884(19) Uani 1 1 d . U . . .
C293 C 0.7672(3) 0.7764(2) 0.1485(2) 0.132(3) Uani 1 1 d D U . . .
H293 H 0.787464 0.786078 0.155215 0.159 Uiso 1 1 calc R U . . .
C240 C 0.50881(12) 0.49119(12) 0.3360(2) 0.085(2) Uani 1 2 d DS TU P . .
C241 C 0.51938(14) 0.48062(14) 0.35463(19) 0.087(3) Uani 1 2 d DS TU P . .
H241 H 0.530160 0.469840 0.351022 0.104 Uiso 1 2 calc R U P . .
C84 C 0.56533(19) 0.62369(18) -0.06752(18) 0.085(2) Uani 1 1 d . U . . .
H84 H 0.567621 0.624579 -0.084631 0.102 Uiso 1 1 calc R U . . .
C270 C 0.59641(18) 0.68799(15) -0.08436(16) 0.0819(18) Uani 1 1 d D U . . .
C231 C 0.81442(13) 0.6288(3) 0.14930(18) 0.078(2) Uani 1 2 d DS TU P L .
H231 H 0.803530 0.607060 0.152030 0.094 Uiso 1 2 calc R U P . .
C203 C 0.58733(18) 0.63694(18) 0.59110(17) 0.0823(19) Uani 1 1 d . U . . .
H203 H 0.598493 0.629660 0.581827 0.099 Uiso 1 1 calc R U . . .
C68 C 0.5922(2) 0.5445(2) 0.20368(17) 0.096(2) Uani 1 1 d . U . . .
H68 H 0.612435 0.561536 0.201013 0.115 Uiso 1 1 calc R U . . .
C85 C 0.55147(19) 0.5985(2) -0.05400(17) 0.085(2) Uani 1 1 d . U . . .
H85 H 0.541906 0.577732 -0.059772 0.102 Uiso 1 1 calc R U . . .
C31 C 0.7455(2) 0.76184(17) 0.3056(2) 0.094(2) Uani 1 1 d . U . . .
C611 C 0.70943(19) 0.61071(18) 0.25528(16) 0.0796(19) Uani 1 1 d . U . . .
C601 C 0.6293(2) 0.8007(2) 0.50232(19) 0.099(3) Uani 1 1 d . U . . .
C17 C 0.6206(2) 0.7517(2) 0.45331(19) 0.093(2) Uani 1 1 d . U . . .
H17 H 0.629862 0.773710 0.453007 0.112 Uiso 1 1 calc R U . . .
C233 C 0.84072(11) 0.6814(2) 0.1653(2) 0.083(2) Uani 1 2 d DS TU P L .
H233 H 0.847603 0.695205 0.178758 0.099 Uiso 1 2 calc R U P . .
C243 C 0.49292(12) 0.50708(12) 0.3411(2) 0.083(2) Uani 1 2 d DS TU P . .
H243 H 0.485604 0.514395 0.328228 0.100 Uiso 1 2 calc R U P . .
C58 C 0.76741(19) 0.63534(18) 0.19362(17) 0.0820(19) Uani 1 1 d . U . . .
H58 H 0.767287 0.640736 0.177137 0.098 Uiso 1 1 calc R U . . .
C71 C 0.51940(18) 0.48060(18) 0.1873(3) 0.105(3) Uani 1 2 d S TU P . .
C273 C 0.6260(2) 0.70539(16) -0.09275(16) 0.091(2) Uani 1 1 d D U . . .
H273 H 0.642807 0.711834 -0.081745 0.110 Uiso 1 1 calc R U . . .
C41 C 0.7609(2) 0.74186(19) 0.1979(2) 0.094(2) Uani 1 1 d . U . . .
C250 C 0.5155(2) 0.4845(2) 0.1608(3) 0.137(4) Uani 1 2 d DS TU P . .
C251 C 0.5270(2) 0.4730(2) 0.1440(3) 0.154(4) Uani 1 2 d DS TU P K .
H251 H 0.537505 0.462495 0.149308 0.184 Uiso 1 2 calc R U P . .
C252 C 0.5090(2) 0.4910(2) 0.1130(3) 0.188(5) Uani 1 2 d DS TU P K .
H252 H 0.506650 0.493350 0.096144 0.226 Uiso 1 2 calc R U P . .
C253 C 0.5004(2) 0.4996(2) 0.1532(3) 0.152(4) Uani 1 2 d DS TU P K .
H253 H 0.492199 0.507801 0.164629 0.182 Uiso 1 2 calc R U P . .
C57 C 0.74481(19) 0.62855(17) 0.21035(16) 0.0801(19) Uani 1 1 d . U . . .
H57 H 0.725425 0.627508 0.207806 0.096 Uiso 1 1 calc R U . . .
C28 C 0.54669(18) 0.59746(18) 0.54667(17) 0.0803(19) Uani 1 1 d . U . . .
H28 H 0.542897 0.591511 0.563217 0.096 Uiso 1 1 calc R U . . .
C281 C 0.78035(18) 0.76766(19) 0.35423(19) 0.104(2) Uani 1 1 d D U . . .
H281 H 0.790500 0.787467 0.346670 0.125 Uiso 1 1 calc R U . . .
C70 C 0.5454(2) 0.5042(2) 0.19901(18) 0.092(2) Uani 1 1 d . U . . .
C232 C 0.83620(12) 0.6724(2) 0.1224(2) 0.087(3) Uani 1 2 d DS TU P L .
H232 H 0.840153 0.680306 0.106302 0.104 Uiso 1 2 calc R U P . .
C210 C 0.58959(12) 0.67953(10) 0.40173(18) 0.107(2) Uani 1 1 d D U . . .
C74 C 0.5995(2) 0.7069(2) 0.07397(18) 0.089(2) Uani 1 1 d . U . . .
H74 H 0.599454 0.706143 0.091160 0.107 Uiso 1 1 calc R U . . .
C22 C 0.56088(18) 0.61755(19) 0.42224(18) 0.089(2) Uani 1 1 d . U . . .
H22 H 0.562334 0.617095 0.405107 0.106 Uiso 1 1 calc R U . . .
C34 C 0.7279(2) 0.78520(19) 0.2823(2) 0.104(2) Uani 1 1 d . U . . .
C600 C 0.6258(2) 0.77531(19) 0.50128(19) 0.093(2) Uani 1 1 d . U . . .
C201 C 0.5572(2) 0.6619(2) 0.5930(2) 0.103(2) Uani 1 1 d . U . . .
H201 H 0.547694 0.672029 0.585097 0.123 Uiso 1 1 calc R U . . .
C79 C 0.6210(2) 0.7548(2) -0.02907(18) 0.091(2) Uani 1 1 d . U . . .
H79 H 0.629790 0.776708 -0.028072 0.109 Uiso 1 1 calc R U . . .
C613 C 0.6262(2) 0.79959(19) 0.02200(17) 0.088(2) Uani 1 1 d . U . . .
C263 C 0.55439(19) 0.65010(19) 0.10636(17) 0.106(2) Uani 1 1 d D U . . .
H263 H 0.543238 0.659426 0.100046 0.127 Uiso 1 1 calc R U . . .
C39 C 0.7318(2) 0.7694(2) 0.2061(2) 0.108(2) Uani 1 1 d . U . . .
C610 C 0.68253(19) 0.60019(19) 0.25333(17) 0.084(2) Uani 1 1 d . U . . .
C612 C 0.6222(2) 0.7739(2) 0.02002(17) 0.087(2) Uani 1 1 d . U . . .
C64 C 0.5878(2) 0.5496(2) 0.29498(18) 0.109(3) Uani 1 1 d . U . . .
H64 H 0.607204 0.567655 0.298124 0.131 Uiso 1 1 calc R U . . .
C63 C 0.5663(2) 0.5342(2) 0.31051(19) 0.107(3) Uani 1 1 d . U . . .
H63 H 0.567227 0.539103 0.327223 0.129 Uiso 1 1 calc R U . . .
C604 C 0.7095(2) 0.8174(2) 0.2659(2) 0.114(3) Uani 1 1 d . U . . .
C608 C 0.6243(2) 0.5673(2) 0.25047(17) 0.088(2) Uani 1 1 d . U . . .
C33 C 0.7245(2) 0.7912(2) 0.3064(2) 0.110(2) Uani 1 1 d . U . . .
H33 H 0.715980 0.803580 0.311602 0.132 Uiso 1 1 calc R U . . .
C40 C 0.7446(2) 0.7571(2) 0.1901(2) 0.105(2) Uani 1 1 d . U . . .
C42 C 0.7748(2) 0.72987(19) 0.1820(2) 0.095(2) Uani 1 1 d . U . . .
H42 H 0.774971 0.730438 0.164847 0.114 Uiso 1 1 calc R U . . .
C271 C 0.5723(2) 0.67880(17) -0.10058(17) 0.104(2) Uani 1 1 d D U . . .
H271 H 0.551465 0.666671 -0.095078 0.125 Uiso 1 1 calc R U . . .
C609 C 0.6513(2) 0.5844(2) 0.25119(17) 0.089(2) Uani 1 1 d . U . . .
C213 C 0.61897(14) 0.69691(8) 0.39179(15) 0.118(3) Uani 1 1 d D U . . .
H213 H 0.636557 0.704975 0.402146 0.141 Uiso 1 1 calc R U . . .
C69 C 0.5723(2) 0.5290(2) 0.18701(19) 0.106(3) Uani 1 1 d . U . . .
H69 H 0.574757 0.533092 0.170110 0.127 Uiso 1 1 calc R U . . .
C290 C 0.7416(2) 0.76002(18) 0.1635(2) 0.111(2) Uani 1 1 d D U . . .
C211 C 0.5639(2) 0.66771(16) 0.38669(15) 0.134(3) Uani 1 1 d D U . . .
H211 H 0.543782 0.655815 0.393590 0.161 Uiso 1 1 calc R U . . .
C291 C 0.7122(2) 0.74601(19) 0.1540(2) 0.123(3) Uani 1 1 d D U . . .
H291 H 0.694813 0.734820 0.164257 0.148 Uiso 1 1 calc R U . . .
C202 C 0.5685(2) 0.6434(2) 0.6281(2) 0.109(2) Uani 1 1 d . U . . .
H202 H 0.566884 0.640914 0.645139 0.131 Uiso 1 1 calc R U . . .
C300 C 0.53054(19) 0.6856(2) 0.47525(17) 0.143(3) Uani 1 1 d D U . . .
H300 H 0.547533 0.700139 0.465739 0.171 Uiso 1 1 calc R U . . .
C38 C 0.7169(2) 0.7869(2) 0.1974(3) 0.121(3) Uani 1 1 d . U . . .
H38 H 0.712596 0.789763 0.181123 0.146 Uiso 1 1 calc R U . . .
C32 C 0.7350(2) 0.77721(19) 0.3213(2) 0.106(2) Uani 1 1 d . U . . .
H32 H 0.735287 0.777526 0.338517 0.127 Uiso 1 1 calc R U . . .
C262 C 0.5701(2) 0.63049(19) 0.13937(18) 0.111(2) Uani 1 1 d D U . . .
H262 H 0.569562 0.626375 0.156216 0.133 Uiso 1 1 calc R U . . .
C605 C 0.7055(2) 0.83893(15) 0.2686(2) 0.120(3) Uani 1 1 d D U . . .
C37 C 0.7107(3) 0.7978(2) 0.2175(2) 0.121(3) Uani 1 1 d . U . . .
H37 H 0.700992 0.810136 0.218044 0.145 Uiso 1 1 calc R U . . .
C282 C 0.7688(2) 0.7363(2) 0.3887(2) 0.117(3) Uani 1 1 d D U . . .
H282 H 0.771051 0.734514 0.405631 0.140 Uiso 1 1 calc R U . . .
C421 C 0.43322(17) 0.6646(2) 0.02816(19) 0.144(3) Uani 1 1 d D U . . .
H421 H 0.442768 0.663722 0.042805 0.173 Uiso 1 1 calc R U . . .
C272 C 0.6080(3) 0.7046(2) -0.1324(2) 0.124(3) Uani 1 1 d D U . . .
H272 H 0.612075 0.710468 -0.148983 0.148 Uiso 1 1 calc R U . . .
C330 C 0.8044(2) 0.8210(2) 0.2688(2) 0.158(4) Uani 1 1 d D U . . .
H330 H 0.788050 0.817894 0.279311 0.189 Uiso 1 1 calc R U . . .
C304 C 0.50864(19) 0.6438(2) 0.50339(17) 0.151(3) Uani 1 1 d D U . . .
H304 H 0.510157 0.629157 0.513511 0.181 Uiso 1 1 calc R U . . .
C212 C 0.59661(17) 0.69029(15) 0.3533(2) 0.157(4) Uani 1 1 d D U . . .
H212 H 0.599081 0.694067 0.336347 0.189 Uiso 1 1 calc R U . . .
C292 C 0.7336(3) 0.7645(2) 0.1145(2) 0.151(3) Uani 1 1 d D U . . .
H292 H 0.730724 0.765866 0.097612 0.182 Uiso 1 1 calc R U . . .
C414 C 0.5293(2) 0.6840(2) -0.01144(17) 0.150(3) Uani 1 1 d D U . . .
H414 H 0.545100 0.697152 -0.022444 0.180 Uiso 1 1 calc R U . . .
C410 C 0.50997(19) 0.6451(2) 0.01933(17) 0.145(3) Uani 1 1 d D U . . .
H410 H 0.512578 0.631293 0.029647 0.174 Uiso 1 1 calc R U . . .
C424 C 0.40524(18) 0.6672(2) -0.0150(2) 0.157(3) Uani 1 1 d D U . . .
H424 H 0.395663 0.668016 -0.029646 0.189 Uiso 1 1 calc R U . . .
C303 C 0.4812(2) 0.6453(2) 0.50156(19) 0.156(3) Uani 1 1 d D U . . .
H303 H 0.464311 0.630640 0.511125 0.187 Uiso 1 1 calc R U . . .
C301 C 0.50153(18) 0.6848(2) 0.47499(18) 0.150(3) Uani 1 1 d D U . . .
H301 H 0.500171 0.699470 0.464848 0.180 Uiso 1 1 calc R U . . .
C331 C 0.8330(2) 0.8491(2) 0.2690(2) 0.163(4) Uani 1 1 d D U . . .
H331 H 0.834753 0.864662 0.279884 0.196 Uiso 1 1 calc R U . . .
C334 C 0.8246(2) 0.8023(2) 0.23871(19) 0.167(4) Uani 1 1 d D U . . .
H334 H 0.822649 0.786403 0.228091 0.201 Uiso 1 1 calc R U . . .
C425 C 0.43338(19) 0.6664(2) -0.01617(19) 0.157(3) Uani 1 1 d D U . . .
H425 H 0.442609 0.666838 -0.031327 0.189 Uiso 1 1 calc R U . . .
C413 C 0.5005(2) 0.6837(2) -0.00934(19) 0.160(3) Uani 1 1 d D U . . .
H413 H 0.498131 0.697593 -0.019711 0.192 Uiso 1 1 calc R U . . .
C344 C 0.92907(17) 0.92797(16) 0.23377(12) 0.170(4) Uani 1 1 d G U . . .
H344 H 0.938966 0.938051 0.219111 0.204 Uiso 1 1 calc R U . . .
C343 C 0.94224(11) 0.94142(11) 0.25590(14) 0.105(2) Uani 1 1 d G U . . .
C342 C 0.92776(16) 0.92667(16) 0.27735(12) 0.151(4) Uani 1 1 d G U . . .
H342 H 0.936762 0.935866 0.292475 0.181 Uiso 1 1 calc R U . . .
C341 C 0.90012(16) 0.89845(16) 0.27667(12) 0.153(4) Uani 1 1 d G U . . .
H341 H 0.890231 0.888367 0.291334 0.184 Uiso 1 1 calc R U . . .
C340 C 0.88696(12) 0.88499(11) 0.25454(14) 0.105(2) Uani 1 1 d G U . . .
C345 C 0.90143(17) 0.89975(16) 0.23309(12) 0.167(4) Uani 1 1 d G U . . .
H345 H 0.892434 0.890551 0.217970 0.200 Uiso 1 1 calc R U . . .
C333 C 0.8522(2) 0.83098(19) 0.24023(19) 0.175(4) Uani 1 1 d D U . . .
H333 H 0.868459 0.833386 0.229819 0.210 Uiso 1 1 calc R U . . .
C422 C 0.40513(17) 0.6653(2) 0.02922(19) 0.150(3) Uani 1 1 d D U . . .
H422 H 0.395913 0.664937 0.044372 0.180 Uiso 1 1 calc R U . . .
C411 C 0.4830(2) 0.6471(2) 0.01953(18) 0.149(3) Uani 1 1 d D U . . .
H411 H 0.467496 0.633753 0.030697 0.179 Uiso 1 1 calc R U . . .
C1_1 C 0.62340(17) 0.70285(11) 0.36716(14) 0.138(3) Uani 1 1 d D U . . .
C2_1 C 0.6562(3) 0.7228(2) 0.3583(2) 0.156(3) Uani 1 1 d D U . . .
C3_1 C 0.6827(3) 0.7327(3) 0.3768(2) 0.175(5) Uani 1 1 d D U . . .
H3A_1 H 0.680374 0.744763 0.389737 0.262 Uiso 1 1 calc R U . . .
H3B_1 H 0.682004 0.714152 0.383669 0.262 Uiso 1 1 calc R U . . .
H3C_1 H 0.702729 0.745363 0.368645 0.262 Uiso 1 1 calc R U . . .
C4_1 C 0.6594(3) 0.7530(3) 0.3503(3) 0.195(5) Uani 1 1 d D U . . .
H4A_1 H 0.654251 0.762366 0.363781 0.292 Uiso 1 1 calc R U . . .
H4B_1 H 0.680839 0.766993 0.345111 0.292 Uiso 1 1 calc R U . . .
H4C_1 H 0.645275 0.749309 0.336741 0.292 Uiso 1 1 calc R U . . .
C5_1 C 0.6631(3) 0.7051(3) 0.3403(3) 0.183(5) Uani 1 1 d D U . . .
H5A_1 H 0.660189 0.685872 0.347665 0.274 Uiso 1 1 calc R U . . .
H5B_1 H 0.649085 0.699944 0.326399 0.274 Uiso 1 1 calc R U . . .
H5C_1 H 0.684649 0.717628 0.334769 0.274 Uiso 1 1 calc R U . . .
C1_2 C 0.81964(10) 0.6393(2) 0.38483(16) 0.075(2) Uani 1 2 d DS TU P . .
C2_2 C 0.80785(5) 0.61569(10) 0.40545(4) 0.083(2) Uani 1 2 d DS TU P . .
C3_2 C 0.81562(3) 0.63124(7) 0.42974(6) 0.093(3) Uani 1 2 d DS TU P . .
H3A_2 H 0.80748(11) 0.61553(9) 0.44257(4) 0.140 Uiso 0.5 1 d D U P C -1
H3B_2 H 0.83819(5) 0.64409(11) 0.43144(6) 0.140 Uiso 1 1 d D U . D -1
C4_2 C 0.8221(2) 0.5950(2) 0.40422(17) 0.100(3) Uani 1 1 d D U . . .
H4A_2 H 0.817412 0.584469 0.388489 0.149 Uiso 1 1 calc R U . . .
H4B_2 H 0.844677 0.607623 0.406204 0.149 Uiso 1 1 calc R U . . .
H4C_2 H 0.813513 0.579462 0.417176 0.149 Uiso 1 1 calc R U . . .
C1_3 C 0.84597(9) 0.69194(19) 0.36950(18) 0.078(2) Uani 1 2 d DS TU P . .
C2_3 C 0.86389(5) 0.72778(9) 0.37247(4) 0.091(3) Uani 1 2 d DS TU P . .
C3_3 C 0.86798(2) 0.73596(5) 0.39880(8) 0.115(4) Uani 1 2 d DS TU P . .
H3A_3 H 0.84769(6) 0.72679(11) 0.40679(5) 0.172 Uiso 1 1 d D U . E -1
H3B_3 H 0.87884(12) 0.75856(5) 0.40078(6) 0.172 Uiso 0.5 1 d D U P F -1
C4_3 C 0.8450(2) 0.7410(2) 0.36079(19) 0.108(3) Uani 1 1 d D U . . .
H4A_3 H 0.842217 0.735811 0.343515 0.161 Uiso 1 1 calc R U . . .
H4B_3 H 0.824708 0.732114 0.368663 0.161 Uiso 1 1 calc R U . . .
H4C_3 H 0.856142 0.763646 0.362705 0.161 Uiso 1 1 calc R U . . .
C1_4 C 0.7838(2) 0.7655(2) 0.37876(19) 0.121(3) Uani 1 1 d D U . . .
C2_4 C 0.8017(3) 0.7938(3) 0.3948(2) 0.161(4) Uani 1 1 d D U . . .
C3_4 C 0.8130(5) 0.7868(4) 0.4179(3) 0.240(7) Uani 1 1 d D U . . .
H3A_4 H 0.795375 0.770010 0.426512 0.360 Uiso 1 1 calc R U . . .
H3B_4 H 0.828207 0.780377 0.414097 0.360 Uiso 1 1 calc R U . . .
H3C_4 H 0.822688 0.805404 0.428053 0.360 Uiso 1 1 calc R U . . .
C4_4 C 0.7811(4) 0.8067(4) 0.4014(3) 0.216(6) Uani 1 1 d D U . . .
H4A_4 H 0.762423 0.790633 0.409513 0.323 Uiso 1 1 calc R U . . .
H4B_4 H 0.792289 0.824437 0.412342 0.323 Uiso 1 1 calc R U . . .
H4C_4 H 0.775167 0.813512 0.386713 0.323 Uiso 1 1 calc R U . . .
C5_4 C 0.8295(4) 0.8193(4) 0.3826(3) 0.245(8) Uani 1 1 d D U . . .
H5A_4 H 0.823224 0.824696 0.367360 0.368 Uiso 1 1 calc R U . . .
H5B_4 H 0.839028 0.837583 0.393198 0.368 Uiso 1 1 calc R U . . .
H5C_4 H 0.844547 0.812555 0.379243 0.368 Uiso 1 1 calc R U . . .
C1_5 C 0.51454(11) 0.48546(11) 0.37897(17) 0.087(2) Uani 1 2 d DS TU P . .
C2_5 C 0.52654(6) 0.47346(6) 0.39917(4) 0.094(3) Uani 1 2 d DS TU P . .
C3_5 C 0.51945(4) 0.48055(4) 0.42413(7) 0.108(4) Uani 1 2 d DS TU P . .
H3A_5 H 0.52244(12) 0.46764(5) 0.43600(4) 0.162 Uiso 0.5 1 d D U P G -1
H3B_5 H 0.53359(13) 0.50251(3) 0.42779(6) 0.162 Uiso 1 1 d D U . H -1
C4_5 C 0.56233(18) 0.4884(2) 0.39668(19) 0.111(3) Uani 1 1 d D U . . .
H4A_5 H 0.567366 0.483991 0.380534 0.166 Uiso 1 1 calc R U . . .
H4B_5 H 0.572181 0.510886 0.398949 0.166 Uiso 1 1 calc R U . . .
H4C_5 H 0.569996 0.479676 0.408992 0.166 Uiso 1 1 calc R U . . .
C1_6 C 0.48783(10) 0.51217(10) 0.36481(19) 0.086(2) Uani 1 2 d DS TU P . .
C2_6 C 0.47048(4) 0.52952(4) 0.37073(6) 0.101(3) Uani 1 2 d DS TU P . .
C3_6 C 0.4407(2) 0.5076(2) 0.3850(2) 0.137(4) Uani 1 1 d D U . . .
H3A_6 H 0.446239 0.500217 0.399555 0.206 Uiso 1 1 calc R U . . .
H3B_6 H 0.429978 0.518809 0.389586 0.206 Uiso 1 1 calc R U . . .
H3C_6 H 0.427026 0.489807 0.374764 0.206 Uiso 1 1 calc R U . . .
C4_6 C 0.46022(3) 0.53978(3) 0.34877(8) 0.127(4) Uani 1 2 d DS TU P . .
H4A_6 H 0.44143(7) 0.52312(5) 0.34121(6) 0.190 Uiso 1 1 d D U . I -1
H4B_6 H 0.45746(7) 0.55768(4) 0.35175(7) 0.190 Uiso 0.5 1 d D U P J -1
C1_7 C 0.58529(19) 0.63217(19) 0.61600(17) 0.091(2) Uani 1 1 d D U . . .
C2_7 C 0.59956(19) 0.61484(19) 0.62847(16) 0.102(2) Uani 1 1 d D U . . .
C3_7 C 0.6057(3) 0.6222(3) 0.65485(17) 0.135(4) Uani 1 1 d D U . . .
H3A_7 H 0.614767 0.610472 0.661824 0.202 Uiso 1 1 calc R U . . .
H3B_7 H 0.620101 0.644500 0.656884 0.202 Uiso 1 1 calc R U . . .
H3C_7 H 0.586101 0.616549 0.663127 0.202 Uiso 1 1 calc R U . . .
C4_7 C 0.63042(18) 0.6231(2) 0.61630(18) 0.105(3) Uani 1 1 d D U . . .
H4A_7 H 0.626997 0.618398 0.598953 0.157 Uiso 1 1 calc R U . . .
H4B_7 H 0.645213 0.645210 0.618537 0.157 Uiso 1 1 calc R U . . .
H4C_7 H 0.638788 0.610816 0.623606 0.157 Uiso 1 1 calc R U . . .
C5_7 C 0.5773(2) 0.58004(18) 0.62491(18) 0.110(3) Uani 1 1 d D U . . .
H5A_7 H 0.573484 0.575505 0.607572 0.165 Uiso 1 1 calc R U . . .
H5B_7 H 0.586508 0.568323 0.631746 0.165 Uiso 1 1 calc R U . . .
H5C_7 H 0.557610 0.574032 0.633116 0.165 Uiso 1 1 calc R U . . .
C1_8 C 0.75069(18) 0.70953(18) 0.37581(18) 0.107(2) Uani 1 1 d D U . . .
C2_8 C 0.7363(2) 0.6779(2) 0.38784(18) 0.113(2) Uani 1 1 d D U . . .
C3_8 C 0.7160(2) 0.6512(2) 0.3713(2) 0.130(3) Uani 1 1 d D U . . .
H3A_8 H 0.728172 0.651301 0.357309 0.194 Uiso 1 1 calc R U . . .
H3B_8 H 0.708360 0.631562 0.380166 0.194 Uiso 1 1 calc R U . . .
H3C_8 H 0.698436 0.653219 0.365853 0.194 Uiso 1 1 calc R U . . .
C4_8 C 0.7158(2) 0.6756(3) 0.40855(19) 0.121(3) Uani 1 1 d D U . . .
H4A_8 H 0.699191 0.679037 0.402608 0.182 Uiso 1 1 calc R U . . .
H4B_8 H 0.706707 0.654934 0.415856 0.182 Uiso 1 1 calc R U . . .
H4C_8 H 0.728095 0.691373 0.420710 0.182 Uiso 1 1 calc R U . . .
C5_8 C 0.7618(2) 0.6726(3) 0.3971(2) 0.141(4) Uani 1 1 d D U . . .
H5A_8 H 0.775303 0.674077 0.383647 0.211 Uiso 1 1 calc R U . . .
H5B_8 H 0.774039 0.688371 0.409299 0.211 Uiso 1 1 calc R U . . .
H5C_8 H 0.752651 0.651932 0.404444 0.211 Uiso 1 1 calc R U . . .
C1_9 C 0.7078(2) 0.7480(2) 0.1292(2) 0.138(3) Uani 1 1 d D U . . .
C2_9 C 0.6764(3) 0.7346(3) 0.1178(2) 0.153(3) Uani 1 1 d D U . . .
C3_9 C 0.6687(3) 0.7600(3) 0.1128(3) 0.182(5) Uani 1 1 d D U . . .
H3A_9 H 0.648098 0.750954 0.105300 0.273 Uiso 1 1 calc R U . . .
H3B_9 H 0.668708 0.770099 0.128057 0.273 Uiso 1 1 calc R U . . .
H3C_9 H 0.684225 0.775433 0.101818 0.273 Uiso 1 1 calc R U . . .
C4_9 C 0.6507(3) 0.7113(3) 0.1343(3) 0.195(6) Uani 1 1 d D U . . .
H4A_9 H 0.630625 0.703157 0.126085 0.293 Uiso 1 1 calc R U . . .
H4B_9 H 0.654466 0.694251 0.137998 0.293 Uiso 1 1 calc R U . . .
H4C_9 H 0.650493 0.721680 0.149316 0.293 Uiso 1 1 calc R U . . .
C5_9 C 0.6722(3) 0.7168(4) 0.0947(3) 0.191(5) Uani 1 1 d D U . . .
H5A_9 H 0.651062 0.708919 0.088522 0.287 Uiso 1 1 calc R U . . .
H5B_9 H 0.687183 0.730527 0.082560 0.287 Uiso 1 1 calc R U . . .
H5C_9 H 0.675559 0.699323 0.097870 0.287 Uiso 1 1 calc R U . . .
C1_10 C 0.5779(2) 0.6870(2) -0.12469(18) 0.125(3) Uani 1 1 d D U . . .
C2_10 C 0.5526(3) 0.6771(3) -0.1434(2) 0.169(4) Uani 1 1 d D U . . .
C3_10 C 0.5231(3) 0.6507(4) -0.1348(3) 0.233(7) Uani 1 1 d D U . . .
H3A_10 H 0.526532 0.633730 -0.129831 0.350 Uiso 1 1 calc R U . . .
H3B_10 H 0.515311 0.657192 -0.121038 0.350 Uiso 1 1 calc R U . . .
H3C_10 H 0.507748 0.643456 -0.147955 0.350 Uiso 1 1 calc R U . . .
C4_10 C 0.5613(4) 0.6682(5) -0.1670(3) 0.246(7) Uani 1 1 d D U . . .
H4A_10 H 0.580918 0.685630 -0.172914 0.369 Uiso 1 1 calc R U . . .
H4B_10 H 0.563849 0.650112 -0.164447 0.369 Uiso 1 1 calc R U . . .
H4C_10 H 0.544970 0.663178 -0.179004 0.369 Uiso 1 1 calc R U . . .
C5_10 C 0.5482(4) 0.7037(3) -0.1513(3) 0.230(6) Uani 1 1 d D U . . .
H5A_10 H 0.568145 0.720949 -0.156876 0.345 Uiso 1 1 calc R U . . .
H5B_10 H 0.533117 0.696904 -0.164526 0.345 Uiso 1 1 calc R U . . .
H5C_10 H 0.540681 0.710641 -0.137609 0.345 Uiso 1 1 calc R U . . .
C1_11 C 0.58712(17) 0.62262(15) 0.12463(16) 0.095(2) Uani 1 1 d D U . . .
C2_11 C 0.6044(2) 0.60579(19) 0.13364(17) 0.102(2) Uani 1 1 d D U . . .
C3_11 C 0.5857(2) 0.57187(19) 0.12704(19) 0.114(3) Uani 1 1 d D U . . .
H3A_11 H 0.582718 0.569799 0.109455 0.171 Uiso 1 1 calc R U . . .
H3B_11 H 0.596783 0.561252 0.132311 0.171 Uiso 1 1 calc R U . . .
H3C_11 H 0.565414 0.562526 0.135068 0.171 Uiso 1 1 calc R U . . .
C4_11 C 0.6082(3) 0.6077(2) 0.16019(17) 0.126(3) Uani 1 1 d D U . . .
H4A_11 H 0.620271 0.629531 0.165076 0.190 Uiso 1 1 calc R U . . .
H4B_11 H 0.587735 0.598067 0.167937 0.190 Uiso 1 1 calc R U . . .
H4C_11 H 0.619104 0.596793 0.165180 0.190 Uiso 1 1 calc R U . . .
C5_11 C 0.6365(2) 0.6202(2) 0.1228(2) 0.123(3) Uani 1 1 d D U . . .
H5A_11 H 0.634993 0.619434 0.105125 0.184 Uiso 1 1 calc R U . . .
H5B_11 H 0.648729 0.641913 0.128086 0.184 Uiso 1 1 calc R U . . .
H5C_11 H 0.646670 0.608762 0.128269 0.184 Uiso 1 1 calc R U . . .
C1_12 C 0.49731(19) 0.50269(19) 0.1291(3) 0.175(4) Uani 1 2 d DS TU P . .
C2_12 C 0.4815(5) 0.5172(5) 0.1160(3) 0.191(5) Uani 0.5 1 d D U P K -1
C3_12 C 0.4993(8) 0.5520(5) 0.1158(5) 0.164(9) Uani 0.5 1 d D U P K -1
H3A_12 H 0.519871 0.559193 0.108722 0.246 Uiso 0.5 1 calc R U P K -1
H3B_12 H 0.488081 0.559681 0.106075 0.246 Uiso 0.5 1 calc R U P K -1
H3C_12 H 0.501585 0.559739 0.132389 0.246 Uiso 0.5 1 calc R U P K -1
C4_12 C 0.4500(5) 0.5051(9) 0.1266(5) 0.202(9) Uani 0.5 1 d D U P K -1
H4A_12 H 0.439300 0.514381 0.118166 0.304 Uiso 0.5 1 calc R U P K -1
H4B_12 H 0.438099 0.482462 0.124726 0.304 Uiso 0.5 1 calc R U P K -1
H4C_12 H 0.451886 0.510410 0.143815 0.304 Uiso 0.5 1 calc R U P K -1
C5_12 C 0.4768(6) 0.5095(5) 0.0891(3) 0.216(10) Uani 0.5 1 d D U P K -1
H5A_12 H 0.496979 0.517082 0.081260 0.323 Uiso 0.5 1 calc R U P K -1
H5B_12 H 0.464159 0.486988 0.086947 0.323 Uiso 0.5 1 calc R U P K -1
H5C_12 H 0.466124 0.519563 0.081694 0.323 Uiso 0.5 1 calc R U P K -1
C1_13 C 0.5240(2) 0.4760(2) 0.1202(3) 0.178(5) Uani 1 2 d DS TU P . .
C2_13 C 0.5407(4) 0.4673(4) 0.1020(3) 0.202(6) Uani 0.5 1 d D U P K -1
C3_13 C 0.5755(4) 0.4844(5) 0.1061(5) 0.184(9) Uani 0.5 1 d D U P K -1
H3A_13 H 0.585466 0.478040 0.093886 0.276 Uiso 0.5 1 calc R U P K -1
H3B_13 H 0.583619 0.506834 0.104893 0.276 Uiso 0.5 1 calc R U P K -1
H3C_13 H 0.579951 0.479472 0.122294 0.276 Uiso 0.5 1 calc R U P K -1
C4_13 C 0.5362(6) 0.4744(6) 0.0761(3) 0.261(12) Uani 0.5 1 d D U P K -1
H4A_13 H 0.547603 0.468242 0.065109 0.391 Uiso 0.5 1 calc R U P K -1
H4B_13 H 0.514023 0.462833 0.072067 0.391 Uiso 0.5 1 calc R U P K -1
H4C_13 H 0.543917 0.496699 0.074412 0.391 Uiso 0.5 1 calc R U P K -1
C5_13 C 0.5292(6) 0.4330(4) 0.1027(5) 0.220(10) Uani 0.5 1 d D U P K -1
H5A_13 H 0.540498 0.427935 0.090640 0.330 Uiso 0.5 1 calc R U P K -1
H5B_13 H 0.532665 0.427193 0.118822 0.330 Uiso 0.5 1 calc R U P K -1
H5C_13 H 0.506981 0.421566 0.098919 0.330 Uiso 0.5 1 calc R U P K -1
C1_14 C 0.5543(2) 0.6577(2) 0.6177(2) 0.120(3) Uani 1 1 d D U . . .
C2_14 C 0.5372(3) 0.6709(3) 0.6320(2) 0.161(4) Uani 1 1 d D U . . .
C3_14 C 0.5255(4) 0.6888(3) 0.6169(3) 0.198(5) Uani 1 1 d D U . . .
H3A_14 H 0.543186 0.706593 0.609149 0.297 Uiso 1 1 calc R U . . .
H3B_14 H 0.511196 0.675110 0.604422 0.297 Uiso 1 1 calc R U . . .
H3C_14 H 0.514709 0.696177 0.627437 0.297 Uiso 1 1 calc R U . . .
C4_14 C 0.5586(3) 0.6965(4) 0.6485(3) 0.227(7) Uani 1 1 d D U . . .
H4A_14 H 0.575940 0.712602 0.639116 0.341 Uiso 1 1 calc R U . . .
H4B_14 H 0.547313 0.705561 0.656384 0.341 Uiso 1 1 calc R U . . .
H4C_14 H 0.566707 0.688272 0.660854 0.341 Uiso 1 1 calc R U . . .
C5_14 C 0.5099(3) 0.6448(3) 0.6430(3) 0.219(6) Uani 1 1 d D U . . .
H5A_14 H 0.497728 0.629573 0.630459 0.329 Uiso 1 1 calc R U . . .
H5B_14 H 0.516554 0.635005 0.655182 0.329 Uiso 1 1 calc R U . . .
H5C_14 H 0.497160 0.652294 0.650711 0.329 Uiso 1 1 calc R U . . .
C1_15 C 0.5665(2) 0.67271(17) 0.36190(16) 0.165(4) Uani 1 1 d D U . . .
C2_15 C 0.5379(3) 0.6577(3) 0.3462(3) 0.218(5) Uani 1 1 d D U . . .
C3_15 C 0.5072(3) 0.6413(4) 0.3592(3) 0.239(7) Uani 1 1 d D U . . .
H3A_15 H 0.506897 0.625683 0.370185 0.359 Uiso 1 1 calc R U . . .
H3B_15 H 0.504371 0.656466 0.368557 0.359 Uiso 1 1 calc R U . . .
H3C_15 H 0.490425 0.631193 0.347352 0.359 Uiso 1 1 calc R U . . .
C4_15 C 0.5382(5) 0.6331(4) 0.3302(3) 0.285(8) Uani 1 1 d D U . . .
H4A_15 H 0.540092 0.617912 0.340352 0.428 Uiso 1 1 calc R U . . .
H4B_15 H 0.518890 0.622576 0.320932 0.428 Uiso 1 1 calc R U . . .
H4C_15 H 0.555906 0.642880 0.319106 0.428 Uiso 1 1 calc R U . . .
C5_15 C 0.5351(5) 0.6806(4) 0.3303(4) 0.292(9) Uani 1 1 d D U . . .
H5A_15 H 0.554240 0.692508 0.321021 0.438 Uiso 1 1 calc R U . . .
H5B_15 H 0.517567 0.669464 0.319193 0.438 Uiso 1 1 calc R U . . .
H5C_15 H 0.531512 0.694737 0.340399 0.438 Uiso 1 1 calc R U . . .
C1_16 C 0.84667(11) 0.6933(2) 0.1415(2) 0.088(2) Uani 1 2 d DS TU P . .
C2_16 C 0.8656(4) 0.7285(2) 0.1377(2) 0.106(3) Uani 0.5 1 d D U P L -1
C3_16 C 0.8450(5) 0.7426(4) 0.1382(5) 0.134(6) Uani 0.5 1 d D U P L -1
H3A_16 H 0.834861 0.738790 0.154042 0.201 Uiso 0.5 1 calc R U P L -1
H3B_16 H 0.857603 0.765033 0.135454 0.201 Uiso 0.5 1 calc R U P L -1
H3C_16 H 0.829269 0.733237 0.125502 0.201 Uiso 0.5 1 calc R U P L -1
C4_16 C 0.8812(5) 0.7343(5) 0.1135(3) 0.155(8) Uani 0.5 1 d D U P L -1
H4A_16 H 0.894615 0.725021 0.113250 0.232 Uiso 0.5 1 calc R U P L -1
H4B_16 H 0.865521 0.724884 0.100753 0.232 Uiso 0.5 1 calc R U P L -1
H4C_16 H 0.893854 0.756681 0.110705 0.232 Uiso 0.5 1 calc R U P L -1
C5_16 C 0.8882(4) 0.7450(5) 0.1579(4) 0.156(9) Uani 0.5 1 d D U P L -1
H5A_16 H 0.902814 0.737264 0.159049 0.234 Uiso 0.5 1 calc R U P L -1
H5B_16 H 0.899629 0.767353 0.154667 0.234 Uiso 0.5 1 calc R U P L -1
H5C_16 H 0.876865 0.741085 0.173231 0.234 Uiso 0.5 1 calc R U P L -1
C1_17 C 0.5535(2) 0.6443(2) 0.13076(18) 0.123(2) Uani 1 1 d D U . . .
C2_17 C 0.5347(3) 0.6537(3) 0.1464(2) 0.174(4) Uani 1 1 d D U . . .
C3_17 C 0.5046(3) 0.6482(5) 0.1347(3) 0.236(6) Uani 1 1 d D U . . .
H3A_17 H 0.509248 0.659037 0.119162 0.354 Uiso 1 1 calc R U . . .
H3B_17 H 0.490846 0.625875 0.132118 0.354 Uiso 1 1 calc R U . . .
H3C_17 H 0.494374 0.656062 0.145411 0.354 Uiso 1 1 calc R U . . .
C4_17 C 0.5523(4) 0.6884(3) 0.1507(3) 0.240(7) Uani 1 1 d D U . . .
H4A_17 H 0.558524 0.699225 0.135088 0.359 Uiso 1 1 calc R U . . .
H4B_17 H 0.538910 0.694496 0.159269 0.359 Uiso 1 1 calc R U . . .
H4C_17 H 0.570817 0.694027 0.160453 0.359 Uiso 1 1 calc R U . . .
C5_17 C 0.5248(5) 0.6362(4) 0.1697(3) 0.235(6) Uani 1 1 d D U . . .
H5A_17 H 0.512718 0.643269 0.179056 0.352 Uiso 1 1 calc R U . . .
H5B_17 H 0.511929 0.614005 0.166284 0.352 Uiso 1 1 calc R U . . .
H5C_17 H 0.543118 0.639980 0.178947 0.352 Uiso 1 1 calc R U . . .
C1_18 C 0.82013(11) 0.6403(2) 0.12565(17) 0.085(2) Uani 1 2 d DS TU P . .
C2_18 C 0.80866(5) 0.61732(9) 0.10501(4) 0.095(3) Uani 1 2 d DS TU P L .
C3_18 C 0.81654(3) 0.63308(6) 0.08072(6) 0.112(4) Uani 1 2 d DS TU P . .
H3A_18 H 0.80656(12) 0.61750(6) 0.06795(4) 0.169 Uiso 0.5 1 d D U P M -1
H3B_18 H 0.80908(6) 0.64794(4) 0.07996(6) 0.169 Uiso 1 1 d D U . N -1
C4_18 C 0.77331(18) 0.5974(2) 0.10577(19) 0.114(3) Uani 1 1 d D U . . .
H4A_18 H 0.766892 0.586560 0.121340 0.172 Uiso 1 1 calc R U . L .
H4B_18 H 0.764129 0.610728 0.103863 0.172 Uiso 1 1 calc R U . . .
H4C_18 H 0.766219 0.582188 0.092595 0.172 Uiso 1 1 calc R U . . .
C1_19 C 0.7634(3) 0.7788(2) 0.1239(2) 0.156(3) Uani 1 1 d D U . . .
C2_19 C 0.7920(3) 0.7980(4) 0.1085(3) 0.201(5) Uani 1 1 d D U . . .
C3_19 C 0.7844(4) 0.8076(5) 0.0848(3) 0.245(7) Uani 1 1 d D U . . .
H3A_19 H 0.773597 0.819132 0.087891 0.367 Uiso 1 1 calc R U . . .
H3B_19 H 0.803681 0.820782 0.075914 0.367 Uiso 1 1 calc R U . . .
H3C_19 H 0.771096 0.789065 0.075157 0.367 Uiso 1 1 calc R U . . .
C4_19 C 0.8084(4) 0.7803(4) 0.1052(4) 0.238(7) Uani 1 1 d D U . . .
H4A_19 H 0.812812 0.774599 0.121032 0.357 Uiso 1 1 calc R U . . .
H4B_19 H 0.795339 0.761528 0.095760 0.357 Uiso 1 1 calc R U . . .
H4C_19 H 0.827924 0.793245 0.096517 0.357 Uiso 1 1 calc R U . . .
C5_19 C 0.8135(5) 0.8294(4) 0.1198(4) 0.283(9) Uani 1 1 d D U . . .
H5A_19 H 0.802330 0.840847 0.121845 0.425 Uiso 1 1 calc R U . . .
H5B_19 H 0.820660 0.826533 0.135557 0.425 Uiso 1 1 calc R U . . .
H5C_19 H 0.831430 0.841240 0.109124 0.425 Uiso 1 1 calc R U . . .
C1_20 C 0.6323(2) 0.71391(18) -0.11671(17) 0.109(2) Uani 1 1 d D U . . .
C2_20 C 0.6639(2) 0.7312(2) -0.1275(2) 0.133(3) Uani 1 1 d D U . . .
C3_20 C 0.6872(2) 0.7292(3) -0.1126(2) 0.159(4) Uani 1 1 d D U . . .
H3A_20 H 0.707607 0.740909 -0.120381 0.239 Uiso 1 1 calc R U . . .
H3B_20 H 0.688009 0.738042 -0.096569 0.239 Uiso 1 1 calc R U . . .
H3C_20 H 0.681684 0.707454 -0.110891 0.239 Uiso 1 1 calc R U . . .
C4_20 C 0.6734(3) 0.7643(2) -0.1326(2) 0.145(4) Uani 1 1 d D U . . .
H4A_20 H 0.657445 0.765059 -0.142611 0.217 Uiso 1 1 calc R U . . .
H4B_20 H 0.675614 0.775255 -0.117355 0.217 Uiso 1 1 calc R U . . .
H4C_20 H 0.693194 0.774307 -0.141328 0.217 Uiso 1 1 calc R U . . .
C5_20 C 0.6654(3) 0.7168(3) -0.1525(2) 0.177(5) Uani 1 1 d D U . . .
H5A_20 H 0.650292 0.717188 -0.163672 0.266 Uiso 1 1 calc R U . . .
H5B_20 H 0.686288 0.728889 -0.159299 0.266 Uiso 1 1 calc R U . . .
H5C_20 H 0.660444 0.695274 -0.150033 0.266 Uiso 1 1 calc R U . . .

loop_
_atom_site_aniso_label
_atom_site_aniso_U_11
_atom_site_aniso_U_22
_atom_site_aniso_U_33
_atom_site_aniso_U_23
_atom_site_aniso_U_13
_atom_site_aniso_U_12
Zn1 0.0359(5) 0.0453(6) 0.1300(9) -0.0060(5) -0.0034(5) 0.0236(4)
Zn4 0.0523(6) 0.0523(6) 0.1033(11) -0.0005(3) 0.0005(3) 0.0350(7)
Zn5 0.0410(5) 0.0514(6) 0.1179(9) 0.0083(5) 0.0007(5) 0.0279(4)
Zn3 0.0539(6) 0.0283(7) 0.1086(11) 0.0002(6) 0.0001(3) 0.0141(3)
Zn2 0.0465(6) 0.0361(6) 0.1664(12) -0.0008(6) -0.0092(6) 0.0160(5)
N330 0.054(3) 0.054(3) 0.221(9) 0.009(3) -0.009(3) 0.038(4)
N320 0.050(4) 0.022(4) 0.302(11) -0.006(6) -0.003(3) 0.011(2)
N340 0.059(3) 0.086(4) 0.168(6) 0.021(4) 0.013(3) 0.059(3)
N300 0.040(3) 0.061(4) 0.185(6) 0.004(4) -0.001(3) 0.036(3)
N16 0.048(3) 0.058(3) 0.116(4) 0.009(3) 0.001(3) 0.036(3)
N310 0.057(4) 0.039(3) 0.212(7) 0.006(4) -0.012(4) 0.014(3)
N3 0.046(3) 0.049(3) 0.147(4) 0.003(3) 0.007(3) 0.028(3)
N2 0.043(3) 0.048(3) 0.122(4) -0.001(3) 0.010(3) 0.021(2)
N1 0.044(3) 0.046(3) 0.114(4) -0.005(3) 0.000(3) 0.029(2)
N9 0.051(3) 0.034(3) 0.105(4) -0.004(3) -0.001(3) 0.018(2)
N14 0.056(3) 0.051(3) 0.117(4) 0.008(3) 0.001(3) 0.031(3)
N4 0.047(3) 0.043(3) 0.139(4) -0.012(3) -0.014(3) 0.028(2)
N8 0.053(3) 0.036(3) 0.142(4) 0.000(3) 0.000(3) 0.016(2)
N15 0.047(3) 0.051(3) 0.114(4) 0.008(3) 0.004(3) 0.029(3)
N10 0.052(3) 0.036(3) 0.105(4) -0.008(3) 0.000(3) 0.014(2)
N13 0.060(3) 0.059(3) 0.112(4) 0.008(3) -0.005(3) 0.040(3)
N11 0.059(3) 0.059(3) 0.111(4) -0.006(3) 0.007(3) 0.028(3)
N5 0.060(4) 0.045(3) 0.179(5) 0.009(4) -0.005(4) 0.023(3)
N6 0.073(4) 0.056(3) 0.180(5) -0.007(4) -0.017(4) 0.038(3)
N12 0.062(3) 0.060(3) 0.110(4) 0.010(3) -0.001(3) 0.033(3)
C88 0.044(3) 0.056(3) 0.124(4) 0.011(3) 0.000(3) 0.030(3)
C80 0.030(3) 0.028(3) 0.126(6) 0.005(4) 0.0026(19) 0.0139(17)
C403 0.024(5) 0.030(5) 0.134(6) -0.001(5) 0.001(5) 0.013(3)
C404 0.031(5) 0.027(5) 0.133(7) 0.003(5) -0.002(4) 0.009(5)
C405 0.031(5) 0.033(6) 0.140(7) 0.003(4) -0.007(5) 0.012(5)
C400 0.031(5) 0.035(5) 0.147(6) 0.001(5) -0.008(5) 0.018(3)
C401 0.038(5) 0.044(5) 0.138(7) -0.004(5) -0.006(5) 0.025(4)
C402 0.030(5) 0.044(5) 0.133(7) -0.002(5) -0.001(5) 0.021(4)
C25 0.040(3) 0.048(3) 0.122(4) -0.002(3) 0.004(3) 0.024(3)
C46 0.051(4) 0.032(3) 0.145(4) 0.003(3) 0.005(4) 0.010(3)
C320 0.044(4) 0.045(4) 0.254(9) 0.001(5) -0.003(5) 0.030(3)
N7 0.059(3) 0.045(3) 0.156(5) -0.007(3) -0.026(4) 0.024(3)
C350 0.033(3) 0.042(3) 0.218(8) 0.001(4) -0.001(4) 0.018(3)
C430 0.046(4) 0.043(4) 0.239(8) 0.013(5) -0.001(5) 0.023(3)
C370 0.031(5) 0.032(4) 0.141(6) -0.001(4) 0.001(6) 0.016(5)
C375 0.033(5) 0.034(4) 0.129(7) -0.005(5) -0.003(5) 0.010(4)
C374 0.034(5) 0.036(4) 0.125(7) 0.000(4) -0.002(5) 0.017(4)
C373 0.032(5) 0.032(4) 0.131(6) -0.003(4) 0.001(6) 0.015(5)
C372 0.035(6) 0.033(4) 0.130(7) 0.002(4) 0.003(5) 0.016(4)
C371 0.035(6) 0.031(4) 0.129(7) 0.003(4) 0.000(5) 0.018(4)
C45 0.047(3) 0.033(3) 0.139(4) 0.001(3) -0.001(3) 0.010(3)
C26 0.038(3) 0.051(3) 0.119(4) 0.002(3) 0.002(3) 0.027(3)
C381 0.033(3) 0.033(3) 0.128(6) 0.001(2) -0.001(2) 0.016(3)
C51 0.061(3) 0.035(3) 0.103(4) -0.002(3) 0.000(3) 0.020(3)
C87 0.045(3) 0.058(3) 0.124(4) 0.008(3) -0.003(3) 0.032(3)
C24 0.040(3) 0.050(3) 0.119(4) -0.003(3) 0.006(3) 0.020(3)
C310 0.066(4) 0.116(5) 0.208(7) -0.009(5) -0.003(4) 0.073(4)
C311 0.079(5) 0.178(7) 0.217(7) -0.005(6) -0.006(5) 0.088(5)
C312 0.077(5) 0.171(7) 0.230(7) -0.005(6) -0.010(5) 0.082(5)
C313 0.057(4) 0.096(5) 0.238(7) -0.005(5) -0.003(4) 0.059(4)
C314 0.080(5) 0.174(7) 0.233(7) -0.009(7) 0.002(5) 0.083(5)
C315 0.079(5) 0.186(7) 0.214(7) -0.011(6) -0.002(5) 0.085(5)
C82 0.059(4) 0.059(3) 0.115(4) 0.005(3) 0.006(3) 0.031(3)
C48 0.056(4) 0.049(4) 0.151(5) 0.010(4) 0.007(4) 0.022(3)
C392 0.049(3) 0.049(3) 0.196(8) -0.004(3) 0.004(3) 0.032(4)
C390 0.083(5) 0.087(5) 0.320(9) 0.014(6) 0.004(6) 0.052(4)
C391 0.073(5) 0.078(4) 0.321(9) 0.015(6) 0.012(6) 0.038(4)
C15 0.057(4) 0.053(3) 0.150(5) -0.006(3) -0.011(4) 0.032(3)
C55 0.054(3) 0.043(3) 0.111(4) -0.001(3) -0.003(3) 0.017(3)
C60 0.062(4) 0.052(5) 0.102(5) -0.002(4) -0.001(2) 0.026(2)
C12 0.076(4) 0.059(4) 0.140(5) -0.021(4) -0.022(4) 0.035(4)
C52 0.067(4) 0.050(4) 0.105(5) -0.008(4) 0.001(3) 0.025(3)
C602 0.045(3) 0.053(3) 0.124(5) -0.005(4) 0.007(3) 0.028(3)
C11 0.057(4) 0.053(3) 0.131(4) -0.019(3) -0.016(4) 0.036(3)
C16 0.055(4) 0.052(3) 0.147(4) 0.003(3) 0.003(4) 0.033(3)
C83 0.055(4) 0.058(3) 0.112(4) 0.005(3) 0.004(3) 0.032(3)
C423 0.060(4) 0.097(5) 0.238(7) 0.009(5) 0.001(4) 0.059(4)
C56 0.053(3) 0.041(3) 0.105(4) -0.004(3) -0.006(3) 0.014(3)
C223 0.054(4) 0.062(5) 0.106(5) 0.004(4) 0.0019(19) 0.031(2)
C77 0.070(4) 0.056(3) 0.122(4) 0.003(3) -0.004(4) 0.038(3)
C72 0.058(4) 0.068(3) 0.115(4) 0.008(3) 0.001(3) 0.039(3)
C53 0.060(4) 0.050(4) 0.110(4) -0.004(4) 0.002(3) 0.025(3)
C50 0.061(4) 0.044(4) 0.105(5) -0.003(4) -0.002(2) 0.022(2)
C86 0.049(3) 0.055(3) 0.117(4) 0.005(3) -0.007(3) 0.027(3)
C81 0.056(4) 0.059(3) 0.115(4) 0.010(3) 0.005(4) 0.030(3)
C362 0.045(4) 0.027(4) 0.183(8) 0.000(4) 0.000(2) 0.0137(19)
C361 0.075(5) 0.055(4) 0.389(9) 0.009(6) -0.006(6) 0.014(4)
C360 0.091(5) 0.054(4) 0.386(10) 0.001(6) -0.002(6) 0.014(4)
C23 0.055(4) 0.055(4) 0.123(5) -0.005(3) 0.007(4) 0.018(3)
C1 0.085(5) 0.061(4) 0.121(5) 0.014(4) 0.013(4) 0.036(4)
C10 0.057(4) 0.062(3) 0.126(4) -0.010(3) -0.006(3) 0.036(3)
C66 0.060(3) 0.066(4) 0.108(4) 0.008(3) 0.007(3) 0.028(3)
C49 0.055(4) 0.037(3) 0.144(4) 0.005(4) 0.013(4) 0.019(3)
C73 0.063(4) 0.067(3) 0.113(4) 0.005(3) -0.006(4) 0.045(3)
C59 0.060(3) 0.045(3) 0.101(4) -0.006(3) -0.007(3) 0.020(3)
C47 0.056(4) 0.042(4) 0.148(5) 0.010(4) 0.008(4) 0.021(3)
C54 0.056(3) 0.036(3) 0.108(4) 0.000(3) 0.002(3) 0.014(3)
C302 0.061(4) 0.098(5) 0.217(7) 0.000(5) 0.008(4) 0.062(4)
C67 0.051(3) 0.068(4) 0.108(4) 0.010(3) -0.002(3) 0.032(3)
C91 0.050(3) 0.064(3) 0.114(4) 0.011(3) -0.003(3) 0.037(3)
C29 0.055(3) 0.056(3) 0.119(4) -0.004(3) -0.002(4) 0.036(3)
C412 0.072(4) 0.112(5) 0.202(6) 0.019(5) 0.022(4) 0.073(4)
C76 0.068(4) 0.058(3) 0.116(4) -0.001(3) -0.010(4) 0.042(3)
C607 0.057(4) 0.035(3) 0.121(5) 0.003(4) 0.004(4) 0.020(3)
C78 0.063(4) 0.060(3) 0.121(4) 0.010(3) 0.008(4) 0.039(3)
C65 0.061(4) 0.071(4) 0.107(4) -0.004(3) 0.014(3) 0.028(3)
C44 0.053(4) 0.045(3) 0.148(5) -0.006(4) -0.012(4) 0.020(3)
C220 0.058(4) 0.052(4) 0.107(5) -0.002(4) -0.0008(18) 0.026(2)
C261 0.073(4) 0.070(4) 0.113(5) 0.010(4) -0.001(4) 0.042(3)
C102 0.057(4) 0.060(4) 0.118(5) 0.002(3) -0.001(4) 0.033(3)
C420 0.067(4) 0.116(5) 0.209(7) 0.011(5) 0.005(4) 0.071(4)
C603 0.049(4) 0.047(3) 0.118(5) -0.007(4) 0.005(4) 0.024(3)
C606 0.064(4) 0.040(3) 0.134(5) 0.002(4) 0.003(4) 0.021(3)
C260 0.072(4) 0.078(4) 0.116(4) 0.005(4) 0.001(4) 0.047(3)
C283 0.074(4) 0.065(4) 0.156(5) 0.013(4) 0.024(4) 0.042(4)
C30 0.060(4) 0.047(4) 0.160(5) 0.002(4) 0.010(4) 0.023(3)
C280 0.070(4) 0.053(3) 0.156(5) 0.005(4) 0.018(4) 0.036(3)
C615 0.050(4) 0.058(4) 0.119(5) 0.010(4) -0.010(4) 0.026(3)
C222 0.051(4) 0.067(4) 0.108(6) -0.006(4) -0.003(2) 0.034(2)
C21 0.055(4) 0.058(3) 0.125(4) 0.001(3) 0.017(4) 0.023(3)
C332 0.058(4) 0.049(4) 0.223(7) 0.001(4) -0.006(4) 0.013(3)
C36 0.086(4) 0.056(4) 0.190(5) -0.004(4) -0.019(5) 0.039(3)
C75 0.081(4) 0.067(4) 0.119(5) -0.004(4) -0.014(4) 0.045(4)
C19 0.053(4) 0.055(3) 0.147(5) 0.008(3) 0.016(4) 0.027(3)
C61 0.064(3) 0.064(3) 0.106(5) -0.006(2) 0.006(2) 0.027(4)
C200 0.061(4) 0.072(4) 0.127(4) -0.021(4) -0.005(4) 0.036(3)
C13 0.078(4) 0.058(4) 0.145(5) -0.021(4) -0.019(4) 0.039(4)
C230 0.064(4) 0.069(4) 0.108(5) 0.005(4) 0.0025(19) 0.035(2)
C43 0.071(4) 0.060(4) 0.146(5) -0.011(4) -0.020(4) 0.030(3)
C221 0.064(4) 0.054(4) 0.111(5) 0.002(4) 0.001(2) 0.027(2)
C62 0.069(4) 0.065(4) 0.109(4) -0.013(3) 0.011(3) 0.023(3)
C242 0.058(3) 0.058(3) 0.113(6) -0.005(2) 0.005(2) 0.012(4)
C89 0.058(4) 0.056(4) 0.126(5) 0.012(3) -0.005(4) 0.029(3)
C614 0.052(4) 0.061(4) 0.121(5) 0.010(4) -0.006(4) 0.029(3)
C90 0.055(4) 0.067(4) 0.116(5) 0.011(3) -0.002(4) 0.034(3)
C18 0.070(4) 0.055(4) 0.149(5) 0.014(4) 0.018(4) 0.034(3)
C14 0.060(4) 0.055(3) 0.143(4) -0.014(3) -0.016(4) 0.035(3)
C35 0.080(4) 0.053(4) 0.191(5) 0.000(4) -0.003(5) 0.038(3)
C20 0.063(4) 0.062(3) 0.138(4) 0.006(3) 0.016(4) 0.029(3)
C293 0.128(6) 0.096(6) 0.182(6) 0.012(5) -0.021(5) 0.063(5)
C240 0.064(3) 0.064(3) 0.111(5) -0.006(2) 0.006(2) 0.020(4)
C241 0.065(3) 0.065(3) 0.114(5) -0.005(2) 0.005(2) 0.021(4)
C84 0.074(4) 0.059(4) 0.118(5) -0.001(3) -0.003(4) 0.029(4)
C270 0.079(4) 0.059(4) 0.117(4) 0.011(3) 0.003(3) 0.042(3)
C231 0.061(4) 0.076(5) 0.104(5) 0.004(4) 0.002(2) 0.038(3)
C203 0.055(4) 0.070(4) 0.123(5) -0.012(4) 0.003(4) 0.032(3)
C68 0.065(4) 0.081(5) 0.113(5) 0.021(4) -0.009(4) 0.015(4)
C85 0.069(4) 0.062(4) 0.120(5) 0.002(4) -0.008(4) 0.030(3)
C31 0.069(4) 0.040(3) 0.172(5) 0.004(4) 0.009(4) 0.026(3)
C611 0.058(3) 0.059(4) 0.118(5) 0.000(4) 0.004(4) 0.026(3)
C601 0.081(5) 0.057(4) 0.162(7) -0.013(5) -0.012(5) 0.037(4)
C17 0.073(4) 0.054(4) 0.151(5) 0.010(4) 0.010(4) 0.031(4)
C233 0.064(4) 0.071(5) 0.116(6) 0.008(4) 0.004(2) 0.035(2)
C243 0.065(3) 0.065(3) 0.106(5) -0.008(2) 0.008(2) 0.021(4)
C58 0.065(4) 0.063(4) 0.109(5) -0.001(4) -0.006(3) 0.026(3)
C71 0.080(4) 0.080(4) 0.122(6) 0.023(3) -0.023(3) 0.015(5)
C273 0.091(4) 0.076(4) 0.124(5) 0.019(4) 0.019(4) 0.055(4)
C41 0.066(4) 0.060(4) 0.151(5) -0.013(4) -0.025(4) 0.029(3)
C250 0.099(4) 0.099(4) 0.137(6) 0.037(3) -0.037(3) -0.007(5)
C251 0.116(5) 0.116(5) 0.132(7) 0.026(4) -0.026(4) -0.015(6)
C252 0.134(5) 0.134(5) 0.156(8) 0.047(4) -0.047(4) -0.038(6)
C253 0.106(4) 0.106(4) 0.159(7) 0.053(4) -0.053(4) -0.011(5)
C57 0.058(4) 0.058(4) 0.113(5) 0.002(4) -0.008(3) 0.020(3)
C28 0.064(4) 0.061(4) 0.118(5) -0.001(3) -0.003(4) 0.033(3)
C281 0.093(5) 0.062(4) 0.164(6) -0.002(4) 0.010(5) 0.044(4)
C70 0.071(4) 0.075(4) 0.114(4) 0.022(4) -0.015(3) 0.025(3)
C232 0.064(4) 0.093(5) 0.113(6) 0.018(4) 0.009(2) 0.047(2)
C210 0.098(5) 0.068(4) 0.143(5) 0.016(4) 0.023(4) 0.033(4)
C74 0.086(5) 0.075(4) 0.113(5) -0.002(3) -0.018(4) 0.044(4)
C22 0.063(4) 0.063(4) 0.121(5) 0.000(3) 0.013(4) 0.017(4)
C34 0.076(4) 0.052(4) 0.185(5) -0.002(4) 0.000(4) 0.034(3)
C600 0.072(4) 0.053(4) 0.157(6) -0.010(4) -0.020(4) 0.033(4)
C201 0.077(5) 0.087(5) 0.152(5) -0.027(5) 0.007(5) 0.047(4)
C79 0.080(4) 0.057(4) 0.129(5) 0.011(3) 0.009(4) 0.030(4)
C613 0.088(5) 0.058(4) 0.126(6) -0.005(4) -0.008(5) 0.043(4)
C263 0.101(5) 0.111(5) 0.134(5) 0.005(5) 0.004(5) 0.074(4)
C39 0.085(4) 0.065(4) 0.179(5) -0.004(4) -0.025(5) 0.042(3)
C610 0.055(3) 0.068(4) 0.122(5) 0.005(4) 0.012(4) 0.025(4)
C612 0.080(4) 0.064(4) 0.125(5) -0.001(4) -0.008(4) 0.040(4)
C64 0.076(5) 0.087(5) 0.118(5) -0.015(4) 0.017(4) 0.006(4)
C63 0.079(5) 0.087(5) 0.109(5) -0.018(4) 0.016(4) 0.006(4)
C604 0.095(5) 0.052(4) 0.205(7) 0.006(5) -0.001(5) 0.043(4)
C608 0.060(3) 0.082(5) 0.113(5) 0.009(4) 0.000(4) 0.028(3)
C33 0.090(5) 0.061(4) 0.186(6) 0.003(5) 0.016(5) 0.042(4)
C40 0.084(4) 0.066(4) 0.167(5) -0.006(4) -0.030(4) 0.039(3)
C42 0.071(4) 0.064(4) 0.148(5) -0.011(4) -0.022(4) 0.032(3)
C271 0.103(5) 0.076(5) 0.135(5) 0.009(4) -0.015(4) 0.046(4)
C609 0.055(3) 0.081(5) 0.120(5) 0.006(4) 0.002(4) 0.025(3)
C213 0.115(5) 0.066(5) 0.164(6) 0.019(5) 0.044(5) 0.040(4)
C69 0.075(5) 0.089(5) 0.112(5) 0.025(4) -0.009(4) 0.010(4)
C290 0.104(5) 0.081(5) 0.169(5) -0.004(4) -0.033(4) 0.061(4)
C211 0.132(6) 0.093(6) 0.149(6) 0.022(5) 0.003(5) 0.036(5)
C291 0.117(5) 0.096(5) 0.175(6) -0.008(5) -0.044(5) 0.068(5)
C202 0.078(5) 0.099(5) 0.128(6) -0.025(4) 0.015(4) 0.028(4)
C300 0.073(4) 0.122(6) 0.235(8) 0.039(5) 0.008(5) 0.050(4)
C38 0.106(5) 0.080(5) 0.191(6) -0.004(5) -0.030(5) 0.055(4)
C32 0.087(5) 0.054(4) 0.178(6) 0.006(4) 0.019(5) 0.037(4)
C262 0.110(6) 0.106(5) 0.120(5) 0.003(5) -0.001(4) 0.057(4)
C605 0.099(6) 0.052(4) 0.214(8) 0.005(5) -0.001(6) 0.042(4)
C37 0.109(5) 0.075(5) 0.192(7) -0.003(5) -0.023(5) 0.056(4)
C282 0.112(6) 0.092(4) 0.159(6) 0.005(4) 0.020(5) 0.060(4)
C421 0.075(5) 0.164(6) 0.220(7) 0.010(6) 0.005(5) 0.080(5)
C272 0.153(6) 0.111(6) 0.135(6) 0.016(5) 0.006(5) 0.086(5)
C330 0.096(5) 0.083(5) 0.258(8) -0.018(5) 0.012(6) 0.017(5)
C304 0.079(5) 0.128(6) 0.235(8) 0.037(6) 0.015(5) 0.045(5)
C212 0.172(7) 0.102(6) 0.165(7) 0.036(6) 0.026(6) 0.045(6)
C292 0.158(6) 0.120(6) 0.186(7) 0.022(6) -0.030(6) 0.077(6)
C414 0.095(5) 0.144(6) 0.220(7) 0.044(6) 0.008(5) 0.066(5)
C410 0.081(5) 0.147(6) 0.214(7) 0.038(6) 0.018(5) 0.063(5)
C424 0.080(5) 0.171(7) 0.240(8) 0.014(7) -0.006(5) 0.077(5)
C303 0.086(5) 0.135(6) 0.248(8) 0.029(6) 0.011(6) 0.057(5)
C301 0.081(5) 0.134(6) 0.244(8) 0.037(6) 0.008(5) 0.061(5)
C331 0.097(5) 0.089(5) 0.260(8) -0.015(6) 0.012(6) 0.013(5)
C334 0.098(6) 0.096(5) 0.255(8) -0.018(6) 0.013(6) 0.009(5)
C425 0.086(5) 0.170(7) 0.236(7) 0.015(7) -0.002(5) 0.079(5)
C413 0.099(5) 0.152(7) 0.238(8) 0.039(6) 0.018(5) 0.070(5)
C344 0.104(6) 0.098(6) 0.207(7) 0.008(6) 0.001(6) -0.025(5)
C343 0.047(4) 0.049(4) 0.210(7) 0.002(4) -0.007(4) 0.017(3)
C342 0.081(5) 0.088(5) 0.202(7) 0.001(5) -0.012(5) -0.017(4)
C341 0.092(5) 0.081(5) 0.201(7) 0.005(5) -0.011(5) -0.021(5)
C340 0.056(4) 0.044(4) 0.200(6) 0.003(4) -0.009(4) 0.012(3)
C345 0.100(6) 0.092(6) 0.205(7) 0.008(5) -0.003(5) -0.030(5)
C333 0.104(6) 0.094(5) 0.258(8) -0.023(6) 0.021(6) -0.003(5)
C422 0.080(5) 0.158(6) 0.234(7) 0.005(6) 0.009(5) 0.076(5)
C411 0.084(5) 0.155(7) 0.225(8) 0.037(6) 0.025(5) 0.071(5)
C1_1 0.151(6) 0.083(5) 0.171(6) 0.026(5) 0.048(5) 0.052(5)
C2_1 0.156(7) 0.097(6) 0.205(8) 0.038(6) 0.073(6) 0.055(6)
C3_1 0.144(9) 0.126(9) 0.229(11) 0.036(8) 0.075(7) 0.048(8)
C4_1 0.172(11) 0.106(8) 0.300(14) 0.046(9) 0.076(10) 0.064(8)
C5_1 0.164(11) 0.116(9) 0.254(12) 0.012(8) 0.071(9) 0.059(8)
C1_2 0.054(3) 0.073(4) 0.106(5) 0.004(4) 0.0018(19) 0.036(2)
C2_2 0.064(4) 0.083(5) 0.108(6) 0.008(4) 0.004(2) 0.041(3)
C3_2 0.079(5) 0.094(8) 0.112(7) 0.007(6) 0.004(3) 0.047(4)
C4_2 0.100(6) 0.089(6) 0.127(7) 0.017(5) 0.002(5) 0.060(5)
C1_3 0.058(4) 0.063(4) 0.114(5) -0.005(4) -0.0023(18) 0.031(2)
C2_3 0.075(4) 0.062(5) 0.133(7) -0.016(5) -0.008(2) 0.031(2)
C3_3 0.107(7) 0.083(8) 0.146(8) -0.026(7) -0.013(4) 0.042(4)
C4_3 0.092(6) 0.065(5) 0.166(8) -0.017(5) -0.006(6) 0.039(5)
C1_4 0.118(5) 0.085(4) 0.171(6) -0.011(4) 0.011(5) 0.058(4)
C2_4 0.158(7) 0.110(6) 0.204(8) -0.037(6) -0.001(7) 0.060(5)
C3_4 0.259(15) 0.164(12) 0.244(12) -0.040(10) -0.065(11) 0.066(11)
C4_4 0.221(13) 0.148(10) 0.283(14) -0.093(10) 0.002(11) 0.096(9)
C5_4 0.180(12) 0.159(11) 0.259(14) -0.046(10) -0.007(11) -0.018(9)
C1_5 0.063(3) 0.063(3) 0.113(5) -0.004(2) 0.004(2) 0.017(4)
C2_5 0.075(4) 0.075(4) 0.118(6) 0.000(3) 0.000(3) 0.027(5)
C3_5 0.093(6) 0.093(6) 0.119(7) -0.002(4) 0.002(4) 0.032(7)
C4_5 0.082(5) 0.102(7) 0.147(8) -0.003(6) -0.009(5) 0.045(5)
C1_6 0.066(3) 0.066(3) 0.110(5) -0.008(2) 0.008(2) 0.021(4)
C2_6 0.085(4) 0.085(4) 0.129(7) -0.009(3) 0.009(3) 0.039(5)
C3_6 0.099(7) 0.116(8) 0.194(10) 0.004(7) 0.040(7) 0.052(6)
C4_6 0.127(8) 0.127(8) 0.156(10) -0.006(4) 0.006(4) 0.085(8)
C1_7 0.062(4) 0.076(4) 0.120(5) -0.013(4) 0.006(4) 0.023(3)
C2_7 0.078(5) 0.077(4) 0.126(5) 0.004(4) 0.003(4) 0.019(4)
C3_7 0.109(8) 0.110(8) 0.132(6) 0.004(6) 0.004(6) 0.015(6)
C4_7 0.067(5) 0.077(6) 0.149(7) 0.014(5) -0.004(5) 0.020(4)
C5_7 0.081(6) 0.080(5) 0.129(7) 0.006(5) 0.008(5) 0.010(4)
C1_8 0.096(5) 0.085(4) 0.157(5) 0.013(4) 0.030(5) 0.056(4)
C2_8 0.095(5) 0.090(5) 0.171(6) 0.029(4) 0.035(5) 0.059(4)
C3_8 0.097(7) 0.086(6) 0.204(9) 0.027(6) 0.036(6) 0.045(5)
C4_8 0.095(7) 0.112(7) 0.172(8) 0.037(6) 0.035(6) 0.063(6)
C5_8 0.085(6) 0.115(8) 0.233(11) 0.054(7) 0.036(6) 0.058(6)
C1_9 0.139(5) 0.118(6) 0.182(6) 0.003(5) -0.045(5) 0.082(5)
C2_9 0.146(6) 0.136(7) 0.205(8) -0.019(6) -0.062(6) 0.091(5)
C3_9 0.168(10) 0.157(10) 0.261(13) -0.028(9) -0.079(10) 0.112(8)
C4_9 0.148(10) 0.172(11) 0.242(12) 0.003(9) -0.076(8) 0.063(9)
C5_9 0.164(11) 0.196(12) 0.242(11) -0.064(9) -0.082(9) 0.111(9)
C1_10 0.145(5) 0.104(5) 0.138(5) -0.001(5) -0.023(5) 0.071(5)
C2_10 0.189(7) 0.142(7) 0.171(7) -0.004(7) -0.064(6) 0.080(6)
C3_10 0.185(11) 0.205(13) 0.236(13) 0.011(11) -0.100(9) 0.042(10)
C4_10 0.262(15) 0.232(14) 0.196(11) -0.045(11) -0.045(11) 0.086(12)
C5_10 0.233(14) 0.178(11) 0.282(15) -0.008(10) -0.112(12) 0.104(10)
C1_11 0.089(4) 0.081(4) 0.119(5) 0.011(4) -0.009(4) 0.046(3)
C2_11 0.093(5) 0.082(4) 0.131(5) 0.020(4) -0.015(4) 0.045(4)
C3_11 0.108(7) 0.087(5) 0.155(8) 0.017(5) -0.015(6) 0.053(5)
C4_11 0.142(8) 0.103(7) 0.141(6) 0.014(6) -0.029(6) 0.067(7)
C5_11 0.096(6) 0.106(7) 0.180(9) 0.037(6) -0.016(6) 0.060(5)
C1_12 0.123(4) 0.123(4) 0.166(8) 0.061(4) -0.061(4) -0.023(5)
C2_12 0.138(8) 0.133(8) 0.187(9) 0.069(8) -0.067(8) -0.019(6)
C3_12 0.114(15) 0.116(10) 0.185(18) 0.028(12) 0.022(15) -0.001(10)
C4_12 0.141(12) 0.148(18) 0.218(17) 0.077(16) -0.052(12) -0.003(11)
C5_12 0.165(17) 0.144(16) 0.196(12) 0.036(12) -0.090(12) -0.029(16)
C1_13 0.132(5) 0.132(5) 0.138(7) 0.029(4) -0.029(4) -0.033(6)
C2_13 0.159(9) 0.138(8) 0.141(8) 0.005(8) -0.008(7) -0.052(8)
C3_13 0.175(12) 0.096(14) 0.156(15) -0.044(13) 0.005(12) -0.026(13)
C4_13 0.201(19) 0.166(17) 0.140(11) 0.025(12) -0.018(12) -0.115(18)
C5_13 0.17(2) 0.146(12) 0.168(16) 0.002(12) 0.018(16) -0.050(13)
C1_14 0.094(5) 0.106(5) 0.161(6) -0.026(5) 0.032(5) 0.050(4)
C2_14 0.126(7) 0.147(7) 0.212(8) -0.033(6) 0.062(6) 0.068(5)
C3_14 0.205(12) 0.166(10) 0.271(13) -0.022(9) 0.085(9) 0.128(9)
C4_14 0.172(11) 0.188(12) 0.300(14) -0.103(10) 0.049(9) 0.073(9)
C5_14 0.175(11) 0.151(10) 0.320(15) -0.009(9) 0.138(10) 0.073(8)
C1_15 0.174(6) 0.116(6) 0.162(6) 0.027(5) 0.000(5) 0.040(6)
C2_15 0.226(9) 0.156(8) 0.187(9) 0.032(7) -0.040(7) 0.033(8)
C3_15 0.210(11) 0.208(14) 0.197(12) 0.025(10) -0.076(9) 0.028(11)
C4_15 0.303(17) 0.191(13) 0.224(14) -0.023(11) -0.035(12) 0.020(13)
C5_15 0.298(17) 0.203(13) 0.269(15) 0.079(11) -0.076(13) 0.045(13)
C1_16 0.069(4) 0.078(5) 0.121(6) 0.020(4) 0.010(2) 0.039(2)
C2_16 0.084(7) 0.083(5) 0.145(8) 0.035(6) 0.015(7) 0.037(6)
C3_16 0.101(11) 0.074(10) 0.225(17) 0.035(13) 0.024(12) 0.042(9)
C4_16 0.127(14) 0.114(13) 0.164(12) 0.041(11) 0.054(11) 0.017(11)
C5_16 0.133(14) 0.095(11) 0.170(13) 0.042(11) -0.020(10) 0.004(10)
C1_17 0.128(5) 0.131(5) 0.136(5) 0.002(5) 0.020(5) 0.085(4)
C2_17 0.166(7) 0.196(8) 0.184(7) -0.010(7) 0.046(6) 0.109(7)
C3_17 0.161(10) 0.344(16) 0.231(12) -0.043(12) 0.053(9) 0.148(11)
C4_17 0.240(14) 0.206(10) 0.267(15) -0.043(11) 0.070(12) 0.108(11)
C5_17 0.261(15) 0.246(14) 0.219(11) 0.018(11) 0.096(11) 0.143(12)
C1_18 0.067(4) 0.095(5) 0.104(5) -0.001(4) -0.001(2) 0.047(2)
C2_18 0.080(4) 0.110(6) 0.105(6) -0.007(5) -0.003(2) 0.055(3)
C3_18 0.105(7) 0.127(10) 0.113(7) 0.004(7) 0.002(3) 0.063(5)
C4_18 0.087(5) 0.125(8) 0.126(7) -0.017(6) -0.008(5) 0.049(5)
C1_19 0.157(6) 0.122(6) 0.196(7) 0.029(6) -0.013(5) 0.075(5)
C2_19 0.187(8) 0.162(8) 0.228(9) 0.037(8) 0.016(7) 0.067(7)
C3_19 0.237(15) 0.210(14) 0.245(13) 0.070(11) 0.024(11) 0.081(12)
C4_19 0.192(13) 0.220(14) 0.283(15) 0.065(12) 0.059(12) 0.088(10)
C5_19 0.237(16) 0.207(13) 0.297(15) 0.017(13) 0.026(13) 0.030(11)
C1_20 0.122(5) 0.100(5) 0.132(5) 0.024(4) 0.025(4) 0.075(4)
C2_20 0.131(6) 0.114(5) 0.169(7) 0.036(5) 0.040(5) 0.074(5)
C3_20 0.093(7) 0.127(9) 0.244(11) 0.066(8) 0.034(7) 0.044(7)
C4_20 0.129(8) 0.088(6) 0.218(11) -0.007(7) 0.014(8) 0.055(6)
C5_20 0.184(11) 0.122(9) 0.215(10) 0.004(8) 0.079(9) 0.069(8)

loop_
_atom_type_symbol
_atom_type_description
_atom_type_scat_dispersion_real
_atom_type_scat_dispersion_imag
_atom_type_scat_source
C C 0.0181 0.0091 'International Tables Vol C Tables 4.2.6.8 and 6.1.1.4'
H H 0.0000 0.0000 'International Tables Vol C Tables 4.2.6.8 and 6.1.1.4'
N N 0.0311 0.0180 'International Tables Vol C Tables 4.2.6.8 and 6.1.1.4'
Zn Zn -1.5491 0.6778 'International Tables Vol C Tables 4.2.6.8 and 6.1.1.4'

loop_
_exptl_crystal_face_index_h
_exptl_crystal_face_index_k
_exptl_crystal_face_index_l
_exptl_crystal_face_perp_dist
-1 1 0 0.0858
1 -1 0 0.0401
0 1 -5 0.1448
-1 0 5 0.1330
-2 -3 0 0.0727
2 3 0 0.0775
1 3 5 0.1175
0 -2 -5 0.1306

loop_
_geom_angle_atom_site_label_1
_geom_angle_atom_site_label_2
_geom_angle_atom_site_label_3
_geom_angle
_geom_angle_site_symmetry_1
_geom_angle_site_symmetry_3
_geom_angle_publ_flag
N3 Zn1 N300 98.3(2) . . ?
N3 Zn1 N2 88.2(3) . . ?
N3 Zn1 N1 162.1(2) . . ?
N3 Zn1 N4 89.9(3) . . ?
N2 Zn1 N300 98.1(2) . . ?
N2 Zn1 N1 90.1(3) . . ?
N2 Zn1 N4 164.4(2) . . ?
N1 Zn1 N300 99.6(2) . . ?
N1 Zn1 N4 86.9(3) . . ?
N4 Zn1 N300 97.5(2) . . ?
N11 Zn4 N330 100.7(2) . . ?
N11 Zn4 N330 100.7(2) 12_665 . ?
N11 Zn4 N11 88.0(4) 12_665 . ?
N12 Zn4 N330 100.2(2) 12_665 . ?
N12 Zn4 N330 100.2(2) . . ?
N12 Zn4 N11 159.0(3) . 12_665 ?
N12 Zn4 N11 159.0(3) 12_665 . ?
N12 Zn4 N11 88.2(3) . . ?
N12 Zn4 N11 88.2(3) 12_665 12_665 ?
N12 Zn4 N12 88.1(4) . 12_665 ?
N16 Zn5 N340 98.1(2) . . ?
N14 Zn5 N340 98.4(2) . . ?
N14 Zn5 N16 163.5(2) . . ?
N14 Zn5 N15 88.0(3) . . ?
N15 Zn5 N340 99.2(2) . . ?
N15 Zn5 N16 89.9(3) . . ?
N13 Zn5 N340 96.7(2) . . ?
N13 Zn5 N16 88.0(3) . . ?
N13 Zn5 N14 89.6(3) . . ?
N13 Zn5 N15 164.2(2) . . ?
N9 Zn3 N320 100.3(2) 10_655 . ?
N9 Zn3 N320 100.3(2) . . ?
N9 Zn3 N9 88.0(3) . 10_655 ?
N9 Zn3 N10 158.4(2) . 10_655 ?
N9 Zn3 N10 88.5(2) 10_655 10_655 ?
N9 Zn3 N10 88.5(2) . . ?
N9 Zn3 N10 158.4(2) 10_655 . ?
N10 Zn3 N320 101.3(2) . . ?
N10 Zn3 N320 101.3(2) 10_655 . ?
N10 Zn3 N10 86.9(4) 10_655 . ?
N8 Zn2 N310 98.2(2) . . ?
N5 Zn2 N310 95.0(3) . . ?
N5 Zn2 N8 87.3(3) . . ?
N5 Zn2 N6 90.1(3) . . ?
N5 Zn2 N7 166.1(3) . . ?
N6 Zn2 N310 99.9(3) . . ?
N6 Zn2 N8 161.8(3) . . ?
N7 Zn2 N310 98.8(3) . . ?
N7 Zn2 N8 90.3(3) . . ?
N7 Zn2 N6 87.9(3) . . ?
C390 N330 Zn4 120.2(3) . . ?
C390 N330 Zn4 120.2(3) 12_665 . ?
C390 N330 C390 119.6(5) . 12_665 ?
C360 N320 Zn3 121.1(4) . . ?
C360 N320 Zn3 121.1(4) 10_655 . ?
C360 N320 C360 117.8(7) 10_655 . ?
C414 N340 Zn5 116.9(5) . . ?
C410 N340 Zn5 119.1(5) . . ?
C410 N340 C414 123.9(6) . . ?
C300 N300 Zn1 118.1(5) . . ?
C300 N300 C304 121.7(6) . . ?
C304 N300 Zn1 120.1(5) . . ?
C88 N16 Zn5 123.3(6) . . ?
C91 N16 Zn5 127.1(5) . . ?
C91 N16 C88 108.3(7) . . ?
C330 N310 Zn2 118.8(6) . . ?
C334 N310 Zn2 120.2(6) . . ?
C334 N310 C330 121.1(7) . . ?
C16 N3 Zn1 125.3(6) . . ?
C19 N3 Zn1 127.1(5) . . ?
C19 N3 C16 105.0(7) . . ?
C24 N2 Zn1 125.3(6) . . ?
C21 N2 Zn1 128.5(5) . . ?
C21 N2 C24 105.5(7) . . ?
C26 N1 Zn1 124.5(5) . . ?
C29 N1 Zn1 128.6(5) . . ?
C29 N1 C26 104.7(6) . . ?
C51 N9 Zn3 128.2(5) . . ?
C54 N9 Zn3 125.8(6) . . ?
C54 N9 C51 105.4(6) . . ?
C81 N14 Zn5 127.2(5) . . ?
C81 N14 C78 105.6(6) . . ?
C78 N14 Zn5 125.5(6) . . ?
C11 N4 Zn1 128.1(5) . . ?
C11 N4 C14 107.7(7) . . ?
C14 N4 Zn1 123.5(6) . . ?
C46 N8 Zn2 124.9(7) . . ?
C49 N8 Zn2 127.9(5) . . ?
C49 N8 C46 105.8(7) . . ?
C83 N15 Zn5 127.9(5) . . ?
C86 N15 Zn5 126.8(6) . . ?
C86 N15 C83 104.9(7) . . ?
C56 N10 Zn3 124.2(6) . . ?
C56 N10 C59 106.0(7) . . ?
C59 N10 Zn3 129.7(5) . . ?
C73 N13 Zn5 127.3(5) . . ?
C73 N13 C76 105.4(7) . . ?
C76 N13 Zn5 125.9(6) . . ?
C65 N11 Zn4 126.0(6) . . ?
C65 N11 C62 104.8(7) . . ?
C62 N11 Zn4 128.8(5) . . ?
C31 N5 Zn2 128.6(6) . . ?
C31 N5 C34 106.2(9) . . ?
C34 N5 Zn2 123.6(8) . . ?
C36 N6 Zn2 124.3(8) . . ?
C36 N6 C39 107.8(9) . . ?
C39 N6 Zn2 126.3(7) . . ?
C67 N12 Zn4 125.6(6) . . ?
C67 N12 C70 105.8(7) . . ?
C70 N12 Zn4 128.0(5) . . ?
N16 C88 C89 106.9(8) . . ?
C87 C88 N16 125.9(7) . . ?
C87 C88 C89 127.2(8) . . ?
C381 C80 C373 120.9(6) 3_665 . ?
C381 C80 C373 119.5(6) . . ?
C381 C80 C381 119.6(8) . 3_665 ?
C404 C403 C402 120.0 . . ?
C404 C403 C381 118.0(6) . . ?
C402 C403 C381 122.0(6) . . ?
C403 C404 H404 120.0 . . ?
C405 C404 C403 120.0 . . ?
C405 C404 H404 120.0 . . ?
C404 C405 H405 120.0 . . ?
C404 C405 C400 120.0 . . ?
C400 C405 H405 120.0 . . ?
C401 C400 C405 120.0 . . ?
C392 C400 C405 120.7(6) . . ?
C392 C400 C401 119.1(6) . . ?
C400 C401 H401 120.0 . . ?
C402 C401 C400 120.0 . . ?
C402 C401 H401 120.0 . . ?
C403 C402 H402 120.0 . . ?
C401 C402 C403 120.0 . . ?
C401 C402 H402 120.0 . . ?
C26 C25 C602 115.7(7) . . ?
C24 C25 C26 127.1(7) . . ?
C24 C25 C602 117.0(8) . . ?
N8 C46 C45 123.3(8) . . ?
N8 C46 C47 110.2(9) . . ?
C47 C46 C45 126.4(8) . . ?
C320 C320 C320 119.995(5) 11_565 12_665 ?
C320 C320 C313 120.0(4) 12_665 . ?
C320 C320 C313 120.1(4) 11_565 . ?
C44 N7 Zn2 126.5(7) . . ?
C44 N7 C41 104.2(8) . . ?
C41 N7 Zn2 128.3(6) . . ?
C350 C350 C350 120.000(5) 11_565 10_655 ?
C350 C350 C343 117.8(4) 10_655 . ?
C350 C350 C343 122.1(4) 11_565 . ?
C430 C430 C430 120.012(8) 11_565 12_665 ?
C430 C430 C423 119.2(4) 12_665 . ?
C430 C430 C423 120.8(4) 11_565 . ?
C375 C370 C371 120.0 . . ?
C375 C370 C362 121.9(5) . . ?
C371 C370 C362 118.0(5) . . ?
C370 C375 H375 120.0 . . ?
C370 C375 C374 120.0 . . ?
C374 C375 H375 120.0 . . ?
C375 C374 H374 120.0 . . ?
C373 C374 C375 120.0 . . ?
C373 C374 H374 120.0 . . ?
C374 C373 C80 120.4(6) . . ?
C374 C373 C372 120.0 . . ?
C372 C373 C80 119.6(6) . . ?
C373 C372 H372 120.0 . . ?
C373 C372 C371 120.0 . . ?
C371 C372 H372 120.0 . . ?
C370 C371 H371 120.0 . . ?
C372 C371 C370 120.0 . . ?
C372 C371 H371 120.0 . . ?
C44 C45 C46 128.5(8) . . ?
C44 C45 C606 117.9(9) . . ?
C606 C45 C46 113.2(8) . . ?
N1 C26 C25 123.9(7) . . ?
N1 C26 C102 110.6(7) . . ?
C102 C26 C25 125.5(7) . . ?
C80 C381 C80 120.4(8) 2_655 . ?
C80 C381 C403 121.7(6) 2_655 . ?
C80 C381 C403 117.9(6) . . ?
N9 C51 C52 109.7(7) . . ?
N9 C51 C50 124.5(8) . . ?
C50 C51 C52 125.8(8) . . ?
C88 C87 C86 128.0(7) . . ?
C88 C87 C614 115.7(8) . . ?
C614 C87 C86 116.1(8) . . ?
N2 C24 C23 108.7(7) . . ?
C25 C24 N2 125.5(8) . . ?
C25 C24 C23 125.7(7) . . ?
C311 C310 C315 120.0 . . ?
C311 C310 C302 118.3(6) . . ?
C315 C310 C302 121.7(6) . . ?
C310 C311 H311 120.0 . . ?
C312 C311 C310 120.0 . . ?
C312 C311 H311 120.0 . . ?
C311 C312 H312 120.0 . . ?
C311 C312 C313 120.0 . . ?
C313 C312 H312 120.0 . . ?
C312 C313 C320 121.5(7) . . ?
C312 C313 C314 120.0 . . ?
C314 C313 C320 118.5(7) . . ?
C313 C314 H314 120.0 . . ?
C315 C314 C313 120.0 . . ?
C315 C314 H314 120.0 . . ?
C310 C315 H315 120.0 . . ?
C314 C315 C310 120.0 . . ?
C314 C315 H315 120.0 . . ?
C83 C82 C270 117.1(7) . . ?
C81 C82 C83 125.1(8) . . ?
C81 C82 C270 117.8(7) . . ?
C49 C48 H48 127.7 . . ?
C47 C48 H48 127.7 . . ?
C47 C48 C49 104.6(9) . . ?
C400 C392 C391 125.1(5) . . ?
C400 C392 C391 131.9(5) . 12_665 ?
C391 C392 C391 103.0(5) 12_665 . ?
N330 C390 H390 121.4 . . ?
N330 C390 C391 117.2(4) . . ?
C391 C390 H390 121.4 . . ?
C392 C391 C390 131.6(4) . . ?
C392 C391 H391 114.2 . . ?
C390 C391 H391 114.2 . . ?
C16 C15 C14 127.4(8) . . ?
C16 C15 C600 116.4(9) . . ?
C14 C15 C600 115.7(9) . . ?
C56 C55 C54 125.9(7) . . ?
C56 C55 C611 117.5(8) . . ?
C54 C55 C611 116.6(8) . . ?
C59 C60 C59 125.6(11) 10_655 . ?
C59 C60 C230 117.0(5) 10_655 . ?
C59 C60 C230 117.0(5) . . ?
C11 C12 H12 126.8 . . ?
C13 C12 H12 126.8 . . ?
C13 C12 C11 106.5(9) . . ?
C51 C52 H52 126.6 . . ?
C53 C52 C51 106.7(8) . . ?
C53 C52 H52 126.6 . . ?
C603 C602 C25 169.3(7) . . ?
N4 C11 C12 109.7(8) . . ?
N4 C11 C10 125.6(7) . . ?
C10 C11 C12 124.7(9) . . ?
N3 C16 C17 109.1(9) . . ?
C15 C16 N3 124.0(8) . . ?
C15 C16 C17 126.9(8) . . ?
N15 C83 C82 124.7(8) . . ?
N15 C83 C84 110.1(7) . . ?
C82 C83 C84 125.2(8) . . ?
C424 C423 C430 119.6(8) . . ?
C422 C423 C430 120.9(8) . . ?
C422 C423 C424 119.5(7) . . ?
N10 C56 C55 125.3(7) . . ?
N10 C56 C57 110.3(7) . . ?
C55 C56 C57 124.2(7) . . ?
C220 C223 H223 119.4 . . ?
C220 C223 C1_2 121.1(9) . . ?
C1_2 C223 H223 119.4 . . ?
C76 C77 C78 126.6(7) . . ?
C76 C77 C612 117.6(8) . . ?
C612 C77 C78 115.2(8) . . ?
C73 C72 C260 118.0(7) . . ?
C91 C72 C73 123.9(8) . . ?
C91 C72 C260 118.1(7) . . ?
C52 C53 H53 126.7 . . ?
C52 C53 C54 106.6(7) . . ?
C54 C53 H53 126.7 . . ?
C51 C50 C51 125.4(11) 10_655 . ?
C51 C50 C220 117.3(5) 10_655 . ?
C51 C50 C220 117.3(5) . . ?
N15 C86 C87 122.5(8) . . ?
N15 C86 C85 110.1(7) . . ?
C85 C86 C87 127.4(7) . . ?
N14 C81 C82 125.7(7) . . ?
N14 C81 C1 109.4(7) . . ?
C82 C81 C1 125.0(9) . . ?
C361 C362 C370 125.0(6) . . ?
C361 C362 C370 129.4(6) 10_655 . ?
C361 C362 C361 105.5(8) 10_655 . ?
C362 C361 H361 114.0 . . ?
C362 C361 C360 131.9(6) . . ?
C360 C361 H361 114.0 . . ?
N320 C360 H360 121.8 . . ?
C361 C360 N320 116.4(6) . . ?
C361 C360 H360 121.8 . . ?
C24 C23 H23 126.4 . . ?
C22 C23 C24 107.1(7) . . ?
C22 C23 H23 126.4 . . ?
C81 C1 H1 126.9 . . ?
C79 C1 C81 106.1(8) . . ?
C79 C1 H1 126.9 . . ?
C11 C10 C29 124.2(9) . . ?
C11 C10 C200 117.9(8) . . ?
C29 C10 C200 117.9(7) . . ?
C67 C66 C65 127.3(8) . . ?
C67 C66 C608 117.6(8) . . ?
C65 C66 C608 115.0(8) . . ?
N8 C49 C48 111.3(8) . . ?
N8 C49 C30 125.7(8) . . ?
C30 C49 C48 123.0(10) . . ?
N13 C73 C72 125.7(8) . . ?
N13 C73 C74 110.4(7) . . ?
C72 C73 C74 123.9(8) . . ?
N10 C59 C60 124.1(8) . . ?
N10 C59 C58 111.5(7) . . ?
C58 C59 C60 124.4(8) . . ?
C46 C47 H47 125.9 . . ?
C48 C47 C46 108.1(8) . . ?
C48 C47 H47 125.9 . . ?
N9 C54 C55 123.0(7) . . ?
N9 C54 C53 111.5(7) . . ?
C53 C54 C55 125.3(7) . . ?
C303 C302 C310 124.6(8) . . ?
C301 C302 C310 126.5(8) . . ?
C301 C302 C303 108.8(7) . . ?
N12 C67 C66 123.7(8) . . ?
N12 C67 C68 109.0(8) . . ?
C66 C67 C68 127.3(8) . . ?
N16 C91 C72 126.5(7) . . ?
N16 C91 C90 107.5(7) . . ?
C72 C91 C90 125.8(8) . . ?
N1 C29 C10 124.5(7) . . ?
N1 C29 C28 111.2(7) . . ?
C28 C29 C10 124.3(9) . . ?
C420 C412 C413 125.4(8) . . ?
C420 C412 C411 126.8(8) . . ?
C411 C412 C413 107.6(7) . . ?
N13 C76 C77 124.5(8) . . ?
N13 C76 C75 110.7(7) . . ?
C77 C76 C75 124.8(8) . . ?
C606 C607 C607 171.8(5) . 10_655 ?
N14 C78 C77 124.1(7) . . ?
N14 C78 C79 109.9(8) . . ?
C79 C78 C77 125.9(8) . . ?
N11 C65 C66 123.0(8) . . ?
N11 C65 C64 109.0(7) . . ?
C66 C65 C64 128.0(8) . . ?
N7 C44 C45 123.4(9) . . ?
N7 C44 C43 110.9(8) . . ?
C45 C44 C43 125.7(8) . . ?
C223 C220 C50 122.7(8) . . ?
C223 C220 C221 119.1(9) . . ?
C221 C220 C50 118.2(9) . . ?
C260 C261 H261 119.0 . . ?
C1_11 C261 H261 119.0 . . ?
C1_11 C261 C260 122.0(7) . . ?
C26 C102 H102 127.0 . . ?
C28 C102 C26 106.1(7) . . ?
C28 C102 H102 127.0 . . ?
C412 C420 C421 119.0(8) . . ?
C412 C420 C425 121.2(8) . . ?
C421 C420 C425 119.7(7) . . ?
C602 C603 C603 170.6(5) . 12_665 ?
C607 C606 C45 170.1(8) . . ?
C261 C260 C72 119.3(7) . . ?
C261 C260 C263 118.9(8) . . ?
C263 C260 C72 121.8(7) . . ?
C280 C283 H283 119.7 . . ?
C280 C283 C1_8 120.6(8) . . ?
C1_8 C283 H283 119.7 . . ?
C49 C30 C280 118.7(8) . . ?
C49 C30 C31 123.3(10) . . ?
C31 C30 C280 117.9(8) . . ?
C283 C280 C30 119.0(8) . . ?
C281 C280 C283 120.3(9) . . ?
C281 C280 C30 120.7(7) . . ?
C614 C615 C615 170.5(6) . 12_665 ?
C1_2 C222 H222 119.0 . . ?
C1_3 C222 H222 119.0 . . ?
C1_3 C222 C1_2 122.0(9) . . ?
N2 C21 C20 124.8(8) . . ?
N2 C21 C22 111.0(7) . . ?
C20 C21 C22 124.2(9) . . ?
C331 C332 C340 126.0(8) . . ?
C333 C332 C331 108.3(7) . . ?
C333 C332 C340 125.6(8) . . ?
N6 C36 C37 109.1(11) . . ?
C35 C36 N6 125.6(11) . . ?
C35 C36 C37 125.3(10) . . ?
C76 C75 H75 126.0 . . ?
C74 C75 C76 108.0(8) . . ?
C74 C75 H75 126.0 . . ?
N3 C19 C18 110.8(8) . . ?
N3 C19 C20 124.9(8) . . ?
C18 C19 C20 124.2(10) . . ?
C62 C61 C62 125.1(11) 12_665 . ?
C62 C61 C240 117.4(6) . . ?
C62 C61 C240 117.4(6) 12_665 . ?
C203 C200 C10 121.4(8) . . ?
C203 C200 C201 118.3(10) . . ?
C201 C200 C10 120.3(9) . . ?
C12 C13 H13 125.9 . . ?
C12 C13 C14 108.3(8) . . ?
C14 C13 H13 125.9 . . ?
C231 C230 C60 119.5(9) . . ?
C233 C230 C60 120.2(9) . . ?
C233 C230 C231 120.3(9) . . ?
C44 C43 H43 126.2 . . ?
C42 C43 C44 107.6(9) . . ?
C42 C43 H43 126.2 . . ?
C220 C221 H221 119.1 . . ?
C220 C221 C1_3 121.9(9) . . ?
C1_3 C221 H221 119.1 . . ?
N11 C62 C61 124.5(8) . . ?
N11 C62 C63 108.9(7) . . ?
C63 C62 C61 126.2(9) . . ?
C1_5 C242 H242 119.5 . . ?
C1_6 C242 H242 119.5 . . ?
C1_6 C242 C1_5 121.0(9) . . ?
C88 C89 H89 125.3 . . ?
C90 C89 C88 109.5(8) . . ?
C90 C89 H89 125.3 . . ?
C615 C614 C87 170.1(9) . . ?
C91 C90 H90 126.1 . . ?
C89 C90 C91 107.8(8) . . ?
C89 C90 H90 126.1 . . ?
C19 C18 H18 127.2 . . ?
C17 C18 C19 105.6(9) . . ?
C17 C18 H18 127.2 . . ?
N4 C14 C15 126.4(9) . . ?
N4 C14 C13 107.8(8) . . ?
C15 C14 C13 125.8(8) . . ?
C36 C35 C34 128.3(10) . . ?
C36 C35 C604 117.9(11) . . ?
C34 C35 C604 113.6(11) . . ?
C21 C20 C19 123.9(9) . . ?
C21 C20 C210 118.1(8) . . ?
C19 C20 C210 117.9(7) . . ?
C290 C293 H293 119.7 . . ?
C1_19 C293 H293 119.7 . . ?
C1_19 C293 C290 120.7(10) . . ?
C241 C240 C61 120.1(10) . . ?
C241 C240 C243 119.8(10) . . ?
C243 C240 C61 120.1(10) . . ?
C240 C241 H241 119.4 . . ?
C240 C241 C1_5 121.3(10) . . ?
C1_5 C241 H241 119.4 . . ?
C83 C84 H84 126.9 . . ?
C85 C84 C83 106.2(8) . . ?
C85 C84 H84 126.9 . . ?
C273 C270 C82 119.4(7) . . ?
C273 C270 C271 118.3(8) . . ?
C271 C270 C82 122.2(7) . . ?
C230 C231 H231 119.8 . . ?
C1_18 C231 C230 120.4(9) . . ?
C1_18 C231 H231 119.8 . . ?
C200 C203 H203 118.3 . . ?
C200 C203 C1_7 123.3(8) . . ?
C1_7 C203 H203 118.3 . . ?
C67 C68 H68 125.3 . . ?
C69 C68 C67 109.4(8) . . ?
C69 C68 H68 125.3 . . ?
C86 C85 H85 125.6 . . ?
C84 C85 C86 108.7(8) . . ?
C84 C85 H85 125.6 . . ?
N5 C31 C30 125.1(9) . . ?
N5 C31 C32 111.4(9) . . ?
C32 C31 C30 123.5(11) . . ?
C610 C611 C55 170.4(9) . . ?
C600 C601 C601 172.1(6) . 11_565 ?
C16 C17 H17 125.3 . . ?
C18 C17 C16 109.5(8) . . ?
C18 C17 H17 125.3 . . ?
C230 C233 H233 120.0 . . ?
C230 C233 C1_16 119.9(9) . . ?
C1_16 C233 H233 120.0 . . ?
C240 C243 H243 119.9 . . ?
C1_6 C243 C240 120.2(10) . . ?
C1_6 C243 H243 119.9 . . ?
C59 C58 H58 126.8 . . ?
C57 C58 C59 106.4(8) . . ?
C57 C58 H58 126.8 . . ?
C70 C71 C250 117.9(6) 12_665 . ?
C70 C71 C250 117.9(6) . . ?
C70 C71 C70 124.0(13) 12_665 . ?
C270 C273 H273 119.0 . . ?
C270 C273 C1_20 121.9(8) . . ?
C1_20 C273 H273 119.0 . . ?
N7 C41 C40 124.4(10) . . ?
N7 C41 C42 111.5(8) . . ?
C42 C41 C40 124.1(10) . . ?
C251 C250 C71 120.0(14) . . ?
C251 C250 C253 119.1(13) . . ?
C253 C250 C71 121.0(15) . . ?
C250 C251 H251 119.1 . . ?
C1_13 C251 C250 121.8(14) . . ?
C1_13 C251 H251 119.1 . . ?
C1_12 C252 H252 119.3 . . ?
C1_12 C252 C1_13 121.3(13) . . ?
C1_13 C252 H252 119.3 . . ?
C250 C253 H253 120.3 . . ?
C1_12 C253 C250 119.4(13) . . ?
C1_12 C253 H253 120.3 . . ?
C56 C57 H57 127.1 . . ?
C58 C57 C56 105.8(7) . . ?
C58 C57 H57 127.1 . . ?
C29 C28 H28 126.3 . . ?
C102 C28 C29 107.4(8) . . ?
C102 C28 H28 126.3 . . ?
C280 C281 H281 119.5 . . ?
C280 C281 C1_4 121.0(8) . . ?
C1_4 C281 H281 119.5 . . ?
N12 C70 C71 125.7(9) . . ?
N12 C70 C69 108.9(8) . . ?
C71 C70 C69 125.2(10) . . ?
C1_16 C232 H232 118.5 . . ?
C1_16 C232 C1_18 122.9(9) . . ?
C1_18 C232 H232 118.5 . . ?
C213 C210 C20 117.8(7) . . ?
C211 C210 C20 123.0(6) . . ?
C211 C210 C213 119.3(9) . . ?
C73 C74 H74 127.3 . . ?
C75 C74 C73 105.5(8) . . ?
C75 C74 H74 127.3 . . ?
C23 C22 C21 107.6(9) . . ?
C23 C22 H22 126.2 . . ?
C21 C22 H22 126.2 . . ?
N5 C34 C35 124.2(11) . . ?
N5 C34 C33 107.1(10) . . ?
C33 C34 C35 128.7(9) . . ?
C601 C600 C15 170.3(10) . . ?
C200 C201 H201 119.6 . . ?
C1_14 C201 C200 120.9(10) . . ?
C1_14 C201 H201 119.6 . . ?
C1 C79 C78 109.0(8) . . ?
C1 C79 H79 125.5 . . ?
C78 C79 H79 125.5 . . ?
C612 C613 C613 170.2(6) . 11_565 ?
C260 C263 H263 119.8 . . ?
C1_17 C263 C260 120.4(8) . . ?
C1_17 C263 H263 119.8 . . ?
N6 C39 C40 128.6(9) . . ?
N6 C39 C38 109.5(10) . . ?
C40 C39 C38 121.7(12) . . ?
C611 C610 C609 172.5(9) . . ?
C613 C612 C77 172.7(10) . . ?
C65 C64 H64 126.3 . . ?
C63 C64 C65 107.3(8) . . ?
C63 C64 H64 126.3 . . ?
C62 C63 H63 125.1 . . ?
C64 C63 C62 109.8(9) . . ?
C64 C63 H63 125.1 . . ?
C605 C604 C35 170.8(11) . . ?
C609 C608 C66 174.8(10) . . ?
C34 C33 H33 124.5 . . ?
C32 C33 C34 110.9(10) . . ?
C32 C33 H33 124.5 . . ?
C41 C40 C290 117.5(10) . . ?
C39 C40 C41 122.9(11) . . ?
C39 C40 C290 119.6(9) . . ?
C43 C42 C41 105.7(10) . . ?
C43 C42 H42 127.1 . . ?
C41 C42 H42 127.1 . . ?
C270 C271 H271 119.6 . . ?
C1_10 C271 C270 120.9(9) . . ?
C1_10 C271 H271 119.6 . . ?
C608 C609 C610 171.0(10) . . ?
C210 C213 H213 119.1 . . ?
C1_1 C213 C210 121.8(7) . . ?
C1_1 C213 H213 119.1 . . ?
C68 C69 C70 106.8(9) . . ?
C68 C69 H69 126.6 . . ?
C70 C69 H69 126.6 . . ?
C293 C290 C40 122.5(9) . . ?
C291 C290 C293 120.1(10) . . ?
C291 C290 C40 117.5(10) . . ?
C210 C211 H211 119.0 . . ?
C1_15 C211 C210 122.1(10) . . ?
C1_15 C211 H211 119.0 . . ?
C290 C291 H291 119.8 . . ?
C290 C291 C1_9 120.5(10) . . ?
C1_9 C291 H291 119.8 . . ?
C1_7 C202 H202 117.0 . . ?
C1_14 C202 H202 117.0 . . ?
C1_14 C202 C1_7 126.0(11) . . ?
N300 C300 H300 121.3 . . ?
N300 C300 C301 117.4(8) . . ?
C301 C300 H300 121.3 . . ?
C39 C38 H38 127.6 . . ?
C37 C38 C39 104.8(11) . . ?
C37 C38 H38 127.6 . . ?
C31 C32 H32 127.8 . . ?
C33 C32 C31 104.4(11) . . ?
C33 C32 H32 127.8 . . ?
C1_11 C262 H262 118.6 . . ?
C1_11 C262 C1_17 122.8(8) . . ?
C1_17 C262 H262 118.6 . . ?
C604 C605 C605 169.0(8) . 11_565 ?
C36 C37 H37 125.6 . . ?
C38 C37 C36 108.8(10) . . ?
C38 C37 H37 125.6 . . ?
C1_4 C282 H282 117.9 . . ?
C1_4 C282 C1_8 124.2(9) . . ?
C1_8 C282 H282 117.9 . . ?
C420 C421 H421 119.2 . . ?
C420 C421 C422 121.6(8) . . ?
C422 C421 H421 119.2 . . ?
C1_10 C272 H272 119.5 . . ?
C1_20 C272 H272 119.5 . . ?
C1_20 C272 C1_10 121.0(9) . . ?
N310 C330 H330 120.9 . . ?
N310 C330 C331 118.3(8) . . ?
C331 C330 H330 120.9 . . ?
N300 C304 H304 122.2 . . ?
N300 C304 C303 115.5(8) . . ?
C303 C304 H304 122.2 . . ?
C1_1 C212 H212 117.1 . . ?
C1_1 C212 C1_15 125.9(10) . . ?
C1_15 C212 H212 117.1 . . ?
C1_9 C292 H292 119.3 . . ?
C1_19 C292 H292 119.3 . . ?
C1_19 C292 C1_9 121.4(10) . . ?
N340 C414 H414 122.8 . . ?
N340 C414 C413 114.4(8) . . ?
C413 C414 H414 122.8 . . ?
N340 C410 H410 122.1 . . ?
N340 C410 C411 115.8(8) . . ?
C411 C410 H410 122.1 . . ?
C423 C424 H424 119.1 . . ?
C423 C424 C425 121.8(9) . . ?
C425 C424 H424 119.1 . . ?
C302 C303 C304 129.4(9) . . ?
C302 C303 H303 115.3 . . ?
C304 C303 H303 115.3 . . ?
C302 C301 C300 127.1(8) . . ?
C302 C301 H301 116.4 . . ?
C300 C301 H301 116.4 . . ?
C332 C331 C330 126.7(9) . . ?
C332 C331 H331 116.7 . . ?
C330 C331 H331 116.7 . . ?
N310 C334 H334 121.7 . . ?
N310 C334 C333 116.6(8) . . ?
C333 C334 H334 121.7 . . ?
C420 C425 C424 118.5(8) . . ?
C420 C425 H425 120.8 . . ?
C424 C425 H425 120.8 . . ?
C412 C413 C414 128.7(9) . . ?
C412 C413 H413 115.6 . . ?
C414 C413 H413 115.6 . . ?
C343 C344 H344 120.0 . . ?
C343 C344 C345 120.0 . . ?
C345 C344 H344 120.0 . . ?
C344 C343 C350 118.9(6) . . ?
C342 C343 C350 121.1(6) . . ?
C342 C343 C344 120.0 . . ?
C343 C342 H342 120.0 . . ?
C341 C342 C343 120.0 . . ?
C341 C342 H342 120.0 . . ?
C342 C341 H341 120.0 . . ?
C342 C341 C340 120.0 . . ?
C340 C341 H341 120.0 . . ?
C341 C340 C332 117.7(6) . . ?
C345 C340 C332 122.3(6) . . ?
C345 C340 C341 120.0 . . ?
C344 C345 H345 120.0 . . ?
C340 C345 C344 120.0 . . ?
C340 C345 H345 120.0 . . ?
C332 C333 C334 129.1(9) . . ?
C332 C333 H333 115.5 . . ?
C334 C333 H333 115.5 . . ?
C423 C422 C421 118.9(8) . . ?
C423 C422 H422 120.6 . . ?
C421 C422 H422 120.6 . . ?
C412 C411 C410 129.6(8) . . ?
C412 C411 H411 115.2 . . ?
C410 C411 H411 115.2 . . ?
C213 C1_1 C2_1 117.6(7) . . ?
C212 C1_1 C213 115.6(8) . . ?
C212 C1_1 C2_1 126.8(9) . . ?
C1_1 C2_1 C3_1 117.9(10) . . ?
C4_1 C2_1 C1_1 107.0(9) . . ?
C4_1 C2_1 C3_1 103.3(10) . . ?
C5_1 C2_1 C1_1 109.0(9) . . ?
C5_1 C2_1 C3_1 102.7(10) . . ?
C5_1 C2_1 C4_1 117.3(11) . . ?
C2_1 C3_1 H3A_1 109.5 . . ?
C2_1 C3_1 H3B_1 109.5 . . ?
C2_1 C3_1 H3C_1 109.5 . . ?
H3A_1 C3_1 H3B_1 109.5 . . ?
H3A_1 C3_1 H3C_1 109.5 . . ?
H3B_1 C3_1 H3C_1 109.5 . . ?
C2_1 C4_1 H4A_1 109.5 . . ?
C2_1 C4_1 H4B_1 109.5 . . ?
C2_1 C4_1 H4C_1 109.5 . . ?
H4A_1 C4_1 H4B_1 109.5 . . ?
H4A_1 C4_1 H4C_1 109.5 . . ?
H4B_1 C4_1 H4C_1 109.5 . . ?
C2_1 C5_1 H5A_1 109.5 . . ?
C2_1 C5_1 H5B_1 109.5 . . ?
C2_1 C5_1 H5C_1 109.5 . . ?
H5A_1 C5_1 H5B_1 109.5 . . ?
H5A_1 C5_1 H5C_1 109.5 . . ?
H5B_1 C5_1 H5C_1 109.5 . . ?
C223 C1_2 C2_2 118.3(7) . . ?
C222 C1_2 C223 118.3(8) . . ?
C222 C1_2 C2_2 123.4(8) . . ?
C3_2 C2_2 C1_2 111.7(4) . . ?
C3_2 C2_2 C4_2 107.6(4) . . ?
C3_2 C2_2 C4_2 107.6(4) . 10_655 ?
C4_2 C2_2 C1_2 111.0(4) . . ?
C4_2 C2_2 C1_2 111.0(4) 10_655 . ?
C4_2 C2_2 C4_2 107.7(8) . 10_655 ?
C2_2 C3_2 H3A_2 109.8(3) . . ?
C2_2 C3_2 H3B_2 109.8(3) . . ?
H3A_2 C3_2 H3B_2 109.437(17) . . ?
C2_2 C4_2 H4A_2 109.5 . . ?
C2_2 C4_2 H4B_2 109.5 . . ?
C2_2 C4_2 H4C_2 109.5 . . ?
H4A_2 C4_2 H4B_2 109.5 . . ?
H4A_2 C4_2 H4C_2 109.5 . . ?
H4B_2 C4_2 H4C_2 109.5 . . ?
C222 C1_3 C221 117.5(8) . . ?
C222 C1_3 C2_3 124.4(8) . . ?
C221 C1_3 C2_3 118.1(7) . . ?
C3_3 C2_3 C1_3 109.7(4) . . ?
C3_3 C2_3 C4_3 108.8(4) . 10_655 ?
C3_3 C2_3 C4_3 108.8(4) . . ?
C4_3 C2_3 C1_3 109.0(4) 10_655 . ?
C4_3 C2_3 C1_3 109.0(4) . . ?
C4_3 C2_3 C4_3 111.6(8) 10_655 . ?
C2_3 C3_3 H3A_3 110.0(3) . . ?
C2_3 C3_3 H3B_3 110.0(3) . . ?
H3A_3 C3_3 H3B_3 109.438(17) . . ?
C2_3 C4_3 H4A_3 109.5 . . ?
C2_3 C4_3 H4B_3 109.5 . . ?
C2_3 C4_3 H4C_3 109.5 . . ?
H4A_3 C4_3 H4B_3 109.5 . . ?
H4A_3 C4_3 H4C_3 109.5 . . ?
H4B_3 C4_3 H4C_3 109.5 . . ?
C281 C1_4 C2_4 122.6(9) . . ?
C282 C1_4 C281 117.1(8) . . ?
C282 C1_4 C2_4 120.3(10) . . ?
C3_4 C2_4 C1_4 113.2(11) . . ?
C3_4 C2_4 C4_4 107.8(12) . . ?
C4_4 C2_4 C1_4 109.2(10) . . ?
C5_4 C2_4 C1_4 113.1(10) . . ?
C5_4 C2_4 C3_4 106.7(12) . . ?
C5_4 C2_4 C4_4 106.6(12) . . ?
C2_4 C3_4 H3A_4 109.5 . . ?
C2_4 C3_4 H3B_4 109.5 . . ?
C2_4 C3_4 H3C_4 109.5 . . ?
H3A_4 C3_4 H3B_4 109.5 . . ?
H3A_4 C3_4 H3C_4 109.5 . . ?
H3B_4 C3_4 H3C_4 109.5 . . ?
C2_4 C4_4 H4A_4 109.5 . . ?
C2_4 C4_4 H4B_4 109.5 . . ?
C2_4 C4_4 H4C_4 109.5 . . ?
H4A_4 C4_4 H4B_4 109.5 . . ?
H4A_4 C4_4 H4C_4 109.5 . . ?
H4B_4 C4_4 H4C_4 109.5 . . ?
C2_4 C5_4 H5A_4 109.5 . . ?
C2_4 C5_4 H5B_4 109.5 . . ?
C2_4 C5_4 H5C_4 109.5 . . ?
H5A_4 C5_4 H5B_4 109.5 . . ?
H5A_4 C5_4 H5C_4 109.5 . . ?
H5B_4 C5_4 H5C_4 109.5 . . ?
C242 C1_5 C241 117.8(9) . . ?
C242 C1_5 C2_5 122.2(8) . . ?
C241 C1_5 C2_5 119.9(8) . . ?
C1_5 C2_5 C4_5 109.2(4) . 12_665 ?
C1_5 C2_5 C4_5 109.2(4) . . ?
C3_5 C2_5 C1_5 113.2(5) . . ?
C3_5 C2_5 C4_5 108.4(4) . 12_665 ?
C3_5 C2_5 C4_5 108.4(4) . . ?
C4_5 C2_5 C4_5 108.4(8) . 12_665 ?
C2_5 C3_5 H3A_5 109.1(3) . . ?
C2_5 C3_5 H3B_5 109.1(3) . . ?
H3A_5 C3_5 H3B_5 109.438(16) . . ?
C2_5 C4_5 H4A_5 109.5 . . ?
C2_5 C4_5 H4B_5 109.5 . . ?
C2_5 C4_5 H4C_5 109.5 . . ?
H4A_5 C4_5 H4B_5 109.5 . . ?
H4A_5 C4_5 H4C_5 109.5 . . ?
H4B_5 C4_5 H4C_5 109.5 . . ?
C242 C1_6 C2_6 119.2(8) . . ?
C243 C1_6 C242 119.9(9) . . ?
C243 C1_6 C2_6 120.9(8) . . ?
C1_6 C2_6 C3_6 108.8(5) . 12_665 ?
C1_6 C2_6 C3_6 108.8(5) . . ?
C3_6 C2_6 C3_6 112.7(10) . 12_665 ?
C4_6 C2_6 C1_6 113.8(5) . . ?
C4_6 C2_6 C3_6 106.4(5) . . ?
C4_6 C2_6 C3_6 106.4(5) . 12_665 ?
C2_6 C3_6 H3A_6 109.5 . . ?
C2_6 C3_6 H3B_6 109.5 . . ?
C2_6 C3_6 H3C_6 109.5 . . ?
H3A_6 C3_6 H3B_6 109.5 . . ?
H3A_6 C3_6 H3C_6 109.5 . . ?
H3B_6 C3_6 H3C_6 109.5 . . ?
C2_6 C4_6 H4A_6 113.5(2) . . ?
C2_6 C4_6 H4B_6 113.5(2) . . ?
H4A_6 C4_6 H4B_6 109.438(17) . . ?
C203 C1_7 C2_7 121.8(8) . . ?
C202 C1_7 C203 114.4(9) . . ?
C202 C1_7 C2_7 123.7(9) . . ?
C1_7 C2_7 C4_7 109.7(7) . . ?
C1_7 C2_7 C5_7 107.6(7) . . ?
C3_7 C2_7 C1_7 113.2(8) . . ?
C3_7 C2_7 C4_7 108.0(8) . . ?
C3_7 C2_7 C5_7 110.3(8) . . ?
C5_7 C2_7 C4_7 107.9(7) . . ?
C2_7 C3_7 H3A_7 109.5 . . ?
C2_7 C3_7 H3B_7 109.5 . . ?
C2_7 C3_7 H3C_7 109.5 . . ?
H3A_7 C3_7 H3B_7 109.5 . . ?
H3A_7 C3_7 H3C_7 109.5 . . ?
H3B_7 C3_7 H3C_7 109.5 . . ?
C2_7 C4_7 H4A_7 109.5 . . ?
C2_7 C4_7 H4B_7 109.5 . . ?
C2_7 C4_7 H4C_7 109.5 . . ?
H4A_7 C4_7 H4B_7 109.5 . . ?
H4A_7 C4_7 H4C_7 109.5 . . ?
H4B_7 C4_7 H4C_7 109.5 . . ?
C2_7 C5_7 H5A_7 109.5 . . ?
C2_7 C5_7 H5B_7 109.5 . . ?
C2_7 C5_7 H5C_7 109.5 . . ?
H5A_7 C5_7 H5B_7 109.5 . . ?
H5A_7 C5_7 H5C_7 109.5 . . ?
H5B_7 C5_7 H5C_7 109.5 . . ?
C283 C1_8 C2_8 122.0(8) . . ?
C282 C1_8 C283 116.7(8) . . ?
C282 C1_8 C2_8 121.2(9) . . ?
C3_8 C2_8 C1_8 114.2(8) . . ?
C4_8 C2_8 C1_8 111.2(7) . . ?
C4_8 C2_8 C3_8 105.3(8) . . ?
C4_8 C2_8 C5_8 109.1(8) . . ?
C5_8 C2_8 C1_8 109.2(7) . . ?
C5_8 C2_8 C3_8 107.5(8) . . ?
C2_8 C3_8 H3A_8 109.5 . . ?
C2_8 C3_8 H3B_8 109.5 . . ?
C2_8 C3_8 H3C_8 109.5 . . ?
H3A_8 C3_8 H3B_8 109.5 . . ?
H3A_8 C3_8 H3C_8 109.5 . . ?
H3B_8 C3_8 H3C_8 109.5 . . ?
C2_8 C4_8 H4A_8 109.5 . . ?
C2_8 C4_8 H4B_8 109.5 . . ?
C2_8 C4_8 H4C_8 109.5 . . ?
H4A_8 C4_8 H4B_8 109.5 . . ?
H4A_8 C4_8 H4C_8 109.5 . . ?
H4B_8 C4_8 H4C_8 109.5 . . ?
C2_8 C5_8 H5A_8 109.5 . . ?
C2_8 C5_8 H5B_8 109.5 . . ?
C2_8 C5_8 H5C_8 109.5 . . ?
H5A_8 C5_8 H5B_8 109.5 . . ?
H5A_8 C5_8 H5C_8 109.5 . . ?
H5B_8 C5_8 H5C_8 109.5 . . ?
C291 C1_9 C2_9 123.4(10) . . ?
C292 C1_9 C291 118.8(9) . . ?
C292 C1_9 C2_9 117.7(10) . . ?
C1_9 C2_9 C3_9 110.2(9) . . ?
C1_9 C2_9 C4_9 112.2(10) . . ?
C1_9 C2_9 C5_9 115.3(10) . . ?
C3_9 C2_9 C4_9 106.0(11) . . ?
C5_9 C2_9 C3_9 108.5(10) . . ?
C5_9 C2_9 C4_9 104.0(11) . . ?
C2_9 C3_9 H3A_9 109.5 . . ?
C2_9 C3_9 H3B_9 109.5 . . ?
C2_9 C3_9 H3C_9 109.5 . . ?
H3A_9 C3_9 H3B_9 109.5 . . ?
H3A_9 C3_9 H3C_9 109.5 . . ?
H3B_9 C3_9 H3C_9 109.5 . . ?
C2_9 C4_9 H4A_9 109.5 . . ?
C2_9 C4_9 H4B_9 109.5 . . ?
C2_9 C4_9 H4C_9 109.5 . . ?
H4A_9 C4_9 H4B_9 109.5 . . ?
H4A_9 C4_9 H4C_9 109.5 . . ?
H4B_9 C4_9 H4C_9 109.5 . . ?
C2_9 C5_9 H5A_9 109.5 . . ?
C2_9 C5_9 H5B_9 109.5 . . ?
C2_9 C5_9 H5C_9 109.5 . . ?
H5A_9 C5_9 H5B_9 109.5 . . ?
H5A_9 C5_9 H5C_9 109.5 . . ?
H5B_9 C5_9 H5C_9 109.5 . . ?
C271 C1_10 C2_10 123.4(10) . . ?
C272 C1_10 C271 119.1(9) . . ?
C272 C1_10 C2_10 117.5(10) . . ?
C3_10 C2_10 C1_10 111.5(10) . . ?
C3_10 C2_10 C4_10 108.6(12) . . ?
C3_10 C2_10 C5_10 111.2(13) . . ?
C4_10 C2_10 C1_10 111.6(12) . . ?
C5_10 C2_10 C1_10 112.1(10) . . ?
C5_10 C2_10 C4_10 101.4(12) . . ?
C2_10 C3_10 H3A_10 109.5 . . ?
C2_10 C3_10 H3B_10 109.5 . . ?
C2_10 C3_10 H3C_10 109.5 . . ?
H3A_10 C3_10 H3B_10 109.5 . . ?
H3A_10 C3_10 H3C_10 109.5 . . ?
H3B_10 C3_10 H3C_10 109.5 . . ?
C2_10 C4_10 H4A_10 109.5 . . ?
C2_10 C4_10 H4B_10 109.5 . . ?
C2_10 C4_10 H4C_10 109.5 . . ?
H4A_10 C4_10 H4B_10 109.5 . . ?
H4A_10 C4_10 H4C_10 109.5 . . ?
H4B_10 C4_10 H4C_10 109.5 . . ?
C2_10 C5_10 H5A_10 109.5 . . ?
C2_10 C5_10 H5B_10 109.5 . . ?
C2_10 C5_10 H5C_10 109.5 . . ?
H5A_10 C5_10 H5B_10 109.5 . . ?
H5A_10 C5_10 H5C_10 109.5 . . ?
H5B_10 C5_10 H5C_10 109.5 . . ?
C261 C1_11 C2_11 118.6(7) . . ?
C262 C1_11 C261 117.7(7) . . ?
C262 C1_11 C2_11 123.6(8) . . ?
C3_11 C2_11 C1_11 109.2(7) . . ?
C3_11 C2_11 C5_11 110.5(8) . . ?
C4_11 C2_11 C1_11 111.9(8) . . ?
C4_11 C2_11 C3_11 107.5(8) . . ?
C4_11 C2_11 C5_11 106.9(8) . . ?
C5_11 C2_11 C1_11 110.9(7) . . ?
C2_11 C3_11 H3A_11 109.5 . . ?
C2_11 C3_11 H3B_11 109.5 . . ?
C2_11 C3_11 H3C_11 109.5 . . ?
H3A_11 C3_11 H3B_11 109.5 . . ?
H3A_11 C3_11 H3C_11 109.5 . . ?
H3B_11 C3_11 H3C_11 109.5 . . ?
C2_11 C4_11 H4A_11 109.5 . . ?
C2_11 C4_11 H4B_11 109.5 . . ?
C2_11 C4_11 H4C_11 109.5 . . ?
H4A_11 C4_11 H4B_11 109.5 . . ?
H4A_11 C4_11 H4C_11 109.5 . . ?
H4B_11 C4_11 H4C_11 109.5 . . ?
C2_11 C5_11 H5A_11 109.5 . . ?
C2_11 C5_11 H5B_11 109.5 . . ?
C2_11 C5_11 H5C_11 109.5 . . ?
H5A_11 C5_11 H5B_11 109.5 . . ?
H5A_11 C5_11 H5C_11 109.5 . . ?
H5B_11 C5_11 H5C_11 109.5 . . ?
C252 C1_12 C253 120.1(13) . . ?
C252 C1_12 C2_12 109.5(14) . . ?
C253 C1_12 C2_12 130.4(15) . . ?
C1_12 C2_12 C3_12 114.3(17) . . ?
C1_12 C2_12 C5_12 113.9(14) . . ?
C3_12 C2_12 C5_12 102.1(14) . . ?
C4_12 C2_12 C1_12 108.5(15) . . ?
C4_12 C2_12 C3_12 111.4(15) . . ?
C4_12 C2_12 C5_12 106.4(16) . . ?
C2_12 C3_12 H3A_12 109.5 . . ?
C2_12 C3_12 H3B_12 109.5 . . ?
C2_12 C3_12 H3C_12 109.5 . . ?
H3A_12 C3_12 H3B_12 109.5 . . ?
H3A_12 C3_12 H3C_12 109.5 . . ?
H3B_12 C3_12 H3C_12 109.5 . . ?
C2_12 C4_12 H4A_12 109.5 . . ?
C2_12 C4_12 H4B_12 109.5 . . ?
C2_12 C4_12 H4C_12 109.5 . . ?
H4A_12 C4_12 H4B_12 109.5 . . ?
H4A_12 C4_12 H4C_12 109.5 . . ?
H4B_12 C4_12 H4C_12 109.5 . . ?
C2_12 C5_12 H5A_12 109.5 . . ?
C2_12 C5_12 H5B_12 109.5 . . ?
C2_12 C5_12 H5C_12 109.5 . . ?
H5A_12 C5_12 H5B_12 109.5 . . ?
H5A_12 C5_12 H5C_12 109.5 . . ?
H5B_12 C5_12 H5C_12 109.5 . . ?
C251 C1_13 C252 118.3(13) . . ?
C251 C1_13 C2_13 121.0(15) . . ?
C252 C1_13 C2_13 120.1(15) . . ?
C1_13 C2_13 C3_13 112.3(14) . . ?
C1_13 C2_13 C4_13 113.2(15) . . ?
C1_13 C2_13 C5_13 111.1(15) . . ?
C3_13 C2_13 C4_13 105.9(15) . . ?
C5_13 C2_13 C3_13 108.3(16) . . ?
C5_13 C2_13 C4_13 105.7(15) . . ?
C2_13 C3_13 H3A_13 109.5 . . ?
C2_13 C3_13 H3B_13 109.5 . . ?
C2_13 C3_13 H3C_13 109.5 . . ?
H3A_13 C3_13 H3B_13 109.5 . . ?
H3A_13 C3_13 H3C_13 109.5 . . ?
H3B_13 C3_13 H3C_13 109.5 . . ?
C2_13 C4_13 H4A_13 109.5 . . ?
C2_13 C4_13 H4B_13 109.5 . . ?
C2_13 C4_13 H4C_13 109.5 . . ?
H4A_13 C4_13 H4B_13 109.5 . . ?
H4A_13 C4_13 H4C_13 109.5 . . ?
H4B_13 C4_13 H4C_13 109.5 . . ?
C2_13 C5_13 H5A_13 109.5 . . ?
C2_13 C5_13 H5B_13 109.5 . . ?
C2_13 C5_13 H5C_13 109.5 . . ?
H5A_13 C5_13 H5B_13 109.5 . . ?
H5A_13 C5_13 H5C_13 109.5 . . ?
H5B_13 C5_13 H5C_13 109.5 . . ?
C201 C1_14 C2_14 118.9(11) . . ?
C202 C1_14 C201 117.1(9) . . ?
C202 C1_14 C2_14 123.9(12) . . ?
C1_14 C2_14 C3_14 115.1(10) . . ?
C4_14 C2_14 C1_14 111.6(10) . . ?
C4_14 C2_14 C3_14 98.7(11) . . ?
C5_14 C2_14 C1_14 107.6(9) . . ?
C5_14 C2_14 C3_14 106.8(11) . . ?
C5_14 C2_14 C4_14 116.9(12) . . ?
C2_14 C3_14 H3A_14 109.5 . . ?
C2_14 C3_14 H3B_14 109.5 . . ?
C2_14 C3_14 H3C_14 109.5 . . ?
H3A_14 C3_14 H3B_14 109.5 . . ?
H3A_14 C3_14 H3C_14 109.5 . . ?
H3B_14 C3_14 H3C_14 109.5 . . ?
C2_14 C4_14 H4A_14 109.5 . . ?
C2_14 C4_14 H4B_14 109.5 . . ?
C2_14 C4_14 H4C_14 109.5 . . ?
H4A_14 C4_14 H4B_14 109.5 . . ?
H4A_14 C4_14 H4C_14 109.5 . . ?
H4B_14 C4_14 H4C_14 109.5 . . ?
C2_14 C5_14 H5A_14 109.5 . . ?
C2_14 C5_14 H5B_14 109.5 . . ?
C2_14 C5_14 H5C_14 109.5 . . ?
H5A_14 C5_14 H5B_14 109.5 . . ?
H5A_14 C5_14 H5C_14 109.5 . . ?
H5B_14 C5_14 H5C_14 109.5 . . ?
C211 C1_15 C212 115.3(10) . . ?
C211 C1_15 C2_15 119.8(9) . . ?
C212 C1_15 C2_15 124.7(9) . . ?
C1_15 C2_15 C4_15 110.3(12) . . ?
C3_15 C2_15 C1_15 116.5(12) . . ?
C3_15 C2_15 C4_15 105.0(12) . . ?
C5_15 C2_15 C1_15 112.6(12) . . ?
C5_15 C2_15 C3_15 103.5(13) . . ?
C5_15 C2_15 C4_15 108.4(13) . . ?
C2_15 C3_15 H3A_15 109.5 . . ?
C2_15 C3_15 H3B_15 109.5 . . ?
C2_15 C3_15 H3C_15 109.5 . . ?
H3A_15 C3_15 H3B_15 109.5 . . ?
H3A_15 C3_15 H3C_15 109.5 . . ?
H3B_15 C3_15 H3C_15 109.5 . . ?
C2_15 C4_15 H4A_15 109.5 . . ?
C2_15 C4_15 H4B_15 109.5 . . ?
C2_15 C4_15 H4C_15 109.5 . . ?
H4A_15 C4_15 H4B_15 109.5 . . ?
H4A_15 C4_15 H4C_15 109.5 . . ?
H4B_15 C4_15 H4C_15 109.5 . . ?
C2_15 C5_15 H5A_15 109.5 . . ?
C2_15 C5_15 H5B_15 109.5 . . ?
C2_15 C5_15 H5C_15 109.5 . . ?
H5A_15 C5_15 H5B_15 109.5 . . ?
H5A_15 C5_15 H5C_15 109.5 . . ?
H5B_15 C5_15 H5C_15 109.5 . . ?
C233 C1_16 C2_16 119.3(9) . . ?
C232 C1_16 C233 118.2(9) . . ?
C232 C1_16 C2_16 122.4(10) . . ?
C3_16 C2_16 C1_16 111.1(13) . . ?
C3_16 C2_16 C4_16 109.8(14) . . ?
C3_16 C2_16 C5_16 103.3(14) . . ?
C4_16 C2_16 C1_16 107.8(11) . . ?
C4_16 C2_16 C5_16 112.4(15) . . ?
C5_16 C2_16 C1_16 112.5(11) . . ?
C2_16 C3_16 H3A_16 109.5 . . ?
C2_16 C3_16 H3B_16 109.5 . . ?
C2_16 C3_16 H3C_16 109.5 . . ?
H3A_16 C3_16 H3B_16 109.5 . . ?
H3A_16 C3_16 H3C_16 109.5 . . ?
H3B_16 C3_16 H3C_16 109.5 . . ?
C2_16 C4_16 H4A_16 109.5 . . ?
C2_16 C4_16 H4B_16 109.5 . . ?
C2_16 C4_16 H4C_16 109.5 . . ?
H4A_16 C4_16 H4B_16 109.5 . . ?
H4A_16 C4_16 H4C_16 109.5 . . ?
H4B_16 C4_16 H4C_16 109.5 . . ?
C2_16 C5_16 H5A_16 109.5 . . ?
C2_16 C5_16 H5B_16 109.5 . . ?
C2_16 C5_16 H5C_16 109.5 . . ?
H5A_16 C5_16 H5B_16 109.5 . . ?
H5A_16 C5_16 H5C_16 109.5 . . ?
H5B_16 C5_16 H5C_16 109.5 . . ?
C263 C1_17 C262 118.2(8) . . ?
C263 C1_17 C2_17 117.3(9) . . ?
C262 C1_17 C2_17 124.5(10) . . ?
C1_17 C2_17 C3_17 113.9(10) . . ?
C1_17 C2_17 C4_17 110.4(11) . . ?
C4_17 C2_17 C3_17 103.0(12) . . ?
C5_17 C2_17 C1_17 113.1(11) . . ?
C5_17 C2_17 C3_17 104.4(12) . . ?
C5_17 C2_17 C4_17 111.5(12) . . ?
C2_17 C3_17 H3A_17 109.5 . . ?
C2_17 C3_17 H3B_17 109.5 . . ?
C2_17 C3_17 H3C_17 109.5 . . ?
H3A_17 C3_17 H3B_17 109.5 . . ?
H3A_17 C3_17 H3C_17 109.5 . . ?
H3B_17 C3_17 H3C_17 109.5 . . ?
C2_17 C4_17 H4A_17 109.5 . . ?
C2_17 C4_17 H4B_17 109.5 . . ?
C2_17 C4_17 H4C_17 109.5 . . ?
H4A_17 C4_17 H4B_17 109.5 . . ?
H4A_17 C4_17 H4C_17 109.5 . . ?
H4B_17 C4_17 H4C_17 109.5 . . ?
C2_17 C5_17 H5A_17 109.5 . . ?
C2_17 C5_17 H5B_17 109.5 . . ?
C2_17 C5_17 H5C_17 109.5 . . ?
H5A_17 C5_17 H5B_17 109.5 . . ?
H5A_17 C5_17 H5C_17 109.5 . . ?
H5B_17 C5_17 H5C_17 109.5 . . ?
C231 C1_18 C2_18 118.4(8) . . ?
C232 C1_18 C231 118.2(8) . . ?
C232 C1_18 C2_18 123.4(8) . . ?
C1_18 C2_18 C4_18 110.3(4) . . ?
C1_18 C2_18 C4_18 110.3(4) . 10_655 ?
C3_18 C2_18 C1_18 112.2(5) . . ?
C3_18 C2_18 C4_18 106.1(4) . 10_655 ?
C3_18 C2_18 C4_18 106.1(4) . . ?
C4_18 C2_18 C4_18 111.6(9) . 10_655 ?
C2_18 C3_18 H3A_18 109.5(3) . . ?
C2_18 C3_18 H3B_18 109.5(2) . . ?
H3A_18 C3_18 H3B_18 109.438(16) . . ?
C2_18 C4_18 H4A_18 109.5 . . ?
C2_18 C4_18 H4B_18 109.5 . . ?
C2_18 C4_18 H4C_18 109.5 . . ?
H4A_18 C4_18 H4B_18 109.5 . . ?
H4A_18 C4_18 H4C_18 109.5 . . ?
H4B_18 C4_18 H4C_18 109.5 . . ?
C293 C1_19 C2_19 118.5(11) . . ?
C292 C1_19 C293 118.7(10) . . ?
C292 C1_19 C2_19 122.8(12) . . ?
C1_19 C2_19 C5_19 112.0(12) . . ?
C3_19 C2_19 C1_19 112.4(12) . . ?
C3_19 C2_19 C5_19 100.8(12) . . ?
C4_19 C2_19 C1_19 108.7(11) . . ?
C4_19 C2_19 C3_19 112.4(14) . . ?
C4_19 C2_19 C5_19 110.4(14) . . ?
C2_19 C3_19 H3A_19 109.5 . . ?
C2_19 C3_19 H3B_19 109.5 . . ?
C2_19 C3_19 H3C_19 109.5 . . ?
H3A_19 C3_19 H3B_19 109.5 . . ?
H3A_19 C3_19 H3C_19 109.5 . . ?
H3B_19 C3_19 H3C_19 109.5 . . ?
C2_19 C4_19 H4A_19 109.5 . . ?
C2_19 C4_19 H4B_19 109.5 . . ?
C2_19 C4_19 H4C_19 109.5 . . ?
H4A_19 C4_19 H4B_19 109.5 . . ?
H4A_19 C4_19 H4C_19 109.5 . . ?
H4B_19 C4_19 H4C_19 109.5 . . ?
C2_19 C5_19 H5A_19 109.5 . . ?
C2_19 C5_19 H5B_19 109.5 . . ?
C2_19 C5_19 H5C_19 109.5 . . ?
H5A_19 C5_19 H5B_19 109.5 . . ?
H5A_19 C5_19 H5C_19 109.5 . . ?
H5B_19 C5_19 H5C_19 109.5 . . ?
C273 C1_20 C2_20 125.0(9) . . ?
C272 C1_20 C273 118.8(8) . . ?
C272 C1_20 C2_20 116.1(9) . . ?
C1_20 C2_20 C4_20 111.8(8) . . ?
C1_20 C2_20 C5_20 111.3(9) . . ?
C3_20 C2_20 C1_20 112.4(9) . . ?
C3_20 C2_20 C4_20 110.9(10) . . ?
C3_20 C2_20 C5_20 104.1(10) . . ?
C4_20 C2_20 C5_20 105.9(9) . . ?
C2_20 C3_20 H3A_20 109.5 . . ?
C2_20 C3_20 H3B_20 109.5 . . ?
C2_20 C3_20 H3C_20 109.5 . . ?
H3A_20 C3_20 H3B_20 109.5 . . ?
H3A_20 C3_20 H3C_20 109.5 . . ?
H3B_20 C3_20 H3C_20 109.5 . . ?
C2_20 C4_20 H4A_20 109.5 . . ?
C2_20 C4_20 H4B_20 109.5 . . ?
C2_20 C4_20 H4C_20 109.5 . . ?
H4A_20 C4_20 H4B_20 109.5 . . ?
H4A_20 C4_20 H4C_20 109.5 . . ?
H4B_20 C4_20 H4C_20 109.5 . . ?
C2_20 C5_20 H5A_20 109.5 . . ?
C2_20 C5_20 H5B_20 109.5 . . ?
C2_20 C5_20 H5C_20 109.5 . . ?
H5A_20 C5_20 H5B_20 109.5 . . ?
H5A_20 C5_20 H5C_20 109.5 . . ?
H5B_20 C5_20 H5C_20 109.5 . . ?

loop_
_geom_bond_atom_site_label_1
_geom_bond_atom_site_label_2
_geom_bond_distance
_geom_bond_site_symmetry_2
_geom_bond_publ_flag
Zn1 N300 2.111(5) . ?
Zn1 N3 2.046(7) . ?
Zn1 N2 2.047(7) . ?
Zn1 N1 2.058(6) . ?
Zn1 N4 2.076(7) . ?
Zn4 N330 2.120(6) . ?
Zn4 N11 2.041(6) . ?
Zn4 N11 2.041(6) 12_665 ?
Zn4 N12 2.040(7) . ?
Zn4 N12 2.040(6) 12_665 ?
Zn5 N340 2.116(5) . ?
Zn5 N16 2.083(6) . ?
Zn5 N14 2.051(6) . ?
Zn5 N15 2.061(7) . ?
Zn5 N13 2.049(7) . ?
Zn3 N320 2.126(7) . ?
Zn3 N9 2.065(6) 10_655 ?
Zn3 N9 2.065(6) . ?
Zn3 N10 2.073(6) 10_655 ?
Zn3 N10 2.073(6) . ?
Zn2 N310 2.102(6) . ?
Zn2 N8 2.077(7) . ?
Zn2 N5 2.031(9) . ?
Zn2 N6 2.069(8) . ?
Zn2 N7 2.047(8) . ?
N330 C390 1.355(3) . ?
N330 C390 1.355(3) 12_665 ?
N320 C360 1.3982(10) . ?
N320 C360 1.3982(10) 10_655 ?
N340 C414 1.358(8) . ?
N340 C410 1.346(8) . ?
N300 C300 1.356(8) . ?
N300 C304 1.368(8) . ?
N16 C88 1.386(10) . ?
N16 C91 1.334(10) . ?
N310 C330 1.354(8) . ?
N310 C334 1.353(8) . ?
N3 C16 1.393(10) . ?
N3 C19 1.384(11) . ?
N2 C24 1.381(9) . ?
N2 C21 1.373(10) . ?
N1 C26 1.383(9) . ?
N1 C29 1.344(10) . ?
N9 C51 1.367(9) . ?
N9 C54 1.334(9) . ?
N14 C81 1.373(10) . ?
N14 C78 1.383(10) . ?
N4 C11 1.352(10) . ?
N4 C14 1.377(10) . ?
N8 C46 1.376(10) . ?
N8 C49 1.339(11) . ?
N15 C83 1.376(10) . ?
N15 C86 1.371(9) . ?
N10 C56 1.342(9) . ?
N10 C59 1.348(9) . ?
N13 C73 1.353(10) . ?
N13 C76 1.383(10) . ?
N11 C65 1.369(10) . ?
N11 C62 1.392(10) . ?
N5 C31 1.348(12) . ?
N5 C34 1.391(11) . ?
N6 C36 1.348(12) . ?
N6 C39 1.352(13) . ?
N12 C67 1.359(10) . ?
N12 C70 1.377(11) . ?
C88 C87 1.372(11) . ?
C88 C89 1.417(11) . ?
C80 C373 1.544(10) . ?
C80 C381 1.393(7) 3_665 ?
C80 C381 1.393(7) . ?
C403 C404 1.3900 . ?
C403 C402 1.3900 . ?
C403 C381 1.539(10) . ?
C404 H404 0.9500 . ?
C404 C405 1.3900 . ?
C405 H405 0.9500 . ?
C405 C400 1.3900 . ?
C400 C401 1.3900 . ?
C400 C392 1.383(8) . ?
C401 H401 0.9500 . ?
C401 C402 1.3900 . ?
C402 H402 0.9500 . ?
C25 C26 1.431(11) . ?
C25 C24 1.360(11) . ?
C25 C602 1.447(11) . ?
C46 C45 1.448(12) . ?
C46 C47 1.400(12) . ?
C320 C320 1.368(15) 11_565 ?
C320 C320 1.412(16) 12_665 ?
C320 C313 1.512(9) . ?
N7 C44 1.374(10) . ?
N7 C41 1.382(12) . ?
C350 C350 1.433(14) 10_655 ?
C350 C350 1.360(14) 11_565 ?
C350 C343 1.498(9) . ?
C430 C430 1.413(16) 12_665 ?
C430 C430 1.349(15) 11_565 ?
C430 C423 1.492(11) . ?
C370 C375 1.3900 . ?
C370 C371 1.3900 . ?
C370 C362 1.434(9) . ?
C375 H375 0.9500 . ?
C375 C374 1.3900 . ?
C374 H374 0.9500 . ?
C374 C373 1.3900 . ?
C373 C372 1.3900 . ?
C372 H372 0.9500 . ?
C372 C371 1.3900 . ?
C371 H371 0.9500 . ?
C45 C44 1.388(12) . ?
C45 C606 1.421(11) . ?
C26 C102 1.428(11) . ?
C51 C52 1.434(11) . ?
C51 C50 1.409(9) . ?
C87 C86 1.432(11) . ?
C87 C614 1.423(11) . ?
C24 C23 1.471(11) . ?
C310 C311 1.3900 . ?
C310 C315 1.3900 . ?
C310 C302 1.418(8) . ?
C311 H311 0.9500 . ?
C311 C312 1.3900 . ?
C312 H312 0.9500 . ?
C312 C313 1.3900 . ?
C313 C314 1.3900 . ?
C314 H314 0.9500 . ?
C314 C315 1.3900 . ?
C315 H315 0.9500 . ?
C82 C83 1.408(11) . ?
C82 C81 1.393(11) . ?
C82 C270 1.488(11) . ?
C48 H48 0.9500 . ?
C48 C49 1.445(12) . ?
C48 C47 1.363(12) . ?
C392 C391 1.400(3) 12_665 ?
C392 C391 1.400(3) . ?
C390 H390 0.9500 . ?
C390 C391 1.415(3) . ?
C391 H391 0.9500 . ?
C15 C16 1.376(12) . ?
C15 C14 1.387(12) . ?
C15 C600 1.413(12) . ?
C55 C56 1.407(11) . ?
C55 C54 1.440(11) . ?
C55 C611 1.443(11) . ?
C60 C59 1.422(10) 10_655 ?
C60 C59 1.422(10) . ?
C60 C230 1.490(15) . ?
C12 H12 0.9500 . ?
C12 C11 1.446(11) . ?
C12 C13 1.341(12) . ?
C52 H52 0.9500 . ?
C52 C53 1.330(11) . ?
C602 C603 1.196(9) . ?
C11 C10 1.393(12) . ?
C16 C17 1.402(12) . ?
C83 C84 1.445(11) . ?
C423 C424 1.416(5) . ?
C423 C422 1.414(5) . ?
C56 C57 1.439(11) . ?
C223 H223 0.9500 . ?
C223 C220 1.371(10) . ?
C223 C1_2 1.393(10) . ?
C77 C76 1.397(11) . ?
C77 C78 1.424(12) . ?
C77 C612 1.410(12) . ?
C72 C73 1.430(11) . ?
C72 C91 1.399(11) . ?
C72 C260 1.479(11) . ?
C53 H53 0.9500 . ?
C53 C54 1.419(11) . ?
C50 C220 1.474(15) . ?
C86 C85 1.418(11) . ?
C81 C1 1.463(11) . ?
C362 C361 1.361(6) . ?
C362 C361 1.361(6) 10_655 ?
C361 H361 0.9500 . ?
C361 C360 1.397(6) . ?
C360 H360 0.9500 . ?
C23 H23 0.9500 . ?
C23 C22 1.325(11) . ?
C1 H1 0.9500 . ?
C1 C79 1.328(12) . ?
C10 C29 1.445(11) . ?
C10 C200 1.483(12) . ?
C66 C67 1.392(11) . ?
C66 C65 1.394(11) . ?
C66 C608 1.451(12) . ?
C49 C30 1.407(12) . ?
C73 C74 1.462(12) . ?
C59 C58 1.405(11) . ?
C47 H47 0.9500 . ?
C302 C303 1.384(8) . ?
C302 C301 1.378(8) . ?
C67 C68 1.429(12) . ?
C91 C90 1.457(11) . ?
C29 C28 1.424(11) . ?
C412 C420 1.380(11) . ?
C412 C413 1.398(8) . ?
C412 C411 1.380(8) . ?
C76 C75 1.406(11) . ?
C607 C607 1.267(15) 10_655 ?
C607 C606 1.241(10) . ?
C78 C79 1.410(11) . ?
C65 C64 1.441(12) . ?
C44 C43 1.415(13) . ?
C220 C221 1.378(10) . ?
C261 H261 0.9500 . ?
C261 C260 1.385(9) . ?
C261 C1_11 1.372(9) . ?
C102 H102 0.9500 . ?
C102 C28 1.338(11) . ?
C420 C421 1.415(5) . ?
C420 C425 1.418(5) . ?
C603 C603 1.326(15) 12_665 ?
C260 C263 1.395(9) . ?
C283 H283 0.9500 . ?
C283 C280 1.379(9) . ?
C283 C1_8 1.383(10) . ?
C30 C280 1.488(13) . ?
C30 C31 1.439(13) . ?
C280 C281 1.366(10) . ?
C615 C615 1.339(15) 12_665 ?
C615 C614 1.199(10) . ?
C222 H222 0.9500 . ?
C222 C1_2 1.390(10) . ?
C222 C1_3 1.378(10) . ?
C21 C20 1.417(12) . ?
C21 C22 1.423(12) . ?
C332 C331 1.396(8) . ?
C332 C340 1.405(9) . ?
C332 C333 1.391(8) . ?
C36 C35 1.340(15) . ?
C36 C37 1.443(15) . ?
C75 H75 0.9500 . ?
C75 C74 1.351(11) . ?
C19 C18 1.420(11) . ?
C19 C20 1.434(12) . ?
C61 C62 1.406(10) 12_665 ?
C61 C62 1.406(10) . ?
C61 C240 1.483(16) . ?
C200 C203 1.367(12) . ?
C200 C201 1.407(12) . ?
C13 H13 0.9500 . ?
C13 C14 1.449(12) . ?
C230 C231 1.405(11) . ?
C230 C233 1.400(11) . ?
C43 H43 0.9500 . ?
C43 C42 1.360(12) . ?
C221 H221 0.9500 . ?
C221 C1_3 1.396(10) . ?
C62 C63 1.400(12) . ?
C242 H242 0.9500 . ?
C242 C1_5 1.404(11) . ?
C242 C1_6 1.389(11) . ?
C89 H89 0.9500 . ?
C89 C90 1.286(11) . ?
C90 H90 0.9500 . ?
C18 H18 0.9500 . ?
C18 C17 1.352(12) . ?
C35 C34 1.403(15) . ?
C35 C604 1.445(13) . ?
C20 C210 1.448(13) . ?
C293 H293 0.9500 . ?
C293 C290 1.389(11) . ?
C293 C1_19 1.388(11) . ?
C240 C241 1.376(11) . ?
C240 C243 1.398(11) . ?
C241 H241 0.9500 . ?
C241 C1_5 1.407(11) . ?
C84 H84 0.9500 . ?
C84 C85 1.319(11) . ?
C270 C273 1.363(9) . ?
C270 C271 1.381(9) . ?
C231 H231 0.9500 . ?
C231 C1_18 1.396(11) . ?
C203 H203 0.9500 . ?
C203 C1_7 1.391(12) . ?
C68 H68 0.9500 . ?
C68 C69 1.287(12) . ?
C85 H85 0.9500 . ?
C31 C32 1.416(13) . ?
C611 C610 1.173(10) . ?
C601 C601 1.389(17) 11_565 ?
C601 C600 1.186(11) . ?
C17 H17 0.9500 . ?
C233 H233 0.9500 . ?
C233 C1_16 1.409(11) . ?
C243 H243 0.9500 . ?
C243 C1_6 1.381(11) . ?
C58 H58 0.9500 . ?
C58 C57 1.361(11) . ?
C71 C250 1.503(19) . ?
C71 C70 1.395(11) . ?
C71 C70 1.395(11) 12_665 ?
C273 H273 0.9500 . ?
C273 C1_20 1.377(9) . ?
C41 C40 1.429(13) . ?
C41 C42 1.422(13) . ?
C250 C251 1.359(13) . ?
C250 C253 1.363(13) . ?
C251 H251 0.9500 . ?
C251 C1_13 1.342(13) . ?
C252 H252 0.9500 . ?
C252 C1_12 1.344(14) . ?
C252 C1_13 1.353(13) . ?
C253 H253 0.9500 . ?
C253 C1_12 1.357(13) . ?
C57 H57 0.9500 . ?
C28 H28 0.9500 . ?
C281 H281 0.9500 . ?
C281 C1_4 1.376(10) . ?
C70 C69 1.451(12) . ?
C232 H232 0.9500 . ?
C232 C1_16 1.392(11) . ?
C232 C1_18 1.396(11) . ?
C210 C213 1.386(4) . ?
C210 C211 1.386(4) . ?
C74 H74 0.9500 . ?
C22 H22 0.9500 . ?
C34 C33 1.395(14) . ?
C201 H201 0.9500 . ?
C201 C1_14 1.379(15) . ?
C79 H79 0.9500 . ?
C613 C613 1.343(16) 11_565 ?
C613 C612 1.197(10) . ?
C263 H263 0.9500 . ?
C263 C1_17 1.373(10) . ?
C39 C40 1.393(15) . ?
C39 C38 1.479(14) . ?
C610 C609 1.350(12) . ?
C64 H64 0.9500 . ?
C64 C63 1.284(12) . ?
C63 H63 0.9500 . ?
C604 C605 1.194(10) . ?
C608 C609 1.177(11) . ?
C33 H33 0.9500 . ?
C33 C32 1.340(14) . ?
C40 C290 1.490(14) . ?
C42 H42 0.9500 . ?
C271 H271 0.9500 . ?
C271 C1_10 1.379(10) . ?
C213 H213 0.9500 . ?
C213 C1_1 1.386(4) . ?
C69 H69 0.9500 . ?
C290 C291 1.370(10) . ?
C211 H211 0.9500 . ?
C211 C1_15 1.386(4) . ?
C291 H291 0.9500 . ?
C291 C1_9 1.395(11) . ?
C202 H202 0.9500 . ?
C202 C1_7 1.385(13) . ?
C202 C1_14 1.354(15) . ?
C300 H300 0.9500 . ?
C300 C301 1.423(8) . ?
C38 H38 0.9500 . ?
C38 C37 1.338(16) . ?
C32 H32 0.9500 . ?
C262 H262 0.9500 . ?
C262 C1_11 1.364(10) . ?
C262 C1_17 1.397(10) . ?
C605 C605 1.373(9) 11_565 ?
C37 H37 0.9500 . ?
C282 H282 0.9500 . ?
C282 C1_4 1.370(10) . ?
C282 C1_8 1.378(10) . ?
C421 H421 0.9500 . ?
C421 C422 1.417(5) . ?
C272 H272 0.9500 . ?
C272 C1_10 1.371(11) . ?
C272 C1_20 1.365(10) . ?
C330 H330 0.9500 . ?
C330 C331 1.411(8) . ?
C304 H304 0.9500 . ?
C304 C303 1.409(8) . ?
C212 H212 0.9500 . ?
C212 C1_1 1.386(4) . ?
C212 C1_15 1.386(4) . ?
C292 H292 0.9500 . ?
C292 C1_9 1.390(11) . ?
C292 C1_19 1.384(11) . ?
C414 H414 0.9500 . ?
C414 C413 1.426(8) . ?
C410 H410 0.9500 . ?
C410 C411 1.397(8) . ?
C424 H424 0.9500 . ?
C424 C425 1.419(5) . ?
C303 H303 0.9500 . ?
C301 H301 0.9500 . ?
C331 H331 0.9500 . ?
C334 H334 0.9500 . ?
C334 C333 1.402(8) . ?
C425 H425 0.9500 . ?
C413 H413 0.9500 . ?
C344 H344 0.9500 . ?
C344 C343 1.3900 . ?
C344 C345 1.3900 . ?
C343 C342 1.3900 . ?
C342 H342 0.9500 . ?
C342 C341 1.3900 . ?
C341 H341 0.9500 . ?
C341 C340 1.3900 . ?
C340 C345 1.3900 . ?
C345 H345 0.9500 . ?
C333 H333 0.9500 . ?
C422 H422 0.9500 . ?
C411 H411 0.9500 . ?
C1_1 C2_1 1.507(10) . ?
C2_1 C3_1 1.541(12) . ?
C2_1 C4_1 1.496(11) . ?
C2_1 C5_1 1.479(11) . ?
C3_1 H3A_1 0.9800 . ?
C3_1 H3B_1 0.9800 . ?
C3_1 H3C_1 0.9800 . ?
C4_1 H4A_1 0.9800 . ?
C4_1 H4B_1 0.9800 . ?
C4_1 H4C_1 0.9800 . ?
C5_1 H5A_1 0.9800 . ?
C5_1 H5B_1 0.9800 . ?
C5_1 H5C_1 0.9800 . ?
C1_2 C2_2 1.526(8) . ?
C2_2 C3_2 1.499(4) . ?
C2_2 C4_2 1.518(7) . ?
C2_2 C4_2 1.518(7) 10_655 ?
C3_2 H3A_2 0.98000(11) . ?
C3_2 H3B_2 0.98000(13) . ?
C4_2 H4A_2 0.9800 . ?
C4_2 H4B_2 0.9800 . ?
C4_2 H4C_2 0.9800 . ?
C1_3 C2_3 1.553(8) . ?
C2_3 C3_3 1.496(4) . ?
C2_3 C4_3 1.532(8) 10_655 ?
C2_3 C4_3 1.532(8) . ?
C3_3 H3A_3 0.98000(12) . ?
C3_3 H3B_3 0.98000(12) . ?
C4_3 H4A_3 0.9800 . ?
C4_3 H4B_3 0.9800 . ?
C4_3 H4C_3 0.9800 . ?
C1_4 C2_4 1.518(11) . ?
C2_4 C3_4 1.502(12) . ?
C2_4 C4_4 1.504(11) . ?
C2_4 C5_4 1.490(11) . ?
C3_4 H3A_4 0.9800 . ?
C3_4 H3B_4 0.9800 . ?
C3_4 H3C_4 0.9800 . ?
C4_4 H4A_4 0.9800 . ?
C4_4 H4B_4 0.9800 . ?
C4_4 H4C_4 0.9800 . ?
C5_4 H5A_4 0.9800 . ?
C5_4 H5B_4 0.9800 . ?
C5_4 H5C_4 0.9800 . ?
C1_5 C2_5 1.521(9) . ?
C2_5 C3_5 1.508(5) . ?
C2_5 C4_5 1.555(8) . ?
C2_5 C4_5 1.555(8) 12_665 ?
C3_5 H3A_5 0.98000(10) . ?
C3_5 H3B_5 0.98000(12) . ?
C4_5 H4A_5 0.9800 . ?
C4_5 H4B_5 0.9800 . ?
C4_5 H4C_5 0.9800 . ?
C1_6 C2_6 1.530(9) . ?
C2_6 C3_6 1.544(8) . ?
C2_6 C3_6 1.544(8) 12_665 ?
C2_6 C4_6 1.501(3) . ?
C3_6 H3A_6 0.9800 . ?
C3_6 H3B_6 0.9800 . ?
C3_6 H3C_6 0.9800 . ?
C4_6 H4A_6 0.98000(11) . ?
C4_6 H4B_6 0.98000(11) . ?
C1_7 C2_7 1.528(10) . ?
C2_7 C3_7 1.496(10) . ?
C2_7 C4_7 1.532(9) . ?
C2_7 C5_7 1.531(9) . ?
C3_7 H3A_7 0.9800 . ?
C3_7 H3B_7 0.9800 . ?
C3_7 H3C_7 0.9800 . ?
C4_7 H4A_7 0.9800 . ?
C4_7 H4B_7 0.9800 . ?
C4_7 H4C_7 0.9800 . ?
C5_7 H5A_7 0.9800 . ?
C5_7 H5B_7 0.9800 . ?
C5_7 H5C_7 0.9800 . ?
C1_8 C2_8 1.518(9) . ?
C2_8 C3_8 1.508(10) . ?
C2_8 C4_8 1.499(10) . ?
C2_8 C5_8 1.507(10) . ?
C3_8 H3A_8 0.9800 . ?
C3_8 H3B_8 0.9800 . ?
C3_8 H3C_8 0.9800 . ?
C4_8 H4A_8 0.9800 . ?
C4_8 H4B_8 0.9800 . ?
C4_8 H4C_8 0.9800 . ?
C5_8 H5A_8 0.9800 . ?
C5_8 H5B_8 0.9800 . ?
C5_8 H5C_8 0.9800 . ?
C1_9 C2_9 1.497(10) . ?
C2_9 C3_9 1.519(11) . ?
C2_9 C4_9 1.524(11) . ?
C2_9 C5_9 1.508(11) . ?
C3_9 H3A_9 0.9800 . ?
C3_9 H3B_9 0.9800 . ?
C3_9 H3C_9 0.9800 . ?
C4_9 H4A_9 0.9800 . ?
C4_9 H4B_9 0.9800 . ?
C4_9 H4C_9 0.9800 . ?
C5_9 H5A_9 0.9800 . ?
C5_9 H5B_9 0.9800 . ?
C5_9 H5C_9 0.9800 . ?
C1_10 C2_10 1.511(11) . ?
C2_10 C3_10 1.477(12) . ?
C2_10 C4_10 1.510(12) . ?
C2_10 C5_10 1.507(11) . ?
C3_10 H3A_10 0.9800 . ?
C3_10 H3B_10 0.9800 . ?
C3_10 H3C_10 0.9800 . ?
C4_10 H4A_10 0.9800 . ?
C4_10 H4B_10 0.9800 . ?
C4_10 H4C_10 0.9800 . ?
C5_10 H5A_10 0.9800 . ?
C5_10 H5B_10 0.9800 . ?
C5_10 H5C_10 0.9800 . ?
C1_11 C2_11 1.550(9) . ?
C2_11 C3_11 1.508(10) . ?
C2_11 C4_11 1.475(10) . ?
C2_11 C5_11 1.511(10) . ?
C3_11 H3A_11 0.9800 . ?
C3_11 H3B_11 0.9800 . ?
C3_11 H3C_11 0.9800 . ?
C4_11 H4A_11 0.9800 . ?
C4_11 H4B_11 0.9800 . ?
C4_11 H4C_11 0.9800 . ?
C5_11 H5A_11 0.9800 . ?
C5_11 H5B_11 0.9800 . ?
C5_11 H5C_11 0.9800 . ?
C1_12 C2_12 1.493(12) . ?
C2_12 C3_12 1.498(13) . ?
C2_12 C4_12 1.488(13) . ?
C2_12 C5_12 1.524(13) . ?
C3_12 H3A_12 0.9800 . ?
C3_12 H3B_12 0.9800 . ?
C3_12 H3C_12 0.9800 . ?
C4_12 H4A_12 0.9800 . ?
C4_12 H4B_12 0.9800 . ?
C4_12 H4C_12 0.9800 . ?
C5_12 H5A_12 0.9800 . ?
C5_12 H5B_12 0.9800 . ?
C5_12 H5C_12 0.9800 . ?
C1_13 C2_13 1.500(13) . ?
C2_13 C3_13 1.515(13) . ?
C2_13 C4_13 1.517(13) . ?
C2_13 C5_13 1.504(13) . ?
C3_13 H3A_13 0.9800 . ?
C3_13 H3B_13 0.9800 . ?
C3_13 H3C_13 0.9800 . ?
C4_13 H4A_13 0.9800 . ?
C4_13 H4B_13 0.9800 . ?
C4_13 H4C_13 0.9800 . ?
C5_13 H5A_13 0.9800 . ?
C5_13 H5B_13 0.9800 . ?
C5_13 H5C_13 0.9800 . ?
C1_14 C2_14 1.527(10) . ?
C2_14 C3_14 1.531(12) . ?
C2_14 C4_14 1.496(11) . ?
C2_14 C5_14 1.461(11) . ?
C3_14 H3A_14 0.9800 . ?
C3_14 H3B_14 0.9800 . ?
C3_14 H3C_14 0.9800 . ?
C4_14 H4A_14 0.9800 . ?
C4_14 H4B_14 0.9800 . ?
C4_14 H4C_14 0.9800 . ?
C5_14 H5A_14 0.9800 . ?
C5_14 H5B_14 0.9800 . ?
C5_14 H5C_14 0.9800 . ?
C1_15 C2_15 1.506(11) . ?
C2_15 C3_15 1.505(12) . ?
C2_15 C4_15 1.515(12) . ?
C2_15 C5_15 1.500(12) . ?
C3_15 H3A_15 0.9800 . ?
C3_15 H3B_15 0.9800 . ?
C3_15 H3C_15 0.9800 . ?
C4_15 H4A_15 0.9800 . ?
C4_15 H4B_15 0.9800 . ?
C4_15 H4C_15 0.9800 . ?
C5_15 H5A_15 0.9800 . ?
C5_15 H5B_15 0.9800 . ?
C5_15 H5C_15 0.9800 . ?
C1_16 C2_16 1.532(11) . ?
C2_16 C3_16 1.500(13) . ?
C2_16 C4_16 1.500(12) . ?
C2_16 C5_16 1.505(12) . ?
C3_16 H3A_16 0.9800 . ?
C3_16 H3B_16 0.9800 . ?
C3_16 H3C_16 0.9800 . ?
C4_16 H4A_16 0.9800 . ?
C4_16 H4B_16 0.9800 . ?
C4_16 H4C_16 0.9800 . ?
C5_16 H5A_16 0.9800 . ?
C5_16 H5B_16 0.9800 . ?
C5_16 H5C_16 0.9800 . ?
C1_17 C2_17 1.508(10) . ?
C2_17 C3_17 1.526(12) . ?
C2_17 C4_17 1.515(12) . ?
C2_17 C5_17 1.487(12) . ?
C3_17 H3A_17 0.9800 . ?
C3_17 H3B_17 0.9800 . ?
C3_17 H3C_17 0.9800 . ?
C4_17 H4A_17 0.9800 . ?
C4_17 H4B_17 0.9800 . ?
C4_17 H4C_17 0.9800 . ?
C5_17 H5A_17 0.9800 . ?
C5_17 H5B_17 0.9800 . ?
C5_17 H5C_17 0.9800 . ?
C1_18 C2_18 1.509(9) . ?
C2_18 C3_18 1.503(3) . ?
C2_18 C4_18 1.528(8) . ?
C2_18 C4_18 1.528(8) 10_655 ?
C3_18 H3A_18 0.98000(11) . ?
C3_18 H3B_18 0.98000(12) . ?
C4_18 H4A_18 0.9800 . ?
C4_18 H4B_18 0.9800 . ?
C4_18 H4C_18 0.9800 . ?
C1_19 C2_19 1.516(12) . ?
C2_19 C3_19 1.503(12) . ?
C2_19 C4_19 1.477(12) . ?
C2_19 C5_19 1.520(12) . ?
C3_19 H3A_19 0.9800 . ?
C3_19 H3B_19 0.9800 . ?
C3_19 H3C_19 0.9800 . ?
C4_19 H4A_19 0.9800 . ?
C4_19 H4B_19 0.9800 . ?
C4_19 H4C_19 0.9800 . ?
C5_19 H5A_19 0.9800 . ?
C5_19 H5B_19 0.9800 . ?
C5_19 H5C_19 0.9800 . ?
C1_20 C2_20 1.490(10) . ?
C2_20 C3_20 1.464(10) . ?
C2_20 C4_20 1.497(10) . ?
C2_20 C5_20 1.573(11) . ?
C3_20 H3A_20 0.9800 . ?
C3_20 H3B_20 0.9800 . ?
C3_20 H3C_20 0.9800 . ?
C4_20 H4A_20 0.9800 . ?
C4_20 H4B_20 0.9800 . ?
C4_20 H4C_20 0.9800 . ?
C5_20 H5A_20 0.9800 . ?
C5_20 H5B_20 0.9800 . ?
C5_20 H5C_20 0.9800 . ?

loop_
_geom_torsion_atom_site_label_1
_geom_torsion_atom_site_label_2
_geom_torsion_atom_site_label_3
_geom_torsion_atom_site_label_4
_geom_torsion
_geom_torsion_site_symmetry_1
_geom_torsion_site_symmetry_2
_geom_torsion_site_symmetry_3
_geom_torsion_site_symmetry_4
_geom_torsion_publ_flag
Zn1 N300 C300 C301 179.6(5) . . . . ?
Zn1 N300 C304 C303 -179.6(5) . . . . ?
Zn1 N3 C16 C15 15.1(10) . . . . ?
Zn1 N3 C16 C17 -164.4(5) . . . . ?
Zn1 N3 C19 C18 164.4(5) . . . . ?
Zn1 N3 C19 C20 -16.2(11) . . . . ?
Zn1 N2 C24 C25 -4.2(10) . . . . ?
Zn1 N2 C24 C23 171.6(5) . . . . ?
Zn1 N2 C21 C20 8.9(11) . . . . ?
Zn1 N2 C21 C22 -173.1(5) . . . . ?
Zn1 N1 C26 C25 13.9(9) . . . . ?
Zn1 N1 C26 C102 -166.5(4) . . . . ?
Zn1 N1 C29 C10 -13.1(10) . . . . ?
Zn1 N1 C29 C28 164.3(5) . . . . ?
Zn1 N4 C11 C12 -172.4(5) . . . . ?
Zn1 N4 C11 C10 6.9(11) . . . . ?
Zn1 N4 C14 C15 -6.2(10) . . . . ?
Zn1 N4 C14 C13 172.6(5) . . . . ?
Zn4 N330 C390 C391 -177.2(5) . . . . ?
Zn4 N11 C65 C66 11.5(11) . . . . ?
Zn4 N11 C65 C64 -169.8(6) . . . . ?
Zn4 N11 C62 C61 -3.4(13) . . . . ?
Zn4 N11 C62 C63 169.6(7) . . . . ?
Zn4 N12 C67 C66 -15.0(11) . . . . ?
Zn4 N12 C67 C68 167.3(6) . . . . ?
Zn4 N12 C70 C71 6.5(15) . . . . ?
Zn4 N12 C70 C69 -168.8(6) . . . . ?
Zn5 N340 C414 C413 -176.3(5) . . . . ?
Zn5 N340 C410 C411 176.2(5) . . . . ?
Zn5 N16 C88 C87 11.8(9) . . . . ?
Zn5 N16 C88 C89 -168.6(5) . . . . ?
Zn5 N16 C91 C72 -7.7(10) . . . . ?
Zn5 N16 C91 C90 167.5(4) . . . . ?
Zn5 N14 C81 C82 -12.6(11) . . . . ?
Zn5 N14 C81 C1 166.6(5) . . . . ?
Zn5 N14 C78 C77 13.0(10) . . . . ?
Zn5 N14 C78 C79 -166.3(5) . . . . ?
Zn5 N15 C83 C82 3.0(10) . . . . ?
Zn5 N15 C83 C84 -174.2(5) . . . . ?
Zn5 N15 C86 C87 -5.6(9) . . . . ?
Zn5 N15 C86 C85 174.3(5) . . . . ?
Zn5 N13 C73 C72 10.9(10) . . . . ?
Zn5 N13 C73 C74 -168.8(5) . . . . ?
Zn5 N13 C76 C77 -12.1(10) . . . . ?
Zn5 N13 C76 C75 168.4(5) . . . . ?
Zn3 N320 C360 C361 177.1(5) . . . . ?
Zn3 N9 C51 C52 -170.9(4) . . . . ?
Zn3 N9 C51 C50 9.2(10) . . . . ?
Zn3 N9 C54 C55 -14.8(9) . . . . ?
Zn3 N9 C54 C53 169.0(4) . . . . ?
Zn3 N10 C56 C55 10.0(9) . . . . ?
Zn3 N10 C56 C57 -175.7(4) . . . . ?
Zn3 N10 C59 C60 -1.5(11) . . . . ?
Zn3 N10 C59 C58 177.0(5) . . . . ?
Zn2 N310 C330 C331 -178.9(6) . . . . ?
Zn2 N310 C334 C333 179.1(5) . . . . ?
Zn2 N8 C46 C45 -7.2(9) . . . . ?
Zn2 N8 C46 C47 168.8(5) . . . . ?
Zn2 N8 C49 C48 -169.0(5) . . . . ?
Zn2 N8 C49 C30 8.7(11) . . . . ?
Zn2 N5 C31 C30 -11.9(12) . . . . ?
Zn2 N5 C31 C32 167.4(6) . . . . ?
Zn2 N5 C34 C35 14.0(12) . . . . ?
Zn2 N5 C34 C33 -168.0(6) . . . . ?
Zn2 N6 C36 C35 -11.6(14) . . . . ?
Zn2 N6 C36 C37 168.5(6) . . . . ?
Zn2 N6 C39 C40 6.0(15) . . . . ?
Zn2 N6 C39 C38 -168.2(6) . . . . ?
Zn2 N7 C44 C45 10.3(10) . . . . ?
Zn2 N7 C44 C43 -167.9(5) . . . . ?
Zn2 N7 C41 C40 -11.2(12) . . . . ?
Zn2 N7 C41 C42 167.5(5) . . . . ?
N330 C390 C391 C392 0.00(3) . . . . ?
N340 C414 C413 C412 -0.1(3) . . . . ?
N340 C410 C411 C412 0.1(4) . . . . ?
N300 C300 C301 C302 0.0(3) . . . . ?
N300 C304 C303 C302 -0.1(4) . . . . ?
N16 C88 C87 C86 6.6(12) . . . . ?
N16 C88 C87 C614 -167.5(6) . . . . ?
N16 C88 C89 C90 1.2(8) . . . . ?
N16 C91 C90 C89 0.3(8) . . . . ?
N310 C330 C331 C332 -1.3(9) . . . . ?
N310 C334 C333 C332 0.9(3) . . . . ?
N3 C16 C17 C18 0.9(9) . . . . ?
N3 C19 C18 C17 -1.7(9) . . . . ?
N3 C19 C20 C21 4.8(13) . . . . ?
N3 C19 C20 C210 -177.2(7) . . . . ?
N2 C24 C23 C22 1.6(8) . . . . ?
N2 C21 C20 C19 -0.9(13) . . . . ?
N2 C21 C20 C210 -178.9(7) . . . . ?
N2 C21 C22 C23 3.6(9) . . . . ?
N1 C26 C102 C28 2.8(8) . . . . ?
N1 C29 C28 C102 0.7(8) . . . . ?
N9 C51 C52 C53 2.2(8) . . . . ?
N9 C51 C50 C51 -11.1(15) . . . 10_655 ?
N9 C51 C50 C220 171.1(7) . . . . ?
N14 C81 C1 C79 -1.1(9) . . . . ?
N14 C78 C79 C1 -0.6(10) . . . . ?
N4 C11 C10 C29 2.2(12) . . . . ?
N4 C11 C10 C200 -177.5(7) . . . . ?
N8 C46 C45 C44 -7.5(11) . . . . ?
N8 C46 C45 C606 164.7(6) . . . . ?
N8 C46 C47 C48 0.0(8) . . . . ?
N8 C49 C30 C280 -178.9(7) . . . . ?
N8 C49 C30 C31 0.5(12) . . . . ?
N15 C83 C84 C85 0.7(9) . . . . ?
N15 C86 C85 C84 -0.8(9) . . . . ?
N10 C56 C57 C58 -2.4(8) . . . . ?
N10 C59 C58 C57 -1.8(9) . . . . ?
N13 C73 C74 C75 1.9(9) . . . . ?
N13 C76 C75 C74 -0.2(9) . . . . ?
N11 C65 C64 C63 -2.7(12) . . . . ?
N11 C62 C63 C64 2.5(13) . . . . ?
N5 C31 C32 C33 -1.1(10) . . . . ?
N5 C34 C33 C32 0.6(11) . . . . ?
N6 C36 C35 C34 -2.2(17) . . . . ?
N6 C36 C35 C604 172.0(9) . . . . ?
N6 C36 C37 C38 -1.3(12) . . . . ?
N6 C39 C40 C41 2.3(16) . . . . ?
N6 C39 C40 C290 -177.2(9) . . . . ?
N6 C39 C38 C37 1.4(12) . . . . ?
N12 C67 C68 C69 4.6(11) . . . . ?
N12 C70 C69 C68 0.5(12) . . . . ?
C88 N16 C91 C72 -174.7(7) . . . . ?
C88 N16 C91 C90 0.5(7) . . . . ?
C88 C87 C86 N15 -10.2(11) . . . . ?
C88 C87 C86 C85 169.9(7) . . . . ?
C88 C89 C90 C91 -0.9(9) . . . . ?
C80 C373 C372 C371 179.8(9) . . . . ?
C403 C404 C405 C400 0.0 . . . . ?
C404 C403 C402 C401 0.0 . . . . ?
C404 C403 C381 C80 113.7(10) . . . . ?
C404 C403 C381 C80 -67.2(13) . . . 2_655 ?
C404 C405 C400 C401 0.0 . . . . ?
C404 C405 C400 C392 -174.5(9) . . . . ?
C405 C400 C401 C402 0.0 . . . . ?
C405 C400 C392 C391 62.8(9) . . . 12_665 ?
C405 C400 C392 C391 -114.6(6) . . . . ?
C400 C401 C402 C403 0.0 . . . . ?
C400 C392 C391 C390 178.0(7) . . . . ?
C401 C400 C392 C391 -111.8(6) . . . 12_665 ?
C401 C400 C392 C391 70.8(7) . . . . ?
C402 C403 C404 C405 0.0 . . . . ?
C402 C403 C381 C80 112.2(11) . . . 2_655 ?
C402 C403 C381 C80 -66.9(12) . . . . ?
C25 C26 C102 C28 -177.6(6) . . . . ?
C25 C24 C23 C22 177.4(7) . . . . ?
C46 N8 C49 C48 -2.0(8) . . . . ?
C46 N8 C49 C30 175.7(7) . . . . ?
C46 C45 C44 N7 6.0(12) . . . . ?
C46 C45 C44 C43 -176.0(7) . . . . ?
C320 C320 C313 C312 87.3(6) 12_665 . . . ?
C320 C320 C313 C312 -92.3(6) 11_565 . . . ?
C320 C320 C313 C314 89.5(6) 11_565 . . . ?
C320 C320 C313 C314 -90.9(6) 12_665 . . . ?
C320 C313 C314 C315 178.3(7) . . . . ?
N7 C44 C43 C42 -0.7(9) . . . . ?
N7 C41 C40 C39 0.3(14) . . . . ?
N7 C41 C40 C290 179.8(8) . . . . ?
N7 C41 C42 C43 1.1(10) . . . . ?
C350 C350 C343 C344 -90.3(5) 10_655 . . . ?
C350 C350 C343 C344 89.1(6) 11_565 . . . ?
C350 C350 C343 C342 91.0(6) 10_655 . . . ?
C350 C350 C343 C342 -89.6(6) 11_565 . . . ?
C350 C343 C342 C341 178.7(6) . . . . ?
C430 C430 C423 C424 -88.3(6) 11_565 . . . ?
C430 C430 C423 C424 91.3(6) 12_665 . . . ?
C430 C430 C423 C422 -88.0(6) 12_665 . . . ?
C430 C430 C423 C422 92.4(6) 11_565 . . . ?
C430 C423 C424 C425 -179.4(7) . . . . ?
C430 C423 C422 C421 179.4(7) . . . . ?
C370 C375 C374 C373 0.0 . . . . ?
C370 C362 C361 C360 177.7(7) . . . . ?
C375 C370 C371 C372 0.0 . . . . ?
C375 C370 C362 C361 109.6(6) . . . 10_655 ?
C375 C370 C362 C361 -67.6(8) . . . . ?
C375 C374 C373 C80 -179.8(9) . . . . ?
C375 C374 C373 C372 0.0 . . . . ?
C374 C373 C372 C371 0.0 . . . . ?
C373 C80 C381 C80 -178.4(7) . . . 2_655 ?
C373 C80 C381 C403 0.7(16) . . . . ?
C373 C372 C371 C370 0.0 . . . . ?
C371 C370 C375 C374 0.0 . . . . ?
C371 C370 C362 C361 -67.7(8) . . . 10_655 ?
C371 C370 C362 C361 115.1(5) . . . . ?
C45 C46 C47 C48 175.8(7) . . . . ?
C45 C44 C43 C42 -178.9(7) . . . . ?
C26 N1 C29 C10 -176.3(6) . . . . ?
C26 N1 C29 C28 1.0(7) . . . . ?
C26 C25 C24 N2 -9.6(11) . . . . ?
C26 C25 C24 C23 175.3(7) . . . . ?
C26 C25 C602 C603 66(5) . . . . ?
C26 C102 C28 C29 -2.0(8) . . . . ?
C381 C80 C373 C374 -112.8(10) 3_665 . . . ?
C381 C80 C373 C374 67.6(12) . . . . ?
C381 C80 C373 C372 -112.2(10) . . . . ?
C381 C80 C373 C372 67.4(12) 3_665 . . . ?
C381 C80 C381 C80 2(2) 3_665 . . 2_655 ?
C381 C80 C381 C403 -178.9(7) 3_665 . . . ?
C381 C403 C404 C405 179.4(9) . . . . ?
C381 C403 C402 C401 -179.4(9) . . . . ?
C51 N9 C54 C55 173.8(6) . . . . ?
C51 N9 C54 C53 -2.4(7) . . . . ?
C51 C52 C53 C54 -3.5(8) . . . . ?
C51 C50 C220 C223 89.0(8) . . . . ?
C51 C50 C220 C223 -89.0(7) 10_655 . . . ?
C51 C50 C220 C221 91.0(7) 10_655 . . . ?
C51 C50 C220 C221 -91.0(8) . . . . ?
C87 C88 C89 C90 -179.2(7) . . . . ?
C87 C86 C85 C84 179.1(7) . . . . ?
C24 N2 C21 C20 179.4(7) . . . . ?
C24 N2 C21 C22 -2.5(8) . . . . ?
C24 C25 C26 N1 4.2(11) . . . . ?
C24 C25 C26 C102 -175.3(7) . . . . ?
C24 C25 C602 C603 -110(5) . . . . ?
C24 C23 C22 C21 -3.0(9) . . . . ?
C310 C311 C312 C313 0.0 . . . . ?
C310 C302 C303 C304 -177.5(8) . . . . ?
C310 C302 C301 C300 177.5(8) . . . . ?
C311 C310 C315 C314 0.0 . . . . ?
C311 C310 C302 C303 -131.3(7) . . . . ?
C311 C310 C302 C301 51.6(9) . . . . ?
C311 C312 C313 C320 -178.2(7) . . . . ?
C311 C312 C313 C314 0.0 . . . . ?
C312 C313 C314 C315 0.0 . . . . ?
C313 C314 C315 C310 0.0 . . . . ?
C315 C310 C311 C312 0.0 . . . . ?
C315 C310 C302 C303 50.1(9) . . . . ?
C315 C310 C302 C301 -127.1(7) . . . . ?
C82 C83 C84 C85 -176.5(7) . . . . ?
C82 C81 C1 C79 178.1(8) . . . . ?
C82 C270 C273 C1_20 -176.4(6) . . . . ?
C82 C270 C271 C1_10 176.4(6) . . . . ?
C48 C49 C30 C280 -1.5(11) . . . . ?
C48 C49 C30 C31 178.0(7) . . . . ?
C392 C400 C401 C402 174.6(9) . . . . ?
C390 N330 C390 C391 0.00(7) 12_665 . . . ?
C391 C392 C391 C390 0.00(2) 12_665 . . . ?
C15 C16 C17 C18 -178.6(8) . . . . ?
C55 C56 C57 C58 172.0(7) . . . . ?
C60 C59 C58 C57 176.8(8) . . . . ?
C60 C230 C231 C1_18 180.000(9) . . . . ?
C60 C230 C233 C1_16 180.000(7) . . . . ?
C12 C11 C10 C29 -178.6(7) . . . . ?
C12 C11 C10 C200 1.7(11) . . . . ?
C12 C13 C14 N4 -0.3(9) . . . . ?
C12 C13 C14 C15 178.5(8) . . . . ?
C52 C51 C50 C51 169.1(6) . . . 10_655 ?
C52 C51 C50 C220 -8.7(13) . . . . ?
C52 C53 C54 N9 3.8(8) . . . . ?
C52 C53 C54 C55 -172.3(7) . . . . ?
C602 C25 C26 N1 -170.7(6) . . . . ?
C602 C25 C26 C102 9.8(10) . . . . ?
C602 C25 C24 N2 165.3(6) . . . . ?
C602 C25 C24 C23 -9.9(10) . . . . ?
C11 N4 C14 C15 -177.8(7) . . . . ?
C11 N4 C14 C13 1.0(8) . . . . ?
C11 C12 C13 C14 -0.4(9) . . . . ?
C11 C10 C29 N1 0.9(11) . . . . ?
C11 C10 C29 C28 -176.1(7) . . . . ?
C11 C10 C200 C203 -118.9(9) . . . . ?
C11 C10 C200 C201 62.6(10) . . . . ?
C16 N3 C19 C18 2.2(8) . . . . ?
C16 N3 C19 C20 -178.4(7) . . . . ?
C16 C15 C14 N4 -6.1(13) . . . . ?
C16 C15 C14 C13 175.3(8) . . . . ?
C83 N15 C86 C87 -178.7(6) . . . . ?
C83 N15 C86 C85 1.2(8) . . . . ?
C83 C82 C81 N14 2.4(12) . . . . ?
C83 C82 C81 C1 -176.7(7) . . . . ?
C83 C82 C270 C273 -118.7(6) . . . . ?
C83 C82 C270 C271 65.0(8) . . . . ?
C83 C84 C85 C86 0.0(9) . . . . ?
C423 C424 C425 C420 0.0(4) . . . . ?
C56 N10 C59 C60 -178.3(8) . . . . ?
C56 N10 C59 C58 0.2(8) . . . . ?
C56 C55 C54 N9 -10.4(11) . . . . ?
C56 C55 C54 C53 165.2(7) . . . . ?
C223 C220 C221 C1_3 0.000(9) . . . . ?
C223 C1_2 C2_2 C3_2 180.000(6) . . . . ?
C223 C1_2 C2_2 C4_2 59.9(4) . . . . ?
C223 C1_2 C2_2 C4_2 -59.9(4) . . . 10_655 ?
C77 C76 C75 C74 -179.7(8) . . . . ?
C77 C78 C79 C1 -179.9(8) . . . . ?
C72 C73 C74 C75 -177.8(7) . . . . ?
C72 C91 C90 C89 175.5(7) . . . . ?
C72 C260 C263 C1_17 -178.2(7) . . . . ?
C50 C51 C52 C53 -178.0(8) . . . . ?
C50 C220 C221 C1_3 180.000(4) . . . . ?
C86 N15 C83 C82 176.0(7) . . . . ?
C86 N15 C83 C84 -1.2(8) . . . . ?
C81 N14 C78 C77 179.2(7) . . . . ?
C81 N14 C78 C79 -0.1(8) . . . . ?
C81 C82 C83 N15 2.7(12) . . . . ?
C81 C82 C83 C84 179.4(7) . . . . ?
C81 C82 C270 C273 60.4(8) . . . . ?
C81 C82 C270 C271 -116.0(7) . . . . ?
C81 C1 C79 C78 1.0(10) . . . . ?
C362 C370 C375 C374 -177.3(9) . . . . ?
C362 C370 C371 C372 177.4(9) . . . . ?
C362 C361 C360 N320 0.00(3) . . . . ?
C361 C362 C361 C360 0.00(2) 10_655 . . . ?
C360 N320 C360 C361 0.00(7) 10_655 . . . ?
C10 C29 C28 C102 178.0(7) . . . . ?
C10 C200 C203 C1_7 -179.4(8) . . . . ?
C10 C200 C201 C1_14 179.0(9) . . . . ?
C66 C67 C68 C69 -172.9(9) . . . . ?
C66 C65 C64 C63 176.0(10) . . . . ?
C49 N8 C46 C45 -174.7(7) . . . . ?
C49 N8 C46 C47 1.3(8) . . . . ?
C49 C48 C47 C46 -1.1(8) . . . . ?
C49 C30 C280 C283 -61.4(8) . . . . ?
C49 C30 C280 C281 116.9(7) . . . . ?
C49 C30 C31 N5 1.0(13) . . . . ?
C49 C30 C31 C32 -178.2(8) . . . . ?
C73 N13 C76 C77 -179.2(7) . . . . ?
C73 N13 C76 C75 1.4(8) . . . . ?
C73 C72 C91 N16 -0.2(12) . . . . ?
C73 C72 C91 C90 -174.5(7) . . . . ?
C73 C72 C260 C261 -115.4(6) . . . . ?
C73 C72 C260 C263 63.0(8) . . . . ?
C59 N10 C56 C55 -173.0(7) . . . . ?
C59 N10 C56 C57 1.3(8) . . . . ?
C59 C60 C59 N10 1.3(16) 10_655 . . . ?
C59 C60 C59 C58 -177.1(6) 10_655 . . . ?
C59 C60 C230 C231 93.6(8) 10_655 . . . ?
C59 C60 C230 C231 -93.6(8) . . . . ?
C59 C60 C230 C233 -86.4(8) 10_655 . . . ?
C59 C60 C230 C233 86.4(8) . . . . ?
C59 C58 C57 C56 2.4(8) . . . . ?
C47 C46 C45 C44 177.2(7) . . . . ?
C47 C46 C45 C606 -10.6(10) . . . . ?
C47 C48 C49 N8 2.0(8) . . . . ?
C47 C48 C49 C30 -175.8(7) . . . . ?
C54 N9 C51 C52 0.1(7) . . . . ?
C54 N9 C51 C50 -179.7(7) . . . . ?
C54 C55 C56 N10 12.9(11) . . . . ?
C54 C55 C56 C57 -160.7(7) . . . . ?
C302 C310 C311 C312 -178.6(7) . . . . ?
C302 C310 C315 C314 178.6(8) . . . . ?
C67 N12 C70 C71 177.6(11) . . . . ?
C67 N12 C70 C69 2.2(10) . . . . ?
C67 C66 C65 N11 9.6(13) . . . . ?
C67 C66 C65 C64 -168.9(9) . . . . ?
C67 C68 C69 C70 -3.0(12) . . . . ?
C91 N16 C88 C87 179.4(7) . . . . ?
C91 N16 C88 C89 -1.0(7) . . . . ?
C91 C72 C73 N13 -1.4(12) . . . . ?
C91 C72 C73 C74 178.2(7) . . . . ?
C91 C72 C260 C261 63.8(8) . . . . ?
C91 C72 C260 C263 -117.9(7) . . . . ?
C29 N1 C26 C25 178.1(6) . . . . ?
C29 N1 C26 C102 -2.3(7) . . . . ?
C29 C10 C200 C203 61.4(10) . . . . ?
C29 C10 C200 C201 -117.1(9) . . . . ?
C412 C420 C421 C422 177.4(8) . . . . ?
C412 C420 C425 C424 -177.3(8) . . . . ?
C76 N13 C73 C72 177.7(7) . . . . ?
C76 N13 C73 C74 -2.0(8) . . . . ?
C76 C77 C78 N14 2.0(12) . . . . ?
C76 C77 C78 C79 -178.8(8) . . . . ?
C76 C75 C74 C73 -1.0(9) . . . . ?
C78 N14 C81 C82 -178.5(7) . . . . ?
C78 N14 C81 C1 0.8(8) . . . . ?
C78 C77 C76 N13 -2.5(12) . . . . ?
C78 C77 C76 C75 176.9(8) . . . . ?
C65 N11 C62 C61 -177.1(9) . . . . ?
C65 N11 C62 C63 -4.0(10) . . . . ?
C65 C66 C67 N12 -7.7(13) . . . . ?
C65 C66 C67 C68 169.5(9) . . . . ?
C65 C64 C63 C62 0.1(13) . . . . ?
C44 N7 C41 C40 179.8(8) . . . . ?
C44 N7 C41 C42 -1.5(9) . . . . ?
C44 C43 C42 C41 -0.2(9) . . . . ?
C220 C223 C1_2 C222 0.000(5) . . . . ?
C220 C223 C1_2 C2_2 180.000(5) . . . . ?
C220 C221 C1_3 C222 0.000(11) . . . . ?
C220 C221 C1_3 C2_3 180.000(6) . . . . ?
C261 C260 C263 C1_17 0.2(6) . . . . ?
C261 C1_11 C2_11 C3_11 -75.0(8) . . . . ?
C261 C1_11 C2_11 C4_11 166.2(6) . . . . ?
C261 C1_11 C2_11 C5_11 47.0(9) . . . . ?
C420 C412 C413 C414 -175.4(9) . . . . ?
C420 C412 C411 C410 175.3(9) . . . . ?
C420 C421 C422 C423 0.0(3) . . . . ?
C606 C45 C44 N7 -165.9(7) . . . . ?
C606 C45 C44 C43 12.1(11) . . . . ?
C260 C72 C73 N13 177.7(7) . . . . ?
C260 C72 C73 C74 -2.7(11) . . . . ?
C260 C72 C91 N16 -179.3(6) . . . . ?
C260 C72 C91 C90 6.4(11) . . . . ?
C260 C261 C1_11 C262 0.0(3) . . . . ?
C260 C261 C1_11 C2_11 177.0(6) . . . . ?
C260 C263 C1_17 C262 -0.2(8) . . . . ?
C260 C263 C1_17 C2_17 179.4(9) . . . . ?
C283 C280 C281 C1_4 -0.4(6) . . . . ?
C283 C1_8 C2_8 C3_8 -6.3(9) . . . . ?
C283 C1_8 C2_8 C4_8 -125.4(7) . . . . ?
C283 C1_8 C2_8 C5_8 114.1(8) . . . . ?
C30 C280 C281 C1_4 -178.6(7) . . . . ?
C30 C31 C32 C33 178.2(8) . . . . ?
C280 C283 C1_8 C282 0.1(3) . . . . ?
C280 C283 C1_8 C2_8 -176.3(6) . . . . ?
C280 C30 C31 N5 -179.6(7) . . . . ?
C280 C30 C31 C32 1.3(12) . . . . ?
C280 C281 C1_4 C282 0.3(8) . . . . ?
C280 C281 C1_4 C2_4 -176.1(8) . . . . ?
C222 C1_2 C2_2 C3_2 0.000(4) . . . . ?
C222 C1_2 C2_2 C4_2 120.1(4) . . . 10_655 ?
C222 C1_2 C2_2 C4_2 -120.1(4) . . . . ?
C222 C1_3 C2_3 C3_3 0.000(6) . . . . ?
C222 C1_3 C2_3 C4_3 -119.0(5) . . . . ?
C222 C1_3 C2_3 C4_3 119.0(5) . . . 10_655 ?
C21 N2 C24 C25 -175.2(7) . . . . ?
C21 N2 C24 C23 0.6(7) . . . . ?
C21 C20 C210 C213 -122.1(7) . . . . ?
C21 C20 C210 C211 59.6(9) . . . . ?
C332 C340 C345 C344 -179.7(7) . . . . ?
C36 N6 C39 C40 172.0(10) . . . . ?
C36 N6 C39 C38 -2.2(11) . . . . ?
C36 C35 C34 N5 0.9(16) . . . . ?
C36 C35 C34 C33 -176.5(10) . . . . ?
C19 N3 C16 C15 177.7(7) . . . . ?
C19 N3 C16 C17 -1.8(8) . . . . ?
C19 C18 C17 C16 0.5(9) . . . . ?
C19 C20 C210 C213 59.8(8) . . . . ?
C19 C20 C210 C211 -118.5(7) . . . . ?
C61 C62 C63 C64 175.4(11) . . . . ?
C61 C240 C241 C1_5 180.000(4) . . . . ?
C61 C240 C243 C1_6 180.000(4) . . . . ?
C200 C10 C29 N1 -179.4(7) . . . . ?
C200 C10 C29 C28 3.6(11) . . . . ?
C200 C203 C1_7 C202 0.2(12) . . . . ?
C200 C203 C1_7 C2_7 178.1(7) . . . . ?
C200 C201 C1_14 C202 0.6(15) . . . . ?
C200 C201 C1_14 C2_14 176.8(9) . . . . ?
C13 C12 C11 N4 1.1(9) . . . . ?
C13 C12 C11 C10 -178.2(7) . . . . ?
C230 C60 C59 N10 -170.7(7) . . . . ?
C230 C60 C59 C58 10.9(13) . . . . ?
C230 C231 C1_18 C232 0.000(10) . . . . ?
C230 C231 C1_18 C2_18 180.000(7) . . . . ?
C230 C233 C1_16 C232 0.000(7) . . . . ?
C230 C233 C1_16 C2_16 -177.2(9) . . . . ?
C221 C1_3 C2_3 C3_3 180.000(4) . . . . ?
C221 C1_3 C2_3 C4_3 61.0(4) . . . . ?
C221 C1_3 C2_3 C4_3 -61.0(5) . . . 10_655 ?
C62 N11 C65 C66 -174.7(8) . . . . ?
C62 N11 C65 C64 4.1(9) . . . . ?
C62 C61 C62 N11 -0.6(19) 12_665 . . . ?
C62 C61 C62 C63 -172.4(8) 12_665 . . . ?
C62 C61 C240 C241 92.3(9) 12_665 . . . ?
C62 C61 C240 C241 -92.3(9) . . . . ?
C62 C61 C240 C243 -87.7(9) 12_665 . . . ?
C62 C61 C240 C243 87.7(9) . . . . ?
C242 C1_5 C2_5 C3_5 0.000(3) . . . . ?
C242 C1_5 C2_5 C4_5 120.8(5) . . . 12_665 ?
C242 C1_5 C2_5 C4_5 -120.8(5) . . . . ?
C242 C1_6 C2_6 C3_6 -61.6(6) . . . . ?
C242 C1_6 C2_6 C3_6 61.6(6) . . . 12_665 ?
C242 C1_6 C2_6 C4_6 180.000(2) . . . . ?
C89 C88 C87 C86 -172.9(7) . . . . ?
C89 C88 C87 C614 13.0(11) . . . . ?
C614 C87 C86 N15 163.8(6) . . . . ?
C614 C87 C86 C85 -16.1(11) . . . . ?
C18 C19 C20 C21 -175.9(8) . . . . ?
C18 C19 C20 C210 2.1(12) . . . . ?
C14 N4 C11 C12 -1.3(8) . . . . ?
C14 N4 C11 C10 178.0(7) . . . . ?
C14 C15 C16 N3 1.4(13) . . . . ?
C14 C15 C16 C17 -179.2(8) . . . . ?
C35 C36 C37 C38 178.8(10) . . . . ?
C35 C34 C33 C32 178.4(9) . . . . ?
C20 C21 C22 C23 -178.3(8) . . . . ?
C20 C19 C18 C17 178.8(8) . . . . ?
C20 C210 C213 C1_1 -178.3(6) . . . . ?
C20 C210 C211 C1_15 178.2(6) . . . . ?
C293 C290 C291 C1_9 0.0(3) . . . . ?
C293 C1_19 C2_19 C3_19 -160.4(11) . . . . ?
C293 C1_19 C2_19 C4_19 74.5(14) . . . . ?
C293 C1_19 C2_19 C5_19 -47.8(15) . . . . ?
C240 C61 C62 N11 -175.5(9) . . . . ?
C240 C61 C62 C63 12.7(16) . . . . ?
C240 C241 C1_5 C242 0.000(5) . . . . ?
C240 C241 C1_5 C2_5 180.000(4) . . . . ?
C240 C243 C1_6 C242 0.000(6) . . . . ?
C240 C243 C1_6 C2_6 180.000(3) . . . . ?
C241 C240 C243 C1_6 0.000(5) . . . . ?
C241 C1_5 C2_5 C3_5 180.000(3) . . . . ?
C241 C1_5 C2_5 C4_5 59.2(5) . . . . ?
C241 C1_5 C2_5 C4_5 -59.2(5) . . . 12_665 ?
C270 C82 C83 N15 -178.4(6) . . . . ?
C270 C82 C83 C84 -1.6(11) . . . . ?
C270 C82 C81 N14 -176.6(7) . . . . ?
C270 C82 C81 C1 4.3(11) . . . . ?
C270 C273 C1_20 C272 0.1(6) . . . . ?
C270 C273 C1_20 C2_20 -176.1(7) . . . . ?
C270 C271 C1_10 C272 -0.3(6) . . . . ?
C270 C271 C1_10 C2_10 178.8(8) . . . . ?
C231 C230 C233 C1_16 0.000(5) . . . . ?
C231 C1_18 C2_18 C3_18 180.000(6) . . . . ?
C231 C1_18 C2_18 C4_18 61.9(5) . . . . ?
C231 C1_18 C2_18 C4_18 -61.9(5) . . . 10_655 ?
C203 C200 C201 C1_14 0.5(13) . . . . ?
C203 C1_7 C2_7 C3_7 158.1(8) . . . . ?
C203 C1_7 C2_7 C4_7 37.4(11) . . . . ?
C203 C1_7 C2_7 C5_7 -79.8(10) . . . . ?
C31 N5 C34 C35 -179.2(9) . . . . ?
C31 N5 C34 C33 -1.2(9) . . . . ?
C31 C30 C280 C283 119.1(7) . . . . ?
C31 C30 C280 C281 -62.6(9) . . . . ?
C611 C55 C56 N10 -167.2(7) . . . . ?
C611 C55 C56 C57 19.2(10) . . . . ?
C611 C55 C54 N9 169.7(6) . . . . ?
C611 C55 C54 C53 -14.6(10) . . . . ?
C233 C230 C231 C1_18 0.000(7) . . . . ?
C233 C1_16 C2_16 C3_16 -86.7(13) . . . . ?
C233 C1_16 C2_16 C4_16 153.0(10) . . . . ?
C233 C1_16 C2_16 C5_16 28.5(17) . . . . ?
C243 C240 C241 C1_5 0.000(5) . . . . ?
C243 C1_6 C2_6 C3_6 -118.4(6) . . . 12_665 ?
C243 C1_6 C2_6 C3_6 118.4(6) . . . . ?
C243 C1_6 C2_6 C4_6 0.000(3) . . . . ?
C71 C250 C251 C1_13 180.000(5) . . . . ?
C71 C250 C253 C1_12 180.000(5) . . . . ?
C71 C70 C69 C68 -174.8(12) . . . . ?
C273 C270 C271 C1_10 0.0(3) . . . . ?
C273 C1_20 C2_20 C3_20 19.7(12) . . . . ?
C273 C1_20 C2_20 C4_20 -105.8(9) . . . . ?
C273 C1_20 C2_20 C5_20 136.0(9) . . . . ?
C41 N7 C44 C45 179.6(7) . . . . ?
C41 N7 C44 C43 1.3(8) . . . . ?
C41 C40 C290 C293 -62.0(10) . . . . ?
C41 C40 C290 C291 118.6(8) . . . . ?
C250 C71 C70 N12 171.6(11) . . . . ?
C250 C71 C70 C69 -14(2) . . . . ?
C250 C251 C1_13 C252 0.000(7) . . . . ?
C250 C251 C1_13 C2_13 171.0(8) . . . . ?
C250 C253 C1_12 C252 0.000(5) . . . . ?
C250 C253 C1_12 C2_12 178.3(13) . . . . ?
C251 C250 C253 C1_12 0.000(5) . . . . ?
C251 C1_13 C2_13 C3_13 -56.2(18) . . . . ?
C251 C1_13 C2_13 C4_13 -176.1(11) . . . . ?
C251 C1_13 C2_13 C5_13 65.2(18) . . . . ?
C252 C1_12 C2_12 C3_12 -105.0(15) . . . . ?
C252 C1_12 C2_12 C4_12 130.0(15) . . . . ?
C252 C1_12 C2_12 C5_12 11.7(18) . . . . ?
C252 C1_13 C2_13 C3_13 114.6(15) . . . . ?
C252 C1_13 C2_13 C4_13 -5.2(16) . . . . ?
C252 C1_13 C2_13 C5_13 -123.9(15) . . . . ?
C253 C250 C251 C1_13 0.000(6) . . . . ?
C253 C1_12 C2_12 C3_12 76.5(19) . . . . ?
C253 C1_12 C2_12 C4_12 -48(2) . . . . ?
C253 C1_12 C2_12 C5_12 -166.7(10) . . . . ?
C281 C1_4 C2_4 C3_4 -157.9(11) . . . . ?
C281 C1_4 C2_4 C4_4 82.0(12) . . . . ?
C281 C1_4 C2_4 C5_4 -36.5(15) . . . . ?
C70 N12 C67 C66 173.6(8) . . . . ?
C70 N12 C67 C68 -4.0(9) . . . . ?
C70 C71 C250 C251 -92.1(12) 12_665 . . . ?
C70 C71 C250 C251 92.1(12) . . . . ?
C70 C71 C250 C253 -87.9(12) . . . . ?
C70 C71 C250 C253 87.9(12) 12_665 . . . ?
C70 C71 C70 N12 -4(2) 12_665 . . . ?
C70 C71 C70 C69 170.7(10) 12_665 . . . ?
C232 C1_16 C2_16 C3_16 96.2(12) . . . . ?
C232 C1_16 C2_16 C4_16 -24.1(16) . . . . ?
C232 C1_16 C2_16 C5_16 -148.6(11) . . . . ?
C232 C1_18 C2_18 C3_18 0.000(8) . . . . ?
C232 C1_18 C2_18 C4_18 -118.1(5) . . . . ?
C232 C1_18 C2_18 C4_18 118.1(5) . . . 10_655 ?
C210 C213 C1_1 C212 0.00(3) . . . . ?
C210 C213 C1_1 C2_1 178.3(6) . . . . ?
C210 C211 C1_15 C2_15 176.2(9) . . . . ?
C22 C21 C20 C19 -178.6(8) . . . . ?
C22 C21 C20 C210 3.4(12) . . . . ?
C34 N5 C31 C30 -177.8(8) . . . . ?
C34 N5 C31 C32 1.5(9) . . . . ?
C34 C33 C32 C31 0.2(11) . . . . ?
C600 C15 C16 N3 -170.7(7) . . . . ?
C600 C15 C16 C17 8.7(12) . . . . ?
C600 C15 C14 N4 166.1(7) . . . . ?
C600 C15 C14 C13 -12.5(12) . . . . ?
C201 C200 C203 C1_7 -0.8(13) . . . . ?
C201 C1_14 C2_14 C3_14 -1.7(15) . . . . ?
C201 C1_14 C2_14 C4_14 -113.2(14) . . . . ?
C201 C1_14 C2_14 C5_14 117.3(13) . . . . ?
C263 C1_17 C2_17 C3_17 38.2(15) . . . . ?
C263 C1_17 C2_17 C4_17 -77.1(14) . . . . ?
C263 C1_17 C2_17 C5_17 157.3(11) . . . . ?
C39 N6 C36 C35 -177.9(10) . . . . ?
C39 N6 C36 C37 2.2(11) . . . . ?
C39 C40 C290 C293 117.5(9) . . . . ?
C39 C40 C290 C291 -61.8(10) . . . . ?
C39 C38 C37 C36 0.0(12) . . . . ?
C612 C77 C76 N13 168.6(7) . . . . ?
C612 C77 C76 C75 -12.0(12) . . . . ?
C612 C77 C78 N14 -169.3(7) . . . . ?
C612 C77 C78 C79 9.9(12) . . . . ?
C604 C35 C34 N5 -173.5(8) . . . . ?
C604 C35 C34 C33 9.1(14) . . . . ?
C608 C66 C67 N12 167.7(7) . . . . ?
C608 C66 C67 C68 -15.1(12) . . . . ?
C608 C66 C65 N11 -165.9(8) . . . . ?
C608 C66 C65 C64 15.6(13) . . . . ?
C40 C41 C42 C43 179.8(8) . . . . ?
C40 C39 C38 C37 -173.3(10) . . . . ?
C40 C290 C291 C1_9 179.3(7) . . . . ?
C42 C41 C40 C39 -178.3(9) . . . . ?
C42 C41 C40 C290 1.3(13) . . . . ?
C271 C270 C273 C1_20 0.1(3) . . . . ?
C271 C1_10 C2_10 C3_10 -17.8(15) . . . . ?
C271 C1_10 C2_10 C4_10 -139.5(11) . . . . ?
C271 C1_10 C2_10 C5_10 107.6(12) . . . . ?
C213 C1_1 C2_1 C3_1 5.5(11) . . . . ?
C213 C1_1 C2_1 C4_1 -110.3(10) . . . . ?
C213 C1_1 C2_1 C5_1 121.9(10) . . . . ?
C290 C293 C1_19 C292 -0.2(8) . . . . ?
C290 C293 C1_19 C2_19 177.8(9) . . . . ?
C290 C291 C1_9 C292 0.1(3) . . . . ?
C290 C291 C1_9 C2_9 -177.0(8) . . . . ?
C211 C1_15 C2_15 C3_15 8.1(16) . . . . ?
C211 C1_15 C2_15 C4_15 -111.4(12) . . . . ?
C211 C1_15 C2_15 C5_15 127.4(12) . . . . ?
C291 C1_9 C2_9 C3_9 102.0(11) . . . . ?
C291 C1_9 C2_9 C4_9 -15.8(13) . . . . ?
C291 C1_9 C2_9 C5_9 -134.6(10) . . . . ?
C202 C1_7 C2_7 C3_7 -24.2(11) . . . . ?
C202 C1_7 C2_7 C4_7 -144.9(9) . . . . ?
C202 C1_7 C2_7 C5_7 97.9(10) . . . . ?
C202 C1_14 C2_14 C3_14 174.3(11) . . . . ?
C202 C1_14 C2_14 C4_14 62.8(15) . . . . ?
C202 C1_14 C2_14 C5_14 -66.7(16) . . . . ?
C300 N300 C304 C303 0.1(3) . . . . ?
C38 C39 C40 C41 175.9(9) . . . . ?
C38 C39 C40 C290 -3.6(14) . . . . ?
C262 C1_11 C2_11 C3_11 101.7(8) . . . . ?
C262 C1_11 C2_11 C4_11 -17.1(10) . . . . ?
C262 C1_11 C2_11 C5_11 -136.3(8) . . . . ?
C262 C1_17 C2_17 C3_17 -142.3(12) . . . . ?
C262 C1_17 C2_17 C4_17 102.5(13) . . . . ?
C262 C1_17 C2_17 C5_17 -23.2(16) . . . . ?
C37 C36 C35 C34 177.7(10) . . . . ?
C37 C36 C35 C604 -8.1(16) . . . . ?
C282 C1_4 C2_4 C3_4 25.7(14) . . . . ?
C282 C1_4 C2_4 C4_4 -94.3(12) . . . . ?
C282 C1_4 C2_4 C5_4 147.2(11) . . . . ?
C282 C1_8 C2_8 C3_8 177.4(6) . . . . ?
C282 C1_8 C2_8 C4_8 58.4(9) . . . . ?
C282 C1_8 C2_8 C5_8 -62.1(10) . . . . ?
C421 C420 C425 C424 0.0(3) . . . . ?
C272 C1_10 C2_10 C3_10 161.3(11) . . . . ?
C272 C1_10 C2_10 C4_10 39.6(13) . . . . ?
C272 C1_10 C2_10 C5_10 -73.3(13) . . . . ?
C272 C1_20 C2_20 C3_20 -156.6(9) . . . . ?
C272 C1_20 C2_20 C4_20 78.0(10) . . . . ?
C272 C1_20 C2_20 C5_20 -40.3(11) . . . . ?
C330 N310 C334 C333 -2.3(7) . . . . ?
C304 N300 C300 C301 0.0(2) . . . . ?
C212 C1_1 C2_1 C3_1 -176.5(8) . . . . ?
C212 C1_1 C2_1 C4_1 67.8(12) . . . . ?
C212 C1_1 C2_1 C5_1 -60.1(11) . . . . ?
C212 C1_15 C2_15 C3_15 -176.0(10) . . . . ?
C212 C1_15 C2_15 C4_15 64.5(13) . . . . ?
C212 C1_15 C2_15 C5_15 -56.8(16) . . . . ?
C292 C1_9 C2_9 C3_9 -75.2(12) . . . . ?
C292 C1_9 C2_9 C4_9 167.0(9) . . . . ?
C292 C1_9 C2_9 C5_9 48.2(12) . . . . ?
C292 C1_19 C2_19 C3_19 17.5(16) . . . . ?
C292 C1_19 C2_19 C4_19 -107.6(13) . . . . ?
C292 C1_19 C2_19 C5_19 130.2(13) . . . . ?
C414 N340 C410 C411 0.0(3) . . . . ?
C424 C423 C422 C421 0.0(3) . . . . ?
C303 C302 C301 C300 0.0(3) . . . . ?
C301 C302 C303 C304 0.1(4) . . . . ?
C331 C332 C340 C341 47.0(10) . . . . ?
C331 C332 C340 C345 -133.2(8) . . . . ?
C331 C332 C333 C334 0.3(3) . . . . ?
C334 N310 C330 C331 2.5(9) . . . . ?
C413 C412 C420 C421 -138.5(7) . . . . ?
C413 C412 C420 C425 38.8(10) . . . . ?
C413 C412 C411 C410 -0.1(4) . . . . ?
C344 C343 C342 C341 0.0 . . . . ?
C343 C344 C345 C340 0.0 . . . . ?
C343 C342 C341 C340 0.0 . . . . ?
C342 C341 C340 C332 179.7(7) . . . . ?
C342 C341 C340 C345 0.0 . . . . ?
C341 C340 C345 C344 0.0 . . . . ?
C340 C332 C331 C330 177.1(9) . . . . ?
C340 C332 C333 C334 -176.9(8) . . . . ?
C345 C344 C343 C350 -178.7(6) . . . . ?
C345 C344 C343 C342 0.0 . . . . ?
C333 C332 C331 C330 -0.1(7) . . . . ?
C333 C332 C340 C341 -136.2(7) . . . . ?
C333 C332 C340 C345 43.5(9) . . . . ?
C422 C423 C424 C425 0.0(3) . . . . ?
C411 C412 C420 C421 46.8(10) . . . . ?
C411 C412 C420 C425 -135.9(7) . . . . ?
C411 C412 C413 C414 0.1(3) . . . . ?
C1_1 C212 C1_15 C2_15 -176.0(10) . . . . ?
C1_2 C223 C220 C50 180.000(8) . . . . ?
C1_2 C223 C220 C221 0.000(6) . . . . ?
C1_2 C222 C1_3 C221 0.000(9) . . . . ?
C1_2 C222 C1_3 C2_3 180.000(4) . . . . ?
C1_3 C222 C1_2 C223 0.000(6) . . . . ?
C1_3 C222 C1_2 C2_2 180.000(5) . . . . ?
C1_4 C282 C1_8 C283 -0.1(6) . . . . ?
C1_4 C282 C1_8 C2_8 176.4(7) . . . . ?
C1_5 C242 C1_6 C243 0.000(5) . . . . ?
C1_5 C242 C1_6 C2_6 180.000(3) . . . . ?
C1_6 C242 C1_5 C241 0.000(5) . . . . ?
C1_6 C242 C1_5 C2_5 180.000(3) . . . . ?
C1_7 C202 C1_14 C201 -1.3(16) . . . . ?
C1_7 C202 C1_14 C2_14 -177.4(9) . . . . ?
C1_8 C283 C280 C30 178.4(6) . . . . ?
C1_8 C283 C280 C281 0.1(3) . . . . ?
C1_8 C282 C1_4 C281 -0.1(8) . . . . ?
C1_8 C282 C1_4 C2_4 176.4(8) . . . . ?
C1_9 C292 C1_19 C293 0.4(8) . . . . ?
C1_9 C292 C1_19 C2_19 -177.6(10) . . . . ?
C1_10 C272 C1_20 C273 -0.4(8) . . . . ?
C1_10 C272 C1_20 C2_20 176.2(7) . . . . ?
C1_11 C261 C260 C72 178.4(6) . . . . ?
C1_11 C261 C260 C263 0.0(3) . . . . ?
C1_11 C262 C1_17 C263 0.2(8) . . . . ?
C1_11 C262 C1_17 C2_17 -179.4(9) . . . . ?
C1_12 C252 C1_13 C251 0.000(6) . . . . ?
C1_12 C252 C1_13 C2_13 -171.1(8) . . . . ?
C1_13 C252 C1_12 C253 0.000(7) . . . . ?
C1_13 C252 C1_12 C2_12 -178.6(10) . . . . ?
C1_14 C202 C1_7 C203 1.0(14) . . . . ?
C1_14 C202 C1_7 C2_7 -176.9(9) . . . . ?
C1_15 C212 C1_1 C2_1 -178.1(7) . . . . ?
C1_16 C232 C1_18 C231 0.000(8) . . . . ?
C1_16 C232 C1_18 C2_18 180.000(4) . . . . ?
C1_17 C262 C1_11 C261 -0.1(6) . . . . ?
C1_17 C262 C1_11 C2_11 -176.9(7) . . . . ?
C1_18 C232 C1_16 C233 0.000(7) . . . . ?
C1_18 C232 C1_16 C2_16 177.1(9) . . . . ?
C1_19 C293 C290 C40 -179.3(8) . . . . ?
C1_19 C293 C290 C291 0.0(6) . . . . ?
C1_19 C292 C1_9 C291 -0.3(6) . . . . ?
C1_19 C292 C1_9 C2_9 177.0(8) . . . . ?
C1_20 C272 C1_10 C271 0.5(8) . . . . ?
C1_20 C272 C1_10 C2_10 -178.7(8) . . . . ?

loop_
_exptl_oxdiff_crystal_face_indexfrac_h
_exptl_oxdiff_crystal_face_indexfrac_k
_exptl_oxdiff_crystal_face_indexfrac_l
_exptl_oxdiff_crystal_face_x
_exptl_oxdiff_crystal_face_y
_exptl_oxdiff_crystal_face_z
-1.0027 1.0000 0.0113 0.0279 0.0222 -0.0032
1.0027 -1.0000 -0.0113 -0.0279 -0.0222 0.0032
-0.0352 1.0318 -5.0100 0.0214 0.0219 0.1412
-0.9675 -0.0318 5.0212 0.0064 0.0003 -0.1444
-1.9893 -3.0134 0.0051 0.0788 -0.1316 -0.0279
1.9893 3.0134 -0.0051 -0.0788 0.1316 0.0279
1.0218 2.9816 5.0162 -0.0723 0.1319 -0.1165
-0.0255 -1.9762 -5.0204 0.0352 -0.0837 0.1283

loop_
_smtbx_masks_void_nr
_smtbx_masks_void_average_x
_smtbx_masks_void_average_y
_smtbx_masks_void_average_z
_smtbx_masks_void_volume
_smtbx_masks_void_count_electrons
_smtbx_masks_void_content
1 -0.434 -0.342 -0.931 69228.2 16903.8 ?
